data_1571054
loop_
_publ_author_name
'An, Dongyue'
'Zhang, Rong'
'Zhu, Jiangyu'
'Wang, Teng'
'Zhao, Yan'
'Lu, Xuefeng'
'Liu, Yunqi'

_publ_section_title
;
 From &#x3c0;-conjugated macrocycles to heterocycloarenes based on
 benzo[2,1-<i>b</i>:3,4-<i>b</i>']dithiophene (BDTh): size- and
 geometry-dependent host-guest properties.
;
_journal_issue 12
_journal_name_full 'Chemical science'
_journal_page_first 4590
_journal_page_last 4601
_journal_paper_doi 10.1039/d3sc05074b
_journal_volume 15
_journal_year 2024
_chemical_formula_moiety 'C80 H88 O8 S4'
_chemical_formula_sum 'C80 H88 O8 S4'
_chemical_formula_weight 1305.74
_space_group_crystal_system triclinic
_space_group_IT_number 2
_space_group_name_Hall '-P 1'
_space_group_name_H-M_alt 'P -1'
_atom_sites_solution_hydrogens geom
_audit_creation_method SHELXL-2018/3
_audit_update_record
;
2023-06-25 deposited with the CCDC.	2024-02-20 downloaded from the CCDC.
;
_cell_angle_alpha 86.138(3)
_cell_angle_beta 75.416(3)
_cell_angle_gamma 77.503(2)
_cell_formula_units_Z 9
_cell_length_a 20.6949(8)
_cell_length_b 21.4736(8)
_cell_length_c 37.0898(17)
_cell_measurement_reflns_used 9869
_cell_measurement_temperature 173(2)
_cell_measurement_theta_max 63.81
_cell_measurement_theta_min 2.43
_cell_volume 15572.0(11)
_computing_structure_refinement 'SHELXL-2018/3 (Sheldrick, 2018)'
_computing_structure_solution 'SHELXT 2018/2 (Sheldrick, 2018)'
_diffrn_ambient_temperature 173(2)
_diffrn_measured_fraction_theta_full 0.993
_diffrn_measured_fraction_theta_max 0.993
_diffrn_measurement_device_type 'Bruker D8 VENTURE'
_diffrn_measurement_method '\f and \w scans'
_diffrn_radiation_type CuK\a
_diffrn_radiation_wavelength 1.54178
_diffrn_reflns_av_R_equivalents 0.1413
_diffrn_reflns_av_unetI/netI 0.1018
_diffrn_reflns_Laue_measured_fraction_full 0.993
_diffrn_reflns_Laue_measured_fraction_max 0.993
_diffrn_reflns_limit_h_max 24
_diffrn_reflns_limit_h_min -24
_diffrn_reflns_limit_k_max 24
_diffrn_reflns_limit_k_min -25
_diffrn_reflns_limit_l_max 43
_diffrn_reflns_limit_l_min -43
_diffrn_reflns_number 308347
_diffrn_reflns_point_group_measured_fraction_full 0.993
_diffrn_reflns_point_group_measured_fraction_max 0.993
_diffrn_reflns_theta_full 64.025
_diffrn_reflns_theta_max 64.025
_diffrn_reflns_theta_min 2.426
_exptl_absorpt_coefficient_mu 1.709
_exptl_absorpt_correction_T_max 0.7524
_exptl_absorpt_correction_T_min 0.5688
_exptl_absorpt_correction_type multi-scan
_exptl_absorpt_process_details
;
SADABS-2016/2 - Bruker AXS area detector scaling and absorption correction
;
_exptl_crystal_colour yellow
_exptl_crystal_density_diffrn 1.253
_exptl_crystal_description block
_exptl_crystal_F_000 6264
_exptl_crystal_size_max 0.120
_exptl_crystal_size_mid 0.100
_exptl_crystal_size_min 0.080
_refine_diff_density_max 0.837
_refine_diff_density_min -0.501
_refine_diff_density_rms 0.079
_refine_ls_extinction_method none
_refine_ls_goodness_of_fit_ref 1.022
_refine_ls_hydrogen_treatment constr
_refine_ls_matrix_type full
_refine_ls_number_parameters 3758
_refine_ls_number_reflns 51387
_refine_ls_number_restraints 14
_refine_ls_restrained_S_all 1.033
_refine_ls_R_factor_all 0.1787
_refine_ls_R_factor_gt 0.0980
_refine_ls_shift/su_max 0.001
_refine_ls_shift/su_mean 0.000
_refine_ls_structure_factor_coef Fsqd
_refine_ls_weighting_details 'w=1/[\s^2^(Fo^2^)+(0.1632P)^2^+9.3596P] where P=(Fo^2^+2Fc^2^)/3'
_refine_ls_weighting_scheme calc
_refine_ls_wR_factor_gt 0.2582
_refine_ls_wR_factor_ref 0.3229
_reflns_Friedel_coverage 0.000
_reflns_number_gt 24881
_reflns_number_total 51387
_reflns_threshold_expression 'I > 2\s(I)'
_cod_data_source_file d3sc05074b2.cif
_cod_data_source_block t_a
_cod_depositor_comments 'Adding full bibliography for 1571054--1571057.cif.'
_cod_database_code 1571054
_shelx_shelxl_version_number 2018/3
_shelx_space_group_comment
;
The symmetry employed for this shelxl refinement is uniquely defined
by the following loop, which should always be used as a source of
symmetry information in preference to the above space-group names.
They are only intended as comments.
;
_shelx_estimated_absorpt_t_min 0.821
_shelx_estimated_absorpt_t_max 0.875

loop_
_space_group_symop_operation_xyz
'x, y, z'
'-x, -y, -z'

loop_
_atom_site_label
_atom_site_type_symbol
_atom_site_fract_x
_atom_site_fract_y
_atom_site_fract_z
_atom_site_U_iso_or_equiv
_atom_site_adp_type
_atom_site_occupancy
_atom_site_site_symmetry_order
_atom_site_calc_flag
_atom_site_refinement_flags_posn
_atom_site_refinement_flags_adp
_atom_site_refinement_flags_occupancy
_atom_site_disorder_assembly
_atom_site_disorder_group
O3 O 0.70918(19) 0.87188(19) 0.38367(11) 0.0578(10) Uani 1 1 d . . . . .
C3 C 0.6467(3) 0.3599(3) 0.41010(15) 0.0474(13) Uani 1 1 d . . . . .
O4 O 0.58460(19) 0.95164(18) 0.37670(11) 0.0555(10) Uani 1 1 d . . . . .
C4 C 0.6044(3) 0.4198(3) 0.42062(15) 0.0470(13) Uani 1 1 d . . . . .
O6 O 0.0872(3) 0.7192(3) 0.38745(18) 0.0963(17) Uani 1 1 d . . . . .
C6 C 0.7046(3) 0.4676(3) 0.40646(15) 0.0478(13) Uani 1 1 d . . . . .
O9 O 0.36933(19) 0.10450(18) 0.51570(11) 0.0536(10) Uani 1 1 d . . . . .
C9 C 0.7232(3) 0.5286(3) 0.40230(16) 0.0488(14) Uani 1 1 d . . . . .
H9 H 0.769112 0.533858 0.395675 0.059 Uiso 1 1 calc R U . . .
C10 C 0.6681(3) 0.5788(3) 0.40879(15) 0.0480(13) Uani 1 1 d . . . . .
S11 S 0.34104(7) 0.90906(7) 0.18586(5) 0.0568(4) Uani 1 1 d . . . . .
O11 O 0.13092(17) 0.65560(19) 0.50772(11) 0.0536(10) Uani 1 1 d . . . . .
C11 C 0.6649(3) 0.6478(2) 0.40308(15) 0.0449(13) Uani 1 1 d . . . . .
S12 S 0.27180(7) 0.77672(7) 0.18604(4) 0.0541(4) Uani 1 1 d . . . . .
O12 O 0.18602(18) 0.76609(18) 0.50333(11) 0.0523(9) Uani 1 1 d . . . . .
C12 C 0.7225(3) 0.6749(3) 0.40053(16) 0.0517(14) Uani 1 1 d . . . . .
H12 H 0.764225 0.648255 0.403161 0.062 Uiso 1 1 calc R U . . .
S13 S 0.06261(7) 0.91977(7) 0.14720(4) 0.0544(4) Uani 1 1 d . . . . .
O13 O 0.5822(2) 0.7088(2) 0.30344(13) 0.0682(12) Uani 1 1 d . . . . .
C13 C 0.7187(3) 0.7390(3) 0.39432(17) 0.0548(15) Uani 1 1 d . . . . .
H13 H 0.758161 0.756048 0.392354 0.066 Uiso 1 1 calc R U . . .
S14 S 0.13372(7) 1.05153(7) 0.14478(5) 0.0572(4) Uani 1 1 d . . . . .
O14 O 0.5273(2) 0.59859(19) 0.30038(12) 0.0614(11) Uani 1 1 d . . . . .
C14 C 0.6572(3) 0.7804(3) 0.39075(16) 0.0484(13) Uani 1 1 d . . . . .
S15 S 0.30720(8) 0.96202(8) 0.08957(5) 0.0632(4) Uani 1 1 d . . . . .
O15 O 0.0975(2) 0.4706(2) 0.29201(12) 0.0660(11) Uani 1 1 d . . . . .
C15 C 0.6511(3) 0.8482(3) 0.38480(16) 0.0510(14) Uani 1 1 d . . . . .
S16 S 0.23616(8) 0.82837(8) 0.09131(5) 0.0596(4) Uani 1 1 d . . . . .
O16 O -0.0218(2) 0.5484(2) 0.27706(11) 0.0600(11) Uani 1 1 d . . . . .
C16 C 0.5914(3) 0.8865(3) 0.38211(16) 0.0502(14) Uani 1 1 d . . . . .
S17 S 0.02804(8) 0.97070(8) 0.05288(5) 0.0659(4) Uani 1 1 d . . . . .
O17 O -0.1268(2) 1.0151(2) 0.26917(13) 0.0721(13) Uani 1 1 d . . . . .
C17 C 0.5318(3) 0.8614(3) 0.38403(15) 0.0475(13) Uani 1 1 d . . . . .
S18 S 0.10076(8) 1.10176(8) 0.04889(5) 0.0677(5) Uani 1 1 d . . . . .
O18 O -0.0684(2) 1.1280(2) 0.26009(15) 0.0797(14) Uani 1 1 d . . . . .
C18 C 0.4686(3) 0.9009(3) 0.38176(16) 0.0522(14) Uani 1 1 d . . . . .
H18 H 0.464916 0.945764 0.379532 0.063 Uiso 1 1 calc R U . . .
O19 O 0.3568(2) 1.2598(2) 0.26734(12) 0.0676(12) Uani 1 1 d . . . . .
C19 C 0.4123(3) 0.8759(3) 0.38270(16) 0.0533(14) Uani 1 1 d . . . . .
H19 H 0.370467 0.903264 0.380935 0.064 Uiso 1 1 calc R U . . .
O20 O 0.4712(2) 1.1824(2) 0.28581(13) 0.0749(13) Uani 1 1 d . . . . .
C20 C 0.4171(3) 0.8090(2) 0.38631(15) 0.0434(13) Uani 1 1 d . . . . .
O21 O 0.56144(19) 0.7559(2) 0.18577(12) 0.0639(11) Uani 1 1 d . . . . .
C21 C 0.4783(3) 0.7708(3) 0.38976(15) 0.0472(13) Uani 1 1 d . . . . .
H21 H 0.481122 0.726052 0.392862 0.057 Uiso 1 1 calc R U . . .
O22 O 0.5054(2) 0.6479(2) 0.17916(14) 0.0713(12) Uani 1 1 d . . . . .
C1 C 0.5374(3) 0.3384(3) 0.41703(16) 0.0493(14) Uani 1 1 d . . . . .
C01W C 0.0217(3) 0.8408(3) 0.25100(15) 0.0504(14) Uani 1 1 d . . . . .
S2 S 0.59153(6) 0.55211(7) 0.42395(4) 0.0478(3) Uani 1 1 d . . . . .
O2 O 0.81568(17) 0.40593(18) 0.38385(10) 0.0522(10) Uani 1 1 d . . . . .
C2 C 0.6063(3) 0.3134(3) 0.40843(16) 0.0498(14) Uani 1 1 d . . . . .
H2 H 0.625551 0.270085 0.402046 0.060 Uiso 1 1 calc R U . . .
C021 C 0.1224(3) 0.6107(3) 0.17531(15) 0.0504(14) Uani 1 1 d . . . . .
C22 C 0.5361(3) 0.7951(3) 0.38888(15) 0.0471(13) Uani 1 1 d . . . . .
O23 O 0.0701(2) 0.5202(2) 0.17899(11) 0.0619(11) Uani 1 1 d . . . . .
C23 C 0.5993(3) 0.7530(3) 0.39285(15) 0.0461(13) Uani 1 1 d . . . . .
O24 O -0.0476(2) 0.5979(2) 0.16403(11) 0.0602(11) Uani 1 1 d . . . . .
C24 C 0.6057(3) 0.6880(3) 0.39875(15) 0.0483(14) Uani 1 1 d . . . . .
H24 H 0.567135 0.670043 0.399883 0.058 Uiso 1 1 calc R U . . .
O25 O -0.1597(2) 1.0732(2) 0.15861(15) 0.0803(14) Uani 1 1 d . . . . .
C024 C 0.2639(3) 0.6141(3) 0.28477(15) 0.0495(14) Uani 1 1 d . . . . .
C25 C 0.3599(3) 0.7788(3) 0.38593(15) 0.0465(13) Uani 1 1 d . . . . .
O26 O -0.0996(2) 1.1825(3) 0.14772(18) 0.0885(15) Uani 1 1 d . . . . .
C26 C 0.2960(3) 0.8041(3) 0.38109(16) 0.0488(14) Uani 1 1 d . . . . .
H26 H 0.279416 0.848499 0.378067 0.059 Uiso 1 1 calc R U . . .
O27 O 0.3331(2) 1.3088(2) 0.15578(12) 0.0647(11) Uani 1 1 d . . . . .
C27 C 0.2567(3) 0.7566(3) 0.38107(16) 0.0510(14) Uani 1 1 d . . . . .
O28 O 0.4492(2) 1.2315(2) 0.17219(13) 0.0713(12) Uani 1 1 d . . . . .
C28 C 0.1882(3) 0.7637(3) 0.37784(18) 0.0579(16) Uani 1 1 d . . . . .
O29 O 0.5313(2) 0.8101(2) 0.07594(12) 0.0653(11) Uani 1 1 d . . . . .
C028 C 0.1746(3) 0.7017(3) 0.17292(16) 0.0523(14) Uani 1 1 d . . . . .
H028 H 0.172559 0.746212 0.169191 0.063 Uiso 1 1 calc R U . . .
C29 C 0.1590(3) 0.7114(3) 0.3812(2) 0.0683(19) Uani 1 1 d . . . . .
O30 O 0.4740(2) 0.7024(2) 0.06726(13) 0.0667(12) Uani 1 1 d . . . . .
C30 C 0.1978(3) 0.6489(3) 0.38504(18) 0.0568(15) Uani 1 1 d . . . . .
O31 O 0.0455(2) 0.5700(2) 0.06768(12) 0.0691(12) Uani 1 1 d . . . . .
C02L C 0.0244(3) 0.7729(3) 0.25606(16) 0.0513(14) Uani 1 1 d . . . . .
C02P C 0.0650(3) 0.5846(3) 0.17326(16) 0.0529(14) Uani 1 1 d . . . . .
C02T C 0.0560(3) 0.9457(3) 0.24437(17) 0.0540(15) Uani 1 1 d . . . . .
C02Y C 0.0486(3) 0.7843(3) 0.16131(15) 0.0475(13) Uani 1 1 d . . . . .
H02Y H 0.085559 0.802500 0.163093 0.057 Uiso 1 1 calc R U . . .
S3 S 0.37344(7) 0.69639(7) 0.39119(4) 0.0505(4) Uani 1 1 d . . . . .
C030 C 0.1178(3) 0.6773(3) 0.17097(15) 0.0497(14) Uani 1 1 d . . . . .
C31 C 0.2649(3) 0.6425(3) 0.38721(15) 0.0466(13) Uani 1 1 d . . . . .
O32 O -0.0706(2) 0.6474(2) 0.05073(12) 0.0697(12) Uani 1 1 d . . . . .
C031 C -0.0331(3) 0.7444(3) 0.25783(16) 0.0558(15) Uani 1 1 d . . . . .
H031 H -0.074616 0.770543 0.254510 0.067 Uiso 1 1 calc R U . . .
C32 C 0.2930(3) 0.6959(3) 0.38632(16) 0.0485(14) Uani 1 1 d . . . . .
O33 O -0.1841(2) 1.1230(2) 0.04103(15) 0.0819(14) Uani 1 1 d . . . . .
C33 C 0.1791(3) 0.5872(3) 0.38749(19) 0.0628(17) Uani 1 1 d . . . . .
H33 H 0.135165 0.581851 0.386620 0.075 Uiso 1 1 calc R U . . .
O34 O -0.1208(3) 1.2302(3) 0.0323(2) 0.1040(19) Uani 1 1 d . . . . .
C34 C 0.2299(3) 0.5383(3) 0.39111(17) 0.0511(14) Uani 1 1 d . . . . .
O35 O 0.3066(2) 1.3594(2) 0.04560(13) 0.0733(13) Uani 1 1 d . . . . .
C034 C 0.1517(3) 0.5603(3) 0.28378(16) 0.0537(14) Uani 1 1 d . . . . .
C35 C 0.2343(3) 0.4694(3) 0.39339(16) 0.0543(15) Uani 1 1 d . . . . .
O36 O 0.4246(2) 1.2818(2) 0.06101(14) 0.0756(13) Uani 1 1 d . . . . .
C36 C 0.1813(3) 0.4405(3) 0.38924(19) 0.0652(17) Uani 1 1 d . . . . .
H36 H 0.140403 0.466421 0.384973 0.078 Uiso 1 1 calc R U . . .
C37 C 0.1882(3) 0.3748(3) 0.39132(18) 0.0628(17) Uani 1 1 d . . . . .
H37 H 0.151725 0.356422 0.388871 0.075 Uiso 1 1 calc R U . . .
C035 C -0.0332(3) 0.8911(3) 0.25505(16) 0.0546(15) Uani 1 1 d . . . . .
H035 H -0.079005 0.886078 0.259381 0.065 Uiso 1 1 calc R U . . .
C38 C 0.2483(3) 0.3350(3) 0.39699(17) 0.0516(14) Uani 1 1 d . . . . .
C39 C 0.3022(3) 0.3626(3) 0.40115(16) 0.0499(14) Uani 1 1 d . . . . .
C40 C 0.2931(3) 0.4288(3) 0.39979(16) 0.0527(14) Uani 1 1 d . . . . .
H40 H 0.328625 0.447323 0.403416 0.063 Uiso 1 1 calc R U . . .
C41 C 0.2560(3) 0.2671(3) 0.39926(17) 0.0527(14) Uani 1 1 d . . . . .
C42 C 0.3152(3) 0.2286(3) 0.40509(16) 0.0531(14) Uani 1 1 d . . . . .
C43 C 0.3708(3) 0.2555(3) 0.40822(16) 0.0513(14) Uani 1 1 d . . . . .
C44 C 0.3644(3) 0.3220(3) 0.40632(16) 0.0491(14) Uani 1 1 d . . . . .
C45 C 0.4209(3) 0.3466(3) 0.40954(16) 0.0485(13) Uani 1 1 d . . . . .
H45 H 0.417188 0.391509 0.408055 0.058 Uiso 1 1 calc R U . . .
C46 C 0.4806(3) 0.3090(3) 0.41468(15) 0.0484(13) Uani 1 1 d . . . . .
C47 C 0.4855(3) 0.2421(3) 0.41682(16) 0.0534(14) Uani 1 1 d . . . . .
H47 H 0.526226 0.214834 0.420342 0.064 Uiso 1 1 calc R U . . .
C48 C 0.4321(3) 0.2163(3) 0.41386(16) 0.0518(14) Uani 1 1 d . . . . .
H48 H 0.436197 0.171328 0.415625 0.062 Uiso 1 1 calc R U . . .
C49 C 0.7639(3) 0.2464(3) 0.41402(17) 0.0611(16) Uani 1 1 d . . . . .
H49A H 0.717668 0.241913 0.428255 0.073 Uiso 1 1 calc R U . . .
H49B H 0.788301 0.257698 0.431579 0.073 Uiso 1 1 calc R U . . .
C200 C 0.5113(12) 0.5536(11) 0.0783(7) 0.338(14) Uiso 1 1 d D . . . .
H20A H 0.489200 0.563604 0.057278 0.406 Uiso 1 1 calc R U . . .
H20B H 0.474967 0.550887 0.101218 0.406 Uiso 1 1 calc R U . . .
C190 C 0.5229(5) 1.3223(6) 0.0341(3) 0.159(5) Uani 1 1 d D . . . .
H19A H 0.521497 1.365912 0.023399 0.191 Uiso 1 1 calc R U . . .
H19B H 0.513243 1.326234 0.061423 0.191 Uiso 1 1 calc R U . . .
C180 C 0.1254(5) 0.3639(4) 0.2706(3) 0.109(3) Uani 1 1 d . . . . .
H18A H 0.124037 0.338736 0.249518 0.130 Uiso 1 1 calc R U . . .
H18B H 0.173463 0.355270 0.272366 0.130 Uiso 1 1 calc R U . . .
C170 C 0.5469(6) 1.2761(7) 0.1468(4) 0.167(6) Uani 1 1 d . . . . .
H17A H 0.554695 1.313046 0.129966 0.201 Uiso 1 1 calc R U . . .
H17B H 0.531471 1.292080 0.172582 0.201 Uiso 1 1 calc R U . . .
C160 C 0.3815(8) 1.4231(6) 0.1602(4) 0.221(9) Uani 1 1 d D . . . .
H16A H 0.414799 1.383021 0.161964 0.265 Uiso 1 1 calc R U . . .
H16B H 0.379891 1.428748 0.133731 0.265 Uiso 1 1 calc R U . . .
C151 C 0.5671(6) 1.2291(7) 0.2627(4) 0.161(5) Uani 1 1 d D . . . .
H15A H 0.593800 1.245300 0.239281 0.193 Uiso 1 1 calc R U . . .
H15B H 0.543718 1.266667 0.278507 0.193 Uiso 1 1 calc R U . . .
C150 C 0.4079(6) 1.4695(7) 0.1679(5) 0.242(10) Uani 1 1 d D . . . .
H15C H 0.383609 1.510317 0.159761 0.364 Uiso 1 1 calc R U . . .
H15D H 0.456214 1.462592 0.154748 0.364 Uiso 1 1 calc R U . . .
H15E H 0.403466 1.470220 0.194768 0.364 Uiso 1 1 calc R U . . .
C039 C 0.2037(3) 1.1129(3) 0.25221(17) 0.0551(15) Uani 1 1 d . . . . .
C03B C 0.3093(3) 1.1677(3) 0.26393(18) 0.0587(16) Uani 1 1 d . . . . .
C03C C 0.2621(3) 1.0751(3) 0.26030(18) 0.0587(16) Uani 1 1 d . . . . .
H03C H 0.266058 1.030146 0.262006 0.070 Uiso 1 1 calc R U . . .
C03E C 0.2870(3) 1.1512(3) 0.16045(17) 0.0559(15) Uani 1 1 d . . . . .
C03F C 0.0000(3) 0.6916(3) 0.16256(15) 0.0516(14) Uani 1 1 d . . . . .
C03H C 0.3952(3) 0.7160(3) 0.18481(16) 0.0513(14) Uani 1 1 d . . . . .
C03I C 0.0071(3) 0.6236(3) 0.16685(16) 0.0559(15) Uani 1 1 d . . . . .
C03J C 0.3826(3) 0.8307(3) 0.18642(17) 0.0531(14) Uani 1 1 d . . . . .
C03M C 0.3544(3) 0.7768(3) 0.18649(16) 0.0497(14) Uani 1 1 d . . . . .
C03P C 0.2895(3) 0.6940(3) 0.18276(15) 0.0516(14) Uani 1 1 d . . . . .
C03Q C 0.4025(3) 1.1379(3) 0.17211(17) 0.0553(15) Uani 1 1 d . . . . .
C03R C 0.0347(3) 0.5731(3) 0.27753(17) 0.0557(15) Uani 1 1 d . . . . .
C03T C 0.0165(3) 0.8359(3) 0.05898(16) 0.0540(15) Uani 1 1 d . . . . .
H03T H 0.052527 0.854547 0.061815 0.065 Uiso 1 1 calc R U . . .
C03V C -0.0597(3) 0.7316(3) 0.15701(17) 0.0550(15) Uani 1 1 d . . . . .
H03V H -0.097310 0.713847 0.155701 0.066 Uiso 1 1 calc R U . . .
C03W C 0.4899(3) 0.6596(3) 0.29805(17) 0.0563(15) Uani 1 1 d . . . . .
C03Y C 0.3555(3) 1.0440(3) 0.17197(17) 0.0559(15) Uani 1 1 d . . . . .
H03Y H 0.319775 1.025172 0.168907 0.067 Uiso 1 1 calc R U . . .
C03Z C 0.1823(3) 0.5718(3) 0.18218(17) 0.0553(15) Uani 1 1 d . . . . .
H03Z H 0.185379 0.527125 0.185411 0.066 Uiso 1 1 calc R U . . .
S4 S 0.30394(7) 0.56452(7) 0.39223(4) 0.0531(4) Uani 1 1 d . . . . .
C040 C 0.1494(3) 0.6255(3) 0.27570(15) 0.0510(14) Uani 1 1 d . . . . .
C041 C 0.4223(3) 0.6670(3) 0.29359(17) 0.0550(15) Uani 1 1 d . . . . .
C042 C 0.2314(3) 1.1268(3) 0.15697(17) 0.0579(15) Uani 1 1 d . . . . .
H042 H 0.234482 1.081953 0.159424 0.069 Uiso 1 1 calc R U . . .
C043 C 0.0561(3) 0.7179(3) 0.16455(15) 0.0486(14) Uani 1 1 d . . . . .
C044 C 0.1430(3) 0.7526(3) 0.07207(16) 0.0572(16) Uani 1 1 d . . . . .
H044 H 0.139044 0.797555 0.070740 0.069 Uiso 1 1 calc R U . . .
C047 C 0.0303(3) 0.6395(3) 0.26984(16) 0.0525(14) Uani 1 1 d . . . . .
C048 C 0.3158(3) 1.1012(3) 0.26607(17) 0.0567(15) Uani 1 1 d . . . . .
C049 C 0.4198(3) 0.8763(3) 0.08301(17) 0.0562(15) Uani 1 1 d . . . . .
C50 C 0.8020(3) 0.1846(3) 0.3952(2) 0.0738(19) Uani 1 1 d . . . . .
H50A H 0.849064 0.188782 0.382414 0.089 Uiso 1 1 calc R U . . .
H50B H 0.779383 0.175689 0.376194 0.089 Uiso 1 1 calc R U . . .
C04A C 0.4168(3) 0.9352(3) 0.18340(17) 0.0579(16) Uani 1 1 d . . . . .
C04B C 0.3476(3) 1.1108(3) 0.16817(17) 0.0541(15) Uani 1 1 d . . . . .
C04C C 0.2336(3) 0.6635(3) 0.18008(16) 0.0535(15) Uani 1 1 d . . . . .
C04D C 0.3629(3) 0.7692(3) 0.08147(16) 0.0541(15) Uani 1 1 d . . . . .
C04E C -0.0100(3) 0.8246(3) 0.15566(16) 0.0521(14) Uani 1 1 d . . . . .
C04F C 0.4801(3) 0.7744(3) 0.29268(16) 0.0550(15) Uani 1 1 d . . . . .
C04H C 0.0882(3) 0.6664(3) 0.26867(16) 0.0506(14) Uani 1 1 d . . . . .
C04I C 0.3957(3) 1.2059(3) 0.16801(18) 0.0593(16) Uani 1 1 d . . . . .
C04J C 0.4128(3) 1.0044(3) 0.17995(18) 0.0587(16) Uani 1 1 d . . . . .
C04K C 0.0214(3) 0.9983(3) 0.14735(17) 0.0546(15) Uani 1 1 d . . . . .
C04L C 0.0506(3) 1.0516(3) 0.14587(17) 0.0559(15) Uani 1 1 d . . . . .
C04M C 0.3839(3) 0.6191(3) 0.29259(15) 0.0505(14) Uani 1 1 d . . . . .
H04M H 0.400783 0.574788 0.295638 0.061 Uiso 1 1 calc R U . . .
C04N C 0.3569(3) 0.6684(3) 0.18285(16) 0.0541(15) Uani 1 1 d . . . . .
H04N H 0.375824 0.623915 0.181729 0.065 Uiso 1 1 calc R U . . .
C04O C 0.2822(3) 1.2175(3) 0.15682(17) 0.0554(15) Uani 1 1 d . . . . .
C04P C 0.2068(3) 0.6500(3) 0.27600(16) 0.0550(15) Uani 1 1 d . . . . .
H04P H 0.205863 0.693810 0.269799 0.066 Uiso 1 1 calc R U . . .
C04S C -0.0143(3) 0.9519(3) 0.25208(16) 0.0535(14) Uani 1 1 d . . . . .
C04T C 0.0849(3) 0.9989(3) 0.24312(17) 0.0580(15) Uani 1 1 d . . . . .
C04U C 0.4349(3) 0.7620(3) 0.07632(17) 0.0584(15) Uani 1 1 d . . . . .
C04V C -0.0572(3) 1.0133(3) 0.25816(18) 0.0606(16) Uani 1 1 d . . . . .
C04W C 0.2111(3) 0.5225(3) 0.29151(17) 0.0600(16) Uani 1 1 d . . . . .
H04W H 0.213069 0.478157 0.296319 0.072 Uiso 1 1 calc R U . . .
C04X C 0.5175(3) 0.7131(3) 0.29774(17) 0.0587(16) Uani 1 1 d . . . . .
C04Y C 0.4196(3) 1.1575(3) 0.27846(17) 0.0598(16) Uani 1 1 d . . . . .
C04Z C 0.3204(3) 0.8296(3) 0.08779(16) 0.0546(15) Uani 1 1 d . . . . .
S5 S 0.35633(6) 0.50642(7) 0.48536(4) 0.0476(3) Uani 1 1 d . . . . .
O5 O 0.1510(2) 0.8248(2) 0.37360(14) 0.0688(12) Uani 1 1 d . . . . .
C5 C 0.6336(3) 0.4734(3) 0.41836(15) 0.0460(13) Uani 1 1 d . . . . .
C050 C 0.0422(3) 1.0602(3) 0.24842(18) 0.0607(16) Uani 1 1 d . . . . .
C51 C 0.8050(5) 0.1291(4) 0.4229(2) 0.100(3) Uani 1 1 d . . . . .
H51A H 0.823545 0.140011 0.443276 0.120 Uiso 1 1 calc R U . . .
H51B H 0.758157 0.122608 0.434021 0.120 Uiso 1 1 calc R U . . .
C52 C 0.8486(5) 0.0676(4) 0.4054(3) 0.137(4) Uani 1 1 d . . . . .
H52A H 0.839345 0.031758 0.422330 0.205 Uiso 1 1 calc R U . . .
H52B H 0.896906 0.069433 0.400835 0.205 Uiso 1 1 calc R U . . .
H52C H 0.837784 0.061747 0.381795 0.205 Uiso 1 1 calc R U . . .
C052 C 0.4430(3) 0.9550(3) 0.28439(18) 0.0605(16) Uani 1 1 d . . . . .
C53 C 0.8622(3) 0.3607(3) 0.3999(2) 0.0703(18) Uani 1 1 d . . . . .
H53A H 0.869915 0.318318 0.388665 0.084 Uiso 1 1 calc R U . . .
H53B H 0.843173 0.356798 0.427026 0.084 Uiso 1 1 calc R U . . .
C053 C 0.2020(3) 0.7157(3) 0.07863(16) 0.0535(15) Uani 1 1 d . . . . .
C54 C 0.9291(3) 0.3831(3) 0.3925(2) 0.0692(18) Uani 1 1 d . . . . .
H54A H 0.947090 0.386736 0.365257 0.083 Uiso 1 1 calc R U . . .
H54B H 0.962370 0.350286 0.402150 0.083 Uiso 1 1 calc R U . . .
C054 C 0.0955(3) 0.6618(3) 0.06828(17) 0.0585(16) Uani 1 1 d . . . . .
C55 C 0.9240(3) 0.4468(4) 0.4100(2) 0.0744(19) Uani 1 1 d . . . . .
H55A H 0.894721 0.480899 0.398474 0.089 Uiso 1 1 calc R U . . .
H55B H 0.902209 0.444991 0.436919 0.089 Uiso 1 1 calc R U . . .
C055 C 0.3630(3) 1.1943(3) 0.27050(18) 0.0609(16) Uani 1 1 d . . . . .
C56 C 0.9938(3) 0.4633(4) 0.4047(2) 0.086(2) Uani 1 1 d . . . . .
H56A H 0.988024 0.506803 0.413349 0.130 Uiso 1 1 calc R U . . .
H56B H 1.017599 0.460564 0.378294 0.130 Uiso 1 1 calc R U . . .
H56C H 1.020536 0.433266 0.419206 0.130 Uiso 1 1 calc R U . . .
C056 C 0.3384(3) 1.2443(3) 0.16076(17) 0.0583(16) Uani 1 1 d . . . . .
C57 C 0.7358(3) 0.9023(4) 0.34911(19) 0.0708(19) Uani 1 1 d . . . . .
H57A H 0.701525 0.939734 0.344240 0.085 Uiso 1 1 calc R U . . .
H57B H 0.746807 0.872181 0.328317 0.085 Uiso 1 1 calc R U . . .
C057 C 0.2366(3) 0.5976(3) 0.18430(17) 0.0573(15) Uani 1 1 d . . . . .
H057 H 0.276756 0.570382 0.188673 0.069 Uiso 1 1 calc R U . . .
C58 C 0.7998(3) 0.9232(3) 0.3521(2) 0.0741(19) Uani 1 1 d . . . . .
H58A H 0.812126 0.953073 0.331192 0.089 Uiso 1 1 calc R U . . .
H58B H 0.789361 0.947015 0.375524 0.089 Uiso 1 1 calc R U . . .
C058 C 0.3767(3) 1.0599(3) 0.27446(17) 0.0579(15) Uani 1 1 d . . . . .
C59 C 0.8599(3) 0.8708(4) 0.3515(2) 0.082(2) Uani 1 1 d . . . . .
H59A H 0.870118 0.845869 0.328536 0.098 Uiso 1 1 calc R U . . .
H59B H 0.849041 0.841796 0.373109 0.098 Uiso 1 1 calc R U . . .
C059 C 0.0396(3) 0.6352(3) 0.06309(17) 0.0606(16) Uani 1 1 d . . . . .
C60 C 0.9228(4) 0.8964(4) 0.3531(2) 0.093(3) Uani 1 1 d . . . . .
H60A H 0.961651 0.860618 0.352408 0.139 Uiso 1 1 calc R U . . .
H60B H 0.913263 0.919969 0.376221 0.139 Uiso 1 1 calc R U . . .
H60C H 0.933819 0.924862 0.331699 0.139 Uiso 1 1 calc R U . . .
C05A C 0.3247(3) 0.7214(3) 0.07881(17) 0.0584(15) Uani 1 1 d . . . . .
H05A H 0.344621 0.677390 0.074898 0.070 Uiso 1 1 calc R U . . .
C05B C -0.0674(3) 0.9441(3) 0.15341(17) 0.0583(16) Uani 1 1 d . . . . .
H05B H -0.112793 0.939177 0.155681 0.070 Uiso 1 1 calc R U . . .
C05C C 0.0879(3) 0.7284(3) 0.06719(16) 0.0549(15) Uani 1 1 d . . . . .
C05D C 0.4669(3) 1.0330(3) 0.18316(19) 0.0640(17) Uani 1 1 d . . . . .
H05D H 0.507408 1.006960 0.187898 0.077 Uiso 1 1 calc R U . . .
C05E C -0.0646(3) 0.7963(3) 0.15345(18) 0.0605(16) Uani 1 1 d . . . . .
H05E H -0.105395 0.822690 0.149422 0.073 Uiso 1 1 calc R U . . .
C05F C 0.0833(3) 0.7315(3) 0.26170(16) 0.0523(14) Uani 1 1 d . . . . .
H05F H 0.122271 0.748828 0.260703 0.063 Uiso 1 1 calc R U . . .
C05G C 0.4979(3) 0.8361(3) 0.29144(17) 0.0577(15) Uani 1 1 d . . . . .
H05G H 0.540854 0.841777 0.293924 0.069 Uiso 1 1 calc R U . . .
C05H C 0.4612(3) 1.0976(3) 0.17948(18) 0.0635(17) Uani 1 1 d . . . . .
H05H H 0.497787 1.115708 0.181971 0.076 Uiso 1 1 calc R U . . .
C05I C 0.1548(3) 0.6234(3) 0.07515(17) 0.0611(16) Uani 1 1 d . . . . .
H05I H 0.159262 0.578375 0.076636 0.073 Uiso 1 1 calc R U . . .
C05J C -0.0291(3) 0.6804(3) 0.26421(17) 0.0565(15) Uani 1 1 d . . . . .
H05J H -0.067947 0.663056 0.264846 0.068 Uiso 1 1 calc R U . . .
C05K C 0.0103(3) 1.1134(3) 0.1469(2) 0.0648(17) Uani 1 1 d . . . . .
C05L C 0.0930(3) 0.5341(3) 0.28392(17) 0.0573(15) Uani 1 1 d . . . . .
C05M C 0.4515(3) 0.8238(3) 0.18594(17) 0.0571(15) Uani 1 1 d . . . . .
C05O C 0.4617(3) 0.8155(3) 0.07837(18) 0.0609(16) Uani 1 1 d . . . . .
C05P C 0.4923(3) 0.7623(3) 0.18544(18) 0.0609(16) Uani 1 1 d . . . . .
C05Q C 0.4656(3) 0.7085(3) 0.18426(18) 0.0588(16) Uani 1 1 d . . . . .
C05R C 0.3487(3) 0.8831(3) 0.08813(17) 0.0587(16) Uani 1 1 d . . . . .
C05S C -0.0131(3) 0.8935(3) 0.15219(16) 0.0519(14) Uani 1 1 d . . . . .
C05T C 0.4284(3) 1.0885(3) 0.28057(17) 0.0580(15) Uani 1 1 d . . . . .
C05U C 0.3195(3) 1.1615(3) 0.06333(18) 0.0591(16) Uani 1 1 d . . . . .
C05V C -0.0274(3) 0.7417(3) 0.05512(17) 0.0613(17) Uani 1 1 d . . . . .
C05X C 0.4944(3) 0.9826(3) 0.29100(18) 0.0640(17) Uani 1 1 d . . . . .
H05X H 0.534088 0.956658 0.296627 0.077 Uiso 1 1 calc R U . . .
C05Y C 0.4473(3) 0.8852(3) 0.28637(17) 0.0569(15) Uani 1 1 d . . . . .
C05Z C 0.3857(3) 0.9939(3) 0.27609(17) 0.0591(16) Uani 1 1 d . . . . .
H05Z H 0.351425 0.974763 0.271365 0.071 Uiso 1 1 calc R U . . .
S6 S 0.42652(6) 0.63884(7) 0.48102(4) 0.0475(3) Uani 1 1 d . . . . .
C060 C 0.3264(3) 1.0953(3) 0.06918(18) 0.0616(16) Uani 1 1 d . . . . .
H060 H 0.289090 1.076815 0.068304 0.074 Uiso 1 1 calc R U . . .
C61 C 0.5795(4) 0.9872(3) 0.40934(18) 0.0647(17) Uani 1 1 d . . . . .
H61A H 0.624431 0.979801 0.415446 0.078 Uiso 1 1 calc R U . . .
H61B H 0.546488 0.972956 0.430882 0.078 Uiso 1 1 calc R U . . .
C061 C -0.0184(3) 0.6737(3) 0.05668(17) 0.0617(17) Uani 1 1 d . . . . .
C62 C 0.5560(4) 1.0566(3) 0.4015(2) 0.0748(19) Uani 1 1 d . . . . .
H62A H 0.510467 1.062801 0.396215 0.090 Uiso 1 1 calc R U . . .
H62B H 0.550612 1.080591 0.424288 0.090 Uiso 1 1 calc R U . . .
C062 C 0.3207(3) 0.6439(3) 0.28682(16) 0.0497(14) Uani 1 1 d . . . . .
C63 C 0.6013(5) 1.0846(4) 0.3702(2) 0.095(2) Uani 1 1 d . . . . .
H63A H 0.614711 1.055699 0.348674 0.114 Uiso 1 1 calc R U . . .
H63B H 0.575280 1.125651 0.362692 0.114 Uiso 1 1 calc R U . . .
C063 C 0.4131(3) 0.7810(3) 0.28847(16) 0.0559(15) Uani 1 1 d . . . . .
C64 C 0.6633(5) 1.0959(6) 0.3787(3) 0.136(4) Uani 1 1 d . . . . .
H64A H 0.692107 1.111618 0.356276 0.204 Uiso 1 1 calc R U . . .
H64B H 0.688516 1.055983 0.387224 0.204 Uiso 1 1 calc R U . . .
H64C H 0.650741 1.127794 0.398358 0.204 Uiso 1 1 calc R U . . .
C064 C 0.0257(3) 0.7690(3) 0.06049(17) 0.0591(16) Uani 1 1 d . . . . .
C65 C 0.1704(4) 0.8523(4) 0.3375(3) 0.096(3) Uani 1 1 d . . . . .
H65A H 0.148146 0.836341 0.320298 0.115 Uiso 1 1 calc R U . . .
H65B H 0.220463 0.839464 0.327663 0.115 Uiso 1 1 calc R U . . .
C66 C 0.1493(5) 0.9257(5) 0.3393(3) 0.106(3) Uani 1 1 d . . . . .
H66A H 0.166330 0.941056 0.359046 0.127 Uiso 1 1 calc R U . . .
H66B H 0.170275 0.944573 0.315273 0.127 Uiso 1 1 calc R U . . .
C066 C 0.2227(3) 1.2570(3) 0.14958(18) 0.0639(17) Uani 1 1 d . . . . .
H066 H 0.219681 1.301738 0.146881 0.077 Uiso 1 1 calc R U . . .
C67 C 0.0772(5) 0.9459(5) 0.3470(3) 0.120(3) Uani 1 1 d . . . . .
H67A H 0.056312 0.926798 0.370992 0.144 Uiso 1 1 calc R U . . .
H67B H 0.060296 0.930705 0.327230 0.144 Uiso 1 1 calc R U . . .
C68 C 0.0548(5) 1.0216(4) 0.3492(3) 0.122(3) Uani 1 1 d . . . . .
H68A H 0.004874 1.034014 0.354985 0.184 Uiso 1 1 calc R U . . .
H68B H 0.074148 1.040547 0.325253 0.184 Uiso 1 1 calc R U . . .
H68C H 0.071457 1.036730 0.368831 0.184 Uiso 1 1 calc R U . . .
C068 C 0.2503(3) 1.2049(3) 0.25504(18) 0.0650(17) Uani 1 1 d . . . . .
H068 H 0.246031 1.249901 0.252878 0.078 Uiso 1 1 calc R U . . .
C69 C 0.0722(6) 0.7215(5) 0.3557(2) 0.114(3) Uani 1 1 d . . . . .
H69A H 0.099108 0.684150 0.340513 0.137 Uiso 1 1 calc R U . . .
H69B H 0.081282 0.760916 0.341797 0.137 Uiso 1 1 calc R U . . .
C069 C 0.4694(3) 0.8850(3) 0.18453(18) 0.0607(16) Uani 1 1 d . . . . .
H069 H 0.513919 0.890078 0.184406 0.073 Uiso 1 1 calc R U . . .
C70 C -0.0096(3) 0.7207(4) 0.3659(2) 0.085(2) Uani 1 1 d . . . . .
H70A H -0.034874 0.754102 0.384409 0.103 Uiso 1 1 calc R U . . .
H70B H -0.027082 0.730129 0.343212 0.103 Uiso 1 1 calc R U . . .
C06B C 0.3853(3) 0.7280(3) 0.28844(16) 0.0543(15) Uani 1 1 d . . . . .
C06C C -0.0487(3) 1.0048(3) 0.15091(18) 0.0588(16) Uani 1 1 d . . . . .
C06D C 0.1489(3) 1.0826(3) 0.24721(18) 0.0601(16) Uani 1 1 d . . . . .
C06E C 0.1723(3) 1.1643(3) 0.15014(18) 0.0579(15) Uani 1 1 d . . . . .
C06F C 0.1990(3) 1.1792(3) 0.24941(18) 0.0621(16) Uani 1 1 d . . . . .
H06F H 0.159963 1.206100 0.243572 0.075 Uiso 1 1 calc R U . . .
C06G C 0.2570(3) 0.7465(3) 0.08253(16) 0.0583(16) Uani 1 1 d . . . . .
C06H C 0.3855(3) 0.9869(3) 0.08205(18) 0.0642(17) Uani 1 1 d . . . . .
C06I C 0.4381(3) 0.9376(3) 0.08071(18) 0.0629(17) Uani 1 1 d . . . . .
H06I H 0.483416 0.942620 0.078442 0.075 Uiso 1 1 calc R U . . .
C06J C -0.0282(3) 1.0660(3) 0.2558(2) 0.0642(17) Uani 1 1 d . . . . .
C06L C 0.3827(3) 1.0562(3) 0.07597(18) 0.0603(16) Uani 1 1 d . . . . .
C06M C 0.2069(3) 0.6499(3) 0.07980(18) 0.0639(17) Uani 1 1 d . . . . .
H06M H 0.247259 0.622732 0.083911 0.077 Uiso 1 1 calc R U . . .
C06N C 0.4862(3) 1.0488(3) 0.28918(19) 0.0692(18) Uani 1 1 d . . . . .
H06N H 0.520790 1.067584 0.293904 0.083 Uiso 1 1 calc R U . . .
C06P C 0.2581(3) 1.2024(3) 0.05655(19) 0.0666(17) Uani 1 1 d . . . . .
C06R C -0.0866(3) 0.7821(3) 0.04968(19) 0.0683(18) Uani 1 1 d . . . . .
H06R H -0.122942 0.764321 0.046495 0.082 Uiso 1 1 calc R U . . .
C06T C 0.1690(3) 1.2312(3) 0.14640(19) 0.0641(17) Uani 1 1 d . . . . .
H06T H 0.129248 1.258420 0.141636 0.077 Uiso 1 1 calc R U . . .
C06U C 0.3753(3) 1.1887(3) 0.06419(18) 0.0653(17) Uani 1 1 d . . . . .
C06Z C 0.4354(3) 1.1484(3) 0.07086(19) 0.0668(18) Uani 1 1 d . . . . .
H06Z H 0.473297 1.166229 0.071459 0.080 Uiso 1 1 calc R U . . .
S7 S 0.37448(8) 0.85902(7) 0.28336(5) 0.0581(4) Uani 1 1 d . . . . .
O7 O 0.2037(2) 0.2410(2) 0.39415(13) 0.0694(12) Uani 1 1 d . . . . .
C7 C 0.7471(3) 0.4063(3) 0.39741(15) 0.0472(13) Uani 1 1 d . . . . .
C070 C 0.2660(3) 0.5469(3) 0.29235(18) 0.0592(16) Uani 1 1 d . . . . .
H070 H 0.305391 0.520129 0.297884 0.071 Uiso 1 1 calc R U . . .
C71 C -0.0211(3) 0.6562(4) 0.3816(2) 0.087(2) Uani 1 1 d . . . . .
H71A H 0.005832 0.622961 0.363397 0.104 Uiso 1 1 calc R U . . .
H71B H -0.004316 0.647581 0.404619 0.104 Uiso 1 1 calc R U . . .
C071 C -0.0895(3) 1.0671(3) 0.1515(2) 0.0677(18) Uani 1 1 d . . . . .
C72 C -0.0950(4) 0.6517(4) 0.3905(3) 0.107(3) Uani 1 1 d . . . . .
H72A H -0.099737 0.609099 0.400616 0.161 Uiso 1 1 calc R U . . .
H72B H -0.111614 0.659236 0.367794 0.161 Uiso 1 1 calc R U . . .
H72C H -0.121763 0.683854 0.409023 0.161 Uiso 1 1 calc R U . . .
C072 C 0.1167(3) 1.1343(3) 0.14725(18) 0.0601(16) Uani 1 1 d . . . . .
C73 C 0.3460(3) 0.1305(3) 0.37267(17) 0.0592(16) Uani 1 1 d . . . . .
H73A H 0.392812 0.136281 0.360622 0.071 Uiso 1 1 calc R U . . .
H73B H 0.316024 0.148113 0.355826 0.071 Uiso 1 1 calc R U . . .
C74 C 0.3457(4) 0.0608(3) 0.3804(2) 0.0713(18) Uani 1 1 d . . . . .
H74A H 0.372773 0.045224 0.398993 0.086 Uiso 1 1 calc R U . . .
H74B H 0.368613 0.036831 0.357210 0.086 Uiso 1 1 calc R U . . .
C75 C 0.2752(4) 0.0461(4) 0.3949(2) 0.087(2) Uani 1 1 d . . . . .
H75A H 0.279462 0.001625 0.404549 0.105 Uiso 1 1 calc R U . . .
H75B H 0.249106 0.074813 0.415723 0.105 Uiso 1 1 calc R U . . .
C073 C 0.2542(3) 1.2685(3) 0.05050(18) 0.0643(17) Uani 1 1 d . . . . .
C075 C 0.0192(3) 1.1019(3) 0.04561(18) 0.0614(16) Uani 1 1 d . . . . .
C76 C 0.2370(4) 0.0544(5) 0.3647(3) 0.122(4) Uani 1 1 d . . . . .
H76A H 0.189398 0.051416 0.375593 0.183 Uiso 1 1 calc R U . . .
H76B H 0.258220 0.020819 0.346151 0.183 Uiso 1 1 calc R U . . .
H76C H 0.238477 0.096207 0.352575 0.183 Uiso 1 1 calc R U . . .
C77 C 0.1610(4) 0.2218(4) 0.4282(3) 0.104(3) Uani 1 1 d . . . . .
H77A H 0.140073 0.259389 0.444300 0.124 Uiso 1 1 calc R U . . .
H77B H 0.189276 0.190258 0.441613 0.124 Uiso 1 1 calc R U . . .
C077 C -0.0609(3) 1.1203(3) 0.1495(2) 0.0712(19) Uani 1 1 d . . . . .
C78 C 0.1076(5) 0.1940(6) 0.4210(4) 0.194(7) Uani 1 1 d D . . . .
H78A H 0.130932 0.163986 0.400347 0.232 Uiso 1 1 calc R U . . .
H78B H 0.094227 0.167149 0.443217 0.232 Uiso 1 1 calc R U . . .
C078 C 0.3697(3) 1.2569(3) 0.05855(18) 0.0655(17) Uani 1 1 d . . . . .
C79 C 0.0529(7) 0.2206(9) 0.4134(7) 0.346(17) Uani 1 1 d D . . . .
H79A H 0.065832 0.243764 0.389531 0.415 Uiso 1 1 calc R U . . .
H79B H 0.031040 0.253679 0.432493 0.415 Uiso 1 1 calc R U . . .
C80 C -0.0039(6) 0.1885(6) 0.4094(5) 0.206(7) Uani 1 1 d D . . . .
H80A H -0.047954 0.218389 0.416643 0.309 Uiso 1 1 calc R U . . .
H80B H -0.004497 0.150562 0.425662 0.309 Uiso 1 1 calc R U . . .
H80C H 0.004132 0.175967 0.383505 0.309 Uiso 1 1 calc R U . . .
C81 C 0.4149(3) 0.2630(3) 0.50889(15) 0.0444(13) Uani 1 1 d . . . . .
C82 C 0.4724(3) 0.2872(3) 0.50912(15) 0.0454(13) Uani 1 1 d . . . . .
H82 H 0.469646 0.331972 0.506269 0.055 Uiso 1 1 calc R U . . .
C83 C 0.5338(2) 0.2483(3) 0.51337(15) 0.0438(13) Uani 1 1 d . . . . .
C84 C 0.5376(3) 0.1821(3) 0.51677(15) 0.0496(14) Uani 1 1 d . . . . .
H84 H 0.578859 0.154389 0.519283 0.059 Uiso 1 1 calc R U . . .
C85 C 0.4823(3) 0.1575(3) 0.51648(16) 0.0506(14) Uani 1 1 d . . . . .
H85 H 0.485633 0.112694 0.519166 0.061 Uiso 1 1 calc R U . . .
C86 C 0.4201(3) 0.1968(3) 0.51229(15) 0.0447(13) Uani 1 1 d . . . . .
C87 C 0.3628(3) 0.1702(3) 0.51128(16) 0.0477(13) Uani 1 1 d . . . . .
C88 C 0.3024(3) 0.2086(3) 0.50765(16) 0.0515(14) Uani 1 1 d . . . . .
C89 C 0.2955(3) 0.2760(3) 0.50399(15) 0.0480(13) Uani 1 1 d . . . . .
C90 C 0.2342(3) 0.3178(3) 0.49985(16) 0.0519(14) Uani 1 1 d . . . . .
H90 H 0.195936 0.300257 0.499500 0.062 Uiso 1 1 calc R U . . .
C91 C 0.2288(3) 0.3823(3) 0.49636(16) 0.0523(14) Uani 1 1 d . . . . .
H91 H 0.187177 0.408594 0.493398 0.063 Uiso 1 1 calc R U . . .
C92 C 0.2840(3) 0.4104(3) 0.49707(15) 0.0478(13) Uani 1 1 d . . . . .
C93 C 0.3441(3) 0.3702(3) 0.50128(15) 0.0456(13) Uani 1 1 d . . . . .
H93 H 0.381455 0.388557 0.502129 0.055 Uiso 1 1 calc R U . . .
C94 C 0.3519(2) 0.3039(3) 0.50431(15) 0.0435(13) Uani 1 1 d . . . . .
C95 C 0.2801(3) 0.4794(3) 0.49373(15) 0.0453(13) Uani 1 1 d . . . . .
C96 C 0.2250(3) 0.5287(3) 0.49702(15) 0.0462(13) Uani 1 1 d . . . . .
H96 H 0.179568 0.522998 0.500672 0.055 Uiso 1 1 calc R U . . .
C97 C 0.2429(3) 0.5906(3) 0.49437(15) 0.0473(13) Uani 1 1 d . . . . .
C98 C 0.2007(3) 0.6530(3) 0.49831(15) 0.0468(13) Uani 1 1 d . . . . .
C99 C 0.2281(3) 0.7064(3) 0.49630(16) 0.0482(13) Uani 1 1 d . . . . .
C100 C 0.3005(3) 0.6997(3) 0.49042(15) 0.0465(13) Uani 1 1 d . . . . .
C101 C 0.3416(2) 0.6390(3) 0.48636(15) 0.0444(13) Uani 1 1 d . . . . .
C102 C 0.3138(3) 0.5847(3) 0.48771(15) 0.0445(13) Uani 1 1 d . . . . .
C103 C 0.3411(3) 0.7471(3) 0.49051(15) 0.0484(13) Uani 1 1 d . . . . .
H103 H 0.322210 0.791422 0.493237 0.058 Uiso 1 1 calc R U . . .
C104 C 0.4090(3) 0.7216(3) 0.48629(15) 0.0440(13) Uani 1 1 d . . . . .
C105 C 0.3820(3) 0.0712(3) 0.48102(17) 0.0628(16) Uani 1 1 d . . . . .
H10A H 0.422648 0.081646 0.463057 0.075 Uiso 1 1 calc R U . . .
H10B H 0.342335 0.084035 0.469863 0.075 Uiso 1 1 calc R U . . .
C106 C 0.3938(4) 0.0008(3) 0.48993(19) 0.0692(18) Uani 1 1 d . . . . .
H10C H 0.409995 -0.022716 0.466193 0.083 Uiso 1 1 calc R U . . .
H10D H 0.430792 -0.009826 0.503217 0.083 Uiso 1 1 calc R U . . .
C107 C 0.3329(4) -0.0228(4) 0.5131(2) 0.082(2) Uani 1 1 d . . . . .
H10E H 0.348815 -0.064387 0.524568 0.098 Uiso 1 1 calc R U . . .
H10F H 0.309151 0.007600 0.533480 0.098 Uiso 1 1 calc R U . . .
C108 C 0.2831(5) -0.0306(5) 0.4915(3) 0.117(3) Uani 1 1 d . . . . .
H10G H 0.242763 -0.042096 0.508580 0.175 Uiso 1 1 calc R U . . .
H10H H 0.304480 -0.064375 0.473163 0.175 Uiso 1 1 calc R U . . .
H10I H 0.269361 0.009586 0.478599 0.175 Uiso 1 1 calc R U . . .
C109 C 0.2158(3) 0.1578(4) 0.5422(2) 0.080(2) Uani 1 1 d . . . . .
H10J H 0.199012 0.192099 0.560884 0.096 Uiso 1 1 calc R U . . .
H10K H 0.250084 0.124486 0.550854 0.096 Uiso 1 1 calc R U . . .
C110 C 0.1572(4) 0.1295(4) 0.5383(2) 0.092(2) Uani 1 1 d . . . . .
H11A H 0.172240 0.103372 0.515582 0.110 Uiso 1 1 calc R U . . .
H11B H 0.145815 0.100686 0.559906 0.110 Uiso 1 1 calc R U . . .
C111 C 0.0963(4) 0.1761(4) 0.5362(3) 0.103(3) Uani 1 1 d . . . . .
H11C H 0.105838 0.201560 0.512948 0.124 Uiso 1 1 calc R U . . .
H11D H 0.084017 0.205540 0.557438 0.124 Uiso 1 1 calc R U . . .
C112 C 0.0345(4) 0.1446(5) 0.5370(3) 0.125(4) Uani 1 1 d . . . . .
H11E H -0.007857 0.177040 0.542430 0.188 Uiso 1 1 calc R U . . .
H11F H 0.032066 0.111154 0.556342 0.188 Uiso 1 1 calc R U . . .
H11G H 0.040567 0.125779 0.512706 0.188 Uiso 1 1 calc R U . . .
C113 C 0.0942(3) 0.6869(4) 0.4819(2) 0.086(2) Uani 1 1 d . . . . .
H11H H 0.118916 0.673028 0.456341 0.104 Uiso 1 1 calc R U . . .
H11I H 0.089710 0.733618 0.483107 0.104 Uiso 1 1 calc R U . . .
C114 C 0.0245(3) 0.6708(4) 0.4913(2) 0.080(2) Uani 1 1 d . . . . .
H11J H 0.001765 0.682467 0.517522 0.096 Uiso 1 1 calc R U . . .
H11K H -0.002959 0.697095 0.475341 0.096 Uiso 1 1 calc R U . . .
C115 C 0.0252(3) 0.6027(4) 0.4865(2) 0.087(2) Uani 1 1 d . . . . .
H11L H 0.049900 0.576407 0.503745 0.104 Uiso 1 1 calc R U . . .
H11M H 0.050358 0.590110 0.460762 0.104 Uiso 1 1 calc R U . . .
C116 C -0.0465(4) 0.5886(4) 0.4939(3) 0.100(3) Uani 1 1 d . . . . .
H11N H -0.043056 0.542995 0.490587 0.151 Uiso 1 1 calc R U . . .
H11O H -0.070820 0.613351 0.476351 0.151 Uiso 1 1 calc R U . . .
H11P H -0.071634 0.600448 0.519449 0.151 Uiso 1 1 calc R U . . .
C117 C 0.1887(3) 0.8081(3) 0.47146(19) 0.0638(17) Uani 1 1 d . . . . .
H11Q H 0.174983 0.788872 0.451767 0.077 Uiso 1 1 calc R U . . .
H11R H 0.236003 0.814274 0.461409 0.077 Uiso 1 1 calc R U . . .
C118 C 0.1419(3) 0.8711(3) 0.4823(2) 0.0691(18) Uani 1 1 d . . . . .
H11S H 0.154937 0.889031 0.502635 0.083 Uiso 1 1 calc R U . . .
H11T H 0.094684 0.864414 0.491838 0.083 Uiso 1 1 calc R U . . .
C119 C 0.1437(4) 0.9183(3) 0.4502(2) 0.088(2) Uani 1 1 d . . . . .
H11U H 0.128794 0.901055 0.430272 0.106 Uiso 1 1 calc R U . . .
H11V H 0.191282 0.923468 0.439938 0.106 Uiso 1 1 calc R U . . .
C120 C 0.0987(5) 0.9830(4) 0.4613(3) 0.118(3) Uani 1 1 d . . . . .
H12A H 0.102905 1.012054 0.439667 0.176 Uiso 1 1 calc R U . . .
H12B H 0.112872 1.000293 0.481172 0.176 Uiso 1 1 calc R U . . .
H12C H 0.051064 0.978656 0.470224 0.176 Uiso 1 1 calc R U . . .
C121 C 0.5280(7) 0.5740(4) 0.3357(3) 0.165(6) Uani 1 1 d D . . . .
H12D H 0.483931 0.590230 0.353543 0.198 Uiso 1 1 calc R U . . .
H12E H 0.565102 0.585628 0.344481 0.198 Uiso 1 1 calc R U . . .
C122 C 0.5414(7) 0.4925(6) 0.3312(3) 0.172(6) Uani 1 1 d D . . . .
H12F H 0.527440 0.470617 0.355410 0.207 Uiso 1 1 calc R U . . .
H12G H 0.518582 0.480499 0.313057 0.207 Uiso 1 1 calc R U . . .
C123 C 0.6044(7) 0.4831(7) 0.3193(4) 0.189(8) Uani 1 1 d D . . . .
H12H H 0.626950 0.494258 0.337877 0.227 Uiso 1 1 calc R U . . .
H12I H 0.618010 0.506784 0.295721 0.227 Uiso 1 1 calc R U . . .
C124 C 0.6212(7) 0.4016(5) 0.3126(3) 0.166(6) Uani 1 1 d D . . . .
H12J H 0.659580 0.380997 0.323132 0.249 Uiso 1 1 calc R U . . .
H12K H 0.632847 0.393087 0.285843 0.249 Uiso 1 1 calc R U . . .
H12L H 0.580750 0.384704 0.324964 0.249 Uiso 1 1 calc R U . . .
C125 C -0.0994(6) 1.1401(4) 0.2964(2) 0.139(4) Uani 1 1 d . . . . .
H12M H -0.065698 1.137736 0.311510 0.167 Uiso 1 1 calc R U . . .
H12N H -0.129871 1.110192 0.306978 0.167 Uiso 1 1 calc R U . . .
C126 C -0.1456(6) 1.2176(6) 0.2939(3) 0.137(4) Uani 1 1 d . . . . .
H12O H -0.166609 1.223316 0.272414 0.165 Uiso 1 1 calc R U . . .
H12P H -0.181787 1.228815 0.317053 0.165 Uiso 1 1 calc R U . . .
C127 C -0.0987(7) 1.2523(6) 0.2898(4) 0.179(6) Uani 1 1 d D . . . .
H12Q H -0.064260 1.243667 0.265757 0.215 Uiso 1 1 calc R U . . .
H12R H -0.075397 1.244644 0.310429 0.215 Uiso 1 1 calc R U . . .
C128 C -0.1470(9) 1.3278(5) 0.2907(4) 0.243(9) Uani 1 1 d D . . . .
H12S H -0.130545 1.355316 0.304941 0.364 Uiso 1 1 calc R U . . .
H12T H -0.194748 1.326913 0.302594 0.364 Uiso 1 1 calc R U . . .
H12U H -0.143256 1.344551 0.265214 0.364 Uiso 1 1 calc R U . . .
C129 C 0.5340(6) 0.6182(4) 0.2067(3) 0.140(4) Uani 1 1 d . . . . .
H12V H 0.498966 0.621614 0.230564 0.168 Uiso 1 1 calc R U . . .
H12W H 0.570392 0.639509 0.209441 0.168 Uiso 1 1 calc R U . . .
C130 C 0.5641(6) 0.5484(6) 0.1977(4) 0.179(7) Uani 1 1 d D . . . .
H13A H 0.564773 0.542896 0.171323 0.215 Uiso 1 1 calc R U . . .
H13B H 0.612328 0.540390 0.199202 0.215 Uiso 1 1 calc R U . . .
C131 C 0.5761(10) 0.4373(7) 0.1986(5) 0.245(9) Uani 1 1 d D . . . .
H13C H 0.545824 0.406834 0.202650 0.368 Uiso 1 1 calc R U . . .
H13D H 0.615034 0.419971 0.209452 0.368 Uiso 1 1 calc R U . . .
H13E H 0.592670 0.444583 0.171826 0.368 Uiso 1 1 calc R U . . .
C132 C 0.0568(10) 0.2911(9) 0.3083(5) 0.362(18) Uani 1 1 d D . . . .
H13F H 0.090206 0.250770 0.306881 0.543 Uiso 1 1 calc R U . . .
H13G H 0.030886 0.291896 0.289412 0.543 Uiso 1 1 calc R U . . .
H13H H 0.025524 0.295133 0.333075 0.543 Uiso 1 1 calc R U . . .
C133 C 0.1077(4) 0.4314(3) 0.2602(2) 0.080(2) Uani 1 1 d . . . . .
H13I H 0.144812 0.442412 0.239813 0.096 Uiso 1 1 calc R U . . .
H13J H 0.065451 0.439408 0.251138 0.096 Uiso 1 1 calc R U . . .
C135 C 0.0892(9) 0.3395(5) 0.3020(3) 0.225(9) Uani 1 1 d D . . . .
H13K H 0.121076 0.330063 0.318528 0.270 Uiso 1 1 calc R U . . .
H13L H 0.053818 0.376539 0.313220 0.270 Uiso 1 1 calc R U . . .
C136 C -0.1330(6) 1.2038(5) 0.1814(3) 0.115(3) Uani 1 1 d . . . . .
H13M H -0.102087 1.200416 0.198251 0.138 Uiso 1 1 calc R U . . .
H13N H -0.170149 1.180897 0.192726 0.138 Uiso 1 1 calc R U . . .
C137 C -0.1629(6) 1.2781(5) 0.1714(4) 0.158(5) Uani 1 1 d D . . . .
H13O H -0.124445 1.298526 0.158863 0.190 Uiso 1 1 calc R U . . .
H13P H -0.192282 1.279354 0.153914 0.190 Uiso 1 1 calc R U . . .
C138 C -0.2007(13) 1.3123(9) 0.2034(5) 0.338(15) Uani 1 1 d D . . . .
H13Q H -0.176712 1.303808 0.223696 0.406 Uiso 1 1 calc R U . . .
H13R H -0.246457 1.301836 0.212217 0.406 Uiso 1 1 calc R U . . .
C139 C -0.2062(11) 1.3881(7) 0.1881(7) 0.325(14) Uani 1 1 d . . . . .
H13S H -0.214082 1.416170 0.209225 0.488 Uiso 1 1 calc R U . . .
H13T H -0.244100 1.400171 0.175965 0.488 Uiso 1 1 calc R U . . .
H13U H -0.163472 1.392260 0.170183 0.488 Uiso 1 1 calc R U . . .
C141 C 0.5578(9) 0.4909(5) 0.0720(5) 0.237(9) Uani 1 1 d . . . . .
H14A H 0.531827 0.457253 0.080178 0.356 Uiso 1 1 calc R U . . .
H14B H 0.592454 0.487497 0.086242 0.356 Uiso 1 1 calc R U . . .
H14C H 0.580128 0.486251 0.045421 0.356 Uiso 1 1 calc R U . . .
C142 C 0.5366(11) 0.5010(9) 0.2174(5) 0.292(11) Uani 1 1 d D . . . .
H14D H 0.487681 0.507537 0.217575 0.351 Uiso 1 1 calc R U . . .
H14E H 0.540462 0.500646 0.243522 0.351 Uiso 1 1 calc R U . . .
C143 C 0.3293(10) 1.4873(8) 0.0372(4) 0.289(14) Uani 1 1 d D . . . .
H14F H 0.349979 1.452184 0.019285 0.346 Uiso 1 1 calc R U . . .
H14G H 0.302511 1.521725 0.024559 0.346 Uiso 1 1 calc R U . . .
C144 C 0.3828(6) 1.5111(10) 0.0451(4) 0.228(9) Uani 1 1 d D . . . .
H14H H 0.363578 1.544608 0.063837 0.343 Uiso 1 1 calc R U . . .
H14I H 0.408326 1.528838 0.022308 0.343 Uiso 1 1 calc R U . . .
H14J H 0.413418 1.476378 0.054787 0.343 Uiso 1 1 calc R U . . .
C145 C 0.5412(5) 0.6024(5) 0.0819(4) 0.143(5) Uani 1 1 d D . . . .
H14K H 0.574428 0.604307 0.057634 0.171 Uiso 1 1 calc R U . . .
H14L H 0.568881 0.586201 0.100057 0.171 Uiso 1 1 calc R U . . .
C147 C 0.5842(6) 1.2915(8) 0.0233(5) 0.247(11) Uani 1 1 d D . . . .
H14M H 0.591598 1.282174 -0.003437 0.297 Uiso 1 1 calc R U . . .
H14N H 0.586915 1.249923 0.036690 0.297 Uiso 1 1 calc R U . . .
C079 C 0.3304(4) 1.2924(3) 0.30267(18) 0.0676(18) Uani 1 1 d . . . . .
H07A H 0.361715 1.277797 0.319215 0.081 Uiso 1 1 calc R U . . .
H07B H 0.285136 1.283282 0.315202 0.081 Uiso 1 1 calc R U . . .
C07B C 0.3121(4) 1.2942(3) 0.05200(18) 0.0655(17) Uani 1 1 d . . . . .
C07C C -0.0935(3) 0.8469(3) 0.04880(19) 0.0699(19) Uani 1 1 d . . . . .
H07C H -0.134423 0.873065 0.044795 0.084 Uiso 1 1 calc R U . . .
C07E C -0.0421(3) 0.8755(3) 0.05361(18) 0.0662(18) Uani 1 1 d . . . . .
C07F C 0.1942(4) 1.3072(3) 0.0439(2) 0.076(2) Uani 1 1 d . . . . .
H07F H 0.191411 1.351802 0.040291 0.092 Uiso 1 1 calc R U . . .
C07G C 0.0833(4) 0.4838(3) 0.1457(2) 0.076(2) Uani 1 1 d . . . . .
H07D H 0.128592 0.486343 0.129358 0.091 Uiso 1 1 calc R U . . .
H07E H 0.048130 0.500387 0.131628 0.091 Uiso 1 1 calc R U . . .
C07J C 0.0812(3) 1.1069(3) 0.25049(19) 0.0662(17) Uani 1 1 d . . . . .
H07J H 0.061592 1.151049 0.253856 0.079 Uiso 1 1 calc R U . . .
C07K C -0.0095(3) 1.0483(3) 0.04735(18) 0.0624(17) Uani 1 1 d . . . . .
C07L C -0.0454(3) 0.9448(3) 0.05101(18) 0.0647(17) Uani 1 1 d . . . . .
C07N C 0.2007(3) 1.1778(3) 0.05494(19) 0.0659(17) Uani 1 1 d . . . . .
H07N H 0.202571 1.133312 0.058852 0.079 Uiso 1 1 calc R U . . .
C07O C -0.0775(3) 1.0553(3) 0.04433(19) 0.0668(18) Uani 1 1 d . . . . .
C07Q C 0.0209(4) 1.2104(3) 0.0424(2) 0.075(2) Uani 1 1 d . . . . .
H07Q H 0.004061 1.254920 0.039962 0.090 Uiso 1 1 calc R U . . .
C07R C 0.0498(3) 1.1599(3) 0.1472(2) 0.074(2) Uani 1 1 d . . . . .
H07R H 0.031658 1.204468 0.147457 0.089 Uiso 1 1 calc R U . . .
C07S C 0.4391(3) 1.0842(3) 0.0765(2) 0.0729(19) Uani 1 1 d . . . . .
H07S H 0.479777 1.057853 0.080719 0.087 Uiso 1 1 calc R U . . .
C07T C 0.3138(4) 1.3436(3) 0.19036(19) 0.0733(19) Uani 1 1 d . . . . .
H07G H 0.346763 1.326845 0.205719 0.088 Uiso 1 1 calc R U . . .
H07H H 0.267942 1.338476 0.204689 0.088 Uiso 1 1 calc R U . . .
C07U C -0.0880(3) 0.5818(4) 0.1997(2) 0.077(2) Uani 1 1 d . . . . .
H07I H -0.106911 0.620484 0.215131 0.092 Uiso 1 1 calc R U . . .
H07K H -0.059190 0.550467 0.212997 0.092 Uiso 1 1 calc R U . . .
C07V C -0.0183(3) 1.1636(3) 0.04219(19) 0.0692(18) Uani 1 1 d . . . . .
C07W C 0.1419(3) 1.2161(3) 0.04787(19) 0.0685(18) Uani 1 1 d . . . . .
C07X C 0.1388(4) 1.2816(3) 0.0424(2) 0.078(2) Uani 1 1 d . . . . .
H07X H 0.098823 1.308627 0.037636 0.094 Uiso 1 1 calc R U . . .
C07Y C -0.0541(4) 0.5240(4) 0.3125(2) 0.080(2) Uani 1 1 d . . . . .
H07L H -0.070475 0.558252 0.331165 0.096 Uiso 1 1 calc R U . . .
H07M H -0.021446 0.489400 0.321420 0.096 Uiso 1 1 calc R U . . .
C07Z C -0.0869(3) 1.1706(4) 0.0390(2) 0.078(2) Uani 1 1 d . . . . .
S8 S 0.30627(7) 0.72635(7) 0.28242(5) 0.0564(4) Uani 1 1 d . . . . .
O8 O 0.32127(19) 0.16276(18) 0.40813(11) 0.0545(10) Uani 1 1 d . . . . .
C8 C 0.7181(3) 0.3540(3) 0.39904(16) 0.0499(14) Uani 1 1 d . . . . .
C080 C -0.0959(3) 0.9949(3) 0.04636(19) 0.0679(18) Uani 1 1 d . . . . .
H080 H -0.139556 0.989876 0.044643 0.081 Uiso 1 1 calc R U . . .
C082 C -0.1153(3) 1.1176(3) 0.0401(2) 0.0725(19) Uani 1 1 d . . . . .
C083 C 0.0853(4) 1.1848(3) 0.04640(19) 0.0688(18) Uani 1 1 d . . . . .
C085 C 0.0812(4) 0.4160(3) 0.1581(2) 0.082(2) Uani 1 1 d . . . . .
H08A H 0.116125 0.400892 0.172479 0.098 Uiso 1 1 calc R U . . .
H08B H 0.093394 0.388967 0.135843 0.098 Uiso 1 1 calc R U . . .
C086 C 0.0508(4) 0.4682(4) 0.0446(2) 0.088(2) Uani 1 1 d . . . . .
H08C H 0.063323 0.441991 0.021980 0.105 Uiso 1 1 calc R U . . .
H08D H 0.083039 0.449965 0.060153 0.105 Uiso 1 1 calc R U . . .
C089 C 0.3247(4) 1.3629(3) 0.2944(2) 0.080(2) Uani 1 1 d . . . . .
H08E H 0.302036 1.386815 0.317693 0.096 Uiso 1 1 calc R U . . .
H08F H 0.295610 1.376030 0.276570 0.096 Uiso 1 1 calc R U . . .
C08D C 0.0591(4) 0.5358(4) 0.0331(2) 0.086(2) Uani 1 1 d . . . . .
H08G H 0.105985 0.535898 0.018104 0.103 Uiso 1 1 calc R U . . .
H08H H 0.026375 0.555820 0.018197 0.103 Uiso 1 1 calc R U . . .
C08F C -0.1175(4) 0.6349(4) 0.0847(2) 0.079(2) Uani 1 1 d . . . . .
H08I H -0.137495 0.674757 0.098913 0.095 Uiso 1 1 calc R U . . .
H08J H -0.093465 0.603580 0.100222 0.095 Uiso 1 1 calc R U . . .
C08G C -0.1149(4) 0.4980(4) 0.3066(2) 0.097(3) Uani 1 1 d . . . . .
H08K H -0.098921 0.470211 0.284537 0.116 Uiso 1 1 calc R U . . .
H08L H -0.131221 0.471579 0.328528 0.116 Uiso 1 1 calc R U . . .
C08K C 0.6053(4) 0.7493(4) 0.1496(2) 0.083(2) Uani 1 1 d . . . . .
H08M H 0.587285 0.781771 0.132361 0.099 Uiso 1 1 calc R U . . .
H08N H 0.609724 0.706421 0.139775 0.099 Uiso 1 1 calc R U . . .
C08N C 0.6747(3) 0.7588(4) 0.1536(2) 0.085(2) Uani 1 1 d . . . . .
H08O H 0.689924 0.727539 0.172156 0.102 Uiso 1 1 calc R U . . .
H08P H 0.708514 0.749358 0.129411 0.102 Uiso 1 1 calc R U . . .
C08O C -0.0196(4) 0.4634(4) 0.0659(3) 0.102(3) Uani 1 1 d . . . . .
H08Q H -0.052380 0.484874 0.051261 0.123 Uiso 1 1 calc R U . . .
H08R H -0.030722 0.486529 0.089570 0.123 Uiso 1 1 calc R U . . .
C08P C 0.3136(5) 1.4119(4) 0.1812(2) 0.100(3) Uani 1 1 d . . . . .
H08S H 0.298865 1.436355 0.204599 0.120 Uiso 1 1 calc R U . . .
H08T H 0.279944 1.428096 0.166188 0.120 Uiso 1 1 calc R U . . .
C08R C 0.2933(4) 1.3970(4) 0.0786(2) 0.086(2) Uani 1 1 d . . . . .
H08U H 0.332421 1.385531 0.090293 0.104 Uiso 1 1 calc R U . . .
H08V H 0.252157 1.388366 0.096871 0.104 Uiso 1 1 calc R U . . .
C08S C 0.5744(3) 0.8041(4) 0.0390(2) 0.084(2) Uani 1 1 d . . . . .
H08W H 0.555540 0.837005 0.022277 0.101 Uiso 1 1 calc R U . . .
H08X H 0.578388 0.761510 0.029020 0.101 Uiso 1 1 calc R U . . .
C08V C -0.1456(4) 0.5537(4) 0.1937(2) 0.094(3) Uani 1 1 d . . . . .
H08Y H -0.126660 0.521359 0.173917 0.113 Uiso 1 1 calc R U . . .
H08Z H -0.165123 0.531790 0.216887 0.113 Uiso 1 1 calc R U . . .
C08W C -0.1732(4) 0.6087(4) 0.0750(2) 0.093(3) Uani 1 1 d . . . . .
H010 H -0.151835 0.570762 0.059201 0.111 Uiso 1 1 calc R U . . .
H011 H -0.202226 0.594600 0.098225 0.111 Uiso 1 1 calc R U . . .
C08Z C -0.2165(4) 0.6540(4) 0.0554(3) 0.101(3) Uani 1 1 d . . . . .
H012 H -0.188083 0.666798 0.031590 0.121 Uiso 1 1 calc R U . . .
H013 H -0.236768 0.692757 0.070693 0.121 Uiso 1 1 calc R U . . .
S9 S 0.09884(7) 0.86697(7) 0.24129(4) 0.0530(4) Uani 1 1 d . . . . .
C091 C 0.6436(4) 0.8133(4) 0.0421(2) 0.089(2) Uani 1 1 d . . . . .
H09A H 0.658145 0.783766 0.061565 0.107 Uiso 1 1 calc R U . . .
H09B H 0.677194 0.801055 0.018141 0.107 Uiso 1 1 calc R U . . .
C092 C -0.2028(4) 1.1393(5) 0.0068(2) 0.100(3) Uani 1 1 d . . . . .
H09C H -0.175111 1.108214 -0.012568 0.121 Uiso 1 1 calc R U . . .
H09D H -0.194654 1.182243 -0.001718 0.121 Uiso 1 1 calc R U . . .
C093 C -0.2373(4) 1.0366(4) 0.2559(3) 0.107(3) Uani 1 1 d . . . . .
H09E H -0.266370 1.065576 0.241731 0.129 Uiso 1 1 calc R U . . .
H09F H -0.256677 1.046198 0.282699 0.129 Uiso 1 1 calc R U . . .
C094 C -0.2403(4) 0.9689(4) 0.2496(3) 0.095(3) Uani 1 1 d . . . . .
H09G H -0.214817 0.939824 0.265489 0.114 Uiso 1 1 calc R U . . .
H09H H -0.217941 0.957854 0.223269 0.114 Uiso 1 1 calc R U . . .
C096 C 0.6746(4) 0.8241(4) 0.1651(3) 0.100(3) Uani 1 1 d . . . . .
H09I H 0.645776 0.831623 0.190747 0.120 Uiso 1 1 calc R U . . .
H09J H 0.654254 0.855974 0.148406 0.120 Uiso 1 1 calc R U . . .
C09A C 0.0119(5) 0.4070(4) 0.1821(3) 0.111(3) Uani 1 1 d . . . . .
H09K H 0.000931 0.432435 0.205008 0.133 Uiso 1 1 calc R U . . .
H09L H -0.023306 0.424425 0.168279 0.133 Uiso 1 1 calc R U . . .
C09B C 0.4906(4) 1.2505(5) 0.1382(3) 0.114(3) Uani 1 1 d . . . . .
H09M H 0.462701 1.283811 0.125449 0.137 Uiso 1 1 calc R U . . .
H09N H 0.510133 1.213568 0.121403 0.137 Uiso 1 1 calc R U . . .
C09E C -0.2771(4) 1.1385(5) 0.0127(3) 0.115(3) Uani 1 1 d . . . . .
H09O H -0.302420 1.159695 0.036534 0.138 Uiso 1 1 calc R U . . .
H09P H -0.294450 1.163500 -0.007514 0.138 Uiso 1 1 calc R U . . .
C09G C -0.1667(4) 1.0500(5) 0.2447(3) 0.122(4) Uani 1 1 d . . . . .
H09Q H -0.145003 1.036932 0.218621 0.147 Uiso 1 1 calc R U . . .
H09R H -0.169052 1.096318 0.246333 0.147 Uiso 1 1 calc R U . . .
C09I C 0.2829(6) 1.4643(4) 0.0679(3) 0.118(3) Uani 1 1 d . . . . .
H09S H 0.237099 1.476320 0.062863 0.142 Uiso 1 1 calc R U . . .
H09T H 0.281220 1.488420 0.090111 0.142 Uiso 1 1 calc R U . . .
C09J C 0.5121(5) 0.6709(4) 0.0920(2) 0.109(3) Uani 1 1 d . . . . .
H09U H 0.482368 0.673146 0.117621 0.131 Uiso 1 1 calc R U . . .
H09V H 0.549688 0.692739 0.091761 0.131 Uiso 1 1 calc R U . . .
C09K C 0.7080(4) 0.7606(4) 0.2764(3) 0.105(3) Uani 1 1 d . . . . .
H09W H 0.677097 0.785188 0.297962 0.126 Uiso 1 1 calc R U . . .
H09X H 0.693780 0.778611 0.253647 0.126 Uiso 1 1 calc R U . . .
C09O C -0.1995(5) 0.6005(5) 0.1832(3) 0.114(3) Uani 1 1 d . . . . .
H09Y H -0.180780 0.621685 0.159517 0.137 Uiso 1 1 calc R U . . .
H09Z H -0.218330 0.633505 0.202629 0.137 Uiso 1 1 calc R U . . .
C09P C -0.1703(4) 0.5472(4) 0.3014(3) 0.107(3) Uani 1 1 d . . . . .
H014 H -0.155545 0.572785 0.278785 0.128 Uiso 1 1 calc R U . . .
H015 H -0.186546 0.575943 0.323077 0.128 Uiso 1 1 calc R U . . .
C09Q C 0.5150(4) 1.2035(5) 0.2531(3) 0.109(3) Uani 1 1 d . . . . .
H016 H 0.487632 1.236697 0.240050 0.131 Uiso 1 1 calc R U . . .
H017 H 0.536484 1.167284 0.236069 0.131 Uiso 1 1 calc R U . . .
C09R C 0.4649(4) 1.2997(5) 0.0261(3) 0.119(4) Uani 1 1 d . . . . .
H018 H 0.437160 1.334063 0.013960 0.142 Uiso 1 1 calc R U . . .
H019 H 0.482039 1.262639 0.009310 0.142 Uiso 1 1 calc R U . . .
C09S C -0.2752(4) 0.6262(5) 0.0473(3) 0.114(3) Uani 1 1 d . . . . .
H01A H -0.302599 0.658460 0.034219 0.171 Uiso 1 1 calc R U . . .
H01B H -0.304229 0.614411 0.070868 0.171 Uiso 1 1 calc R U . . .
H01C H -0.255507 0.588393 0.031766 0.171 Uiso 1 1 calc R U . . .
C09V C 0.6458(4) 0.8778(4) 0.0509(3) 0.115(3) Uani 1 1 d . . . . .
H01D H 0.615451 0.888970 0.075823 0.138 Uiso 1 1 calc R U . . .
H01E H 0.628087 0.908043 0.032542 0.138 Uiso 1 1 calc R U . . .
C09W C 0.7016(4) 0.6915(4) 0.2812(3) 0.112(3) Uani 1 1 d . . . . .
H01F H 0.703761 0.676660 0.306771 0.134 Uiso 1 1 calc R U . . .
H01G H 0.740169 0.664950 0.263521 0.134 Uiso 1 1 calc R U . . .
C09X C -0.3138(4) 0.9595(5) 0.2585(3) 0.114(3) Uani 1 1 d . . . . .
H01H H -0.313944 0.915442 0.253264 0.170 Uiso 1 1 calc R U . . .
H01I H -0.339332 0.988832 0.243170 0.170 Uiso 1 1 calc R U . . .
H01J H -0.335249 0.968208 0.284943 0.170 Uiso 1 1 calc R U . . .
C09Z C 0.6336(4) 0.6832(5) 0.2740(3) 0.112(3) Uani 1 1 d . . . . .
H01L H 0.626765 0.705428 0.250567 0.135 Uiso 1 1 calc R U . . .
H01M H 0.634233 0.637422 0.271714 0.135 Uiso 1 1 calc R U . . .
S10 S 0.16928(7) 1.00071(7) 0.23888(5) 0.0575(4) Uani 1 1 d . . . . .
O10 O 0.24710(18) 0.18355(18) 0.50634(11) 0.0544(10) Uani 1 1 d . . . . .
C0A0 C 0.3938(5) 1.3804(5) 0.2782(3) 0.119(3) Uani 1 1 d . . . . .
H0AA H 0.421979 1.347726 0.259890 0.143 Uiso 1 1 calc R U . . .
H0AB H 0.386981 1.421735 0.264667 0.143 Uiso 1 1 calc R U . . .
C0A1 C -0.2292(5) 0.5148(6) 0.2972(3) 0.142(4) Uani 1 1 d . . . . .
H0AC H -0.268337 0.547736 0.293932 0.214 Uiso 1 1 calc R U . . .
H0AD H -0.243160 0.489245 0.319602 0.214 Uiso 1 1 calc R U . . .
H0AE H -0.212929 0.487071 0.275413 0.214 Uiso 1 1 calc R U . . .
C0A4 C -0.0292(5) 0.3943(5) 0.0746(4) 0.152(5) Uani 1 1 d . . . . .
H0AF H -0.076752 0.394649 0.087622 0.228 Uiso 1 1 calc R U . . .
H0AG H 0.000867 0.373525 0.090475 0.228 Uiso 1 1 calc R U . . .
H0AH H -0.017696 0.370835 0.051327 0.228 Uiso 1 1 calc R U . . .
C0A6 C -0.1630(6) 1.2600(5) 0.0610(3) 0.130(4) Uani 1 1 d . . . . .
H0AI H -0.140657 1.259616 0.081764 0.156 Uiso 1 1 calc R U . . .
H0AJ H -0.203504 1.240524 0.069833 0.156 Uiso 1 1 calc R U . . .
C0A7 C -0.2583(5) 0.5678(6) 0.1784(3) 0.149(5) Uani 1 1 d . . . . .
H0AK H -0.288854 0.597663 0.165813 0.223 Uiso 1 1 calc R U . . .
H0AL H -0.284270 0.556301 0.202964 0.223 Uiso 1 1 calc R U . . .
H0AM H -0.238306 0.529348 0.163457 0.223 Uiso 1 1 calc R U . . .
C0A8 C 0.7470(4) 0.8336(5) 0.1639(3) 0.131(4) Uani 1 1 d . . . . .
H0AN H 0.744752 0.877973 0.169797 0.197 Uiso 1 1 calc R U . . .
H0AO H 0.776537 0.823897 0.138930 0.197 Uiso 1 1 calc R U . . .
H0AP H 0.765713 0.805060 0.182208 0.197 Uiso 1 1 calc R U . . .
C0AA C -0.1844(5) 1.3341(6) 0.0447(5) 0.184(8) Uani 1 1 d . . . . .
H0AQ H -0.142766 1.350311 0.032486 0.220 Uiso 1 1 calc R U . . .
H0AR H -0.211331 1.334292 0.026108 0.220 Uiso 1 1 calc R U . . .
C0AB C -0.2908(5) 1.0756(5) 0.0137(4) 0.142(4) Uani 1 1 d . . . . .
H0AS H -0.272661 1.050344 0.033588 0.170 Uiso 1 1 calc R U . . .
H0AT H -0.266211 1.054719 -0.010327 0.170 Uiso 1 1 calc R U . . .
C0AF C -0.1908(4) 1.0914(6) 0.1289(3) 0.138(4) Uani 1 1 d . . . . .
H0AW H -0.165154 1.065319 0.106848 0.166 Uiso 1 1 calc R U . . .
H0AX H -0.190323 1.136747 0.122272 0.166 Uiso 1 1 calc R U . . .
C0AK C 0.7807(4) 0.7675(5) 0.2734(3) 0.149(5) Uani 1 1 d . . . . .
H0AZ H 0.784062 0.812145 0.268074 0.223 Uiso 1 1 calc R U . . .
H01N H 0.811818 0.740701 0.253197 0.223 Uiso 1 1 calc R U . . .
H01O H 0.793182 0.753978 0.296933 0.223 Uiso 1 1 calc R U . . .
C0AL C -0.3698(5) 1.0746(6) 0.0208(4) 0.167(5) Uani 1 1 d . . . . .
H01P H -0.374822 1.034942 0.011198 0.251 Uiso 1 1 calc R U . . .
H01Q H -0.392247 1.111126 0.007921 0.251 Uiso 1 1 calc R U . . .
H01R H -0.390992 1.077188 0.047570 0.251 Uiso 1 1 calc R U . . .
C0AN C 0.6452(5) 1.3182(6) 0.0269(4) 0.162(5) Uani 1 1 d . . . . .
H01S H 0.679087 1.283804 0.034403 0.243 Uiso 1 1 calc R U . . .
H01T H 0.629751 1.351611 0.045677 0.243 Uiso 1 1 calc R U . . .
H01U H 0.665920 1.336164 0.002823 0.243 Uiso 1 1 calc R U . . .
C0AP C 0.7175(4) 0.8856(5) 0.0505(3) 0.134(4) Uani 1 1 d . . . . .
H01V H 0.716242 0.929895 0.055987 0.200 Uiso 1 1 calc R U . . .
H01W H 0.747858 0.874581 0.025870 0.200 Uiso 1 1 calc R U . . .
H01X H 0.734543 0.857218 0.069401 0.200 Uiso 1 1 calc R U . . .
C0AQ C 0.4303(5) 1.3852(6) 0.3058(3) 0.150(5) Uani 1 1 d . . . . .
H01Y H 0.473148 1.398601 0.293835 0.225 Uiso 1 1 calc R U . . .
H01Z H 0.440344 1.343603 0.318086 0.225 Uiso 1 1 calc R U . . .
H020 H 0.402346 1.416719 0.324424 0.225 Uiso 1 1 calc R U . . .
C0AS C 0.6115(7) 1.1933(8) 0.2798(5) 0.236(10) Uani 1 1 d D . . . .
H021 H 0.632989 1.154774 0.264594 0.283 Uiso 1 1 calc R U . . .
H022 H 0.584641 1.178839 0.303747 0.283 Uiso 1 1 calc R U . . .
C0AT C -0.2621(5) 1.0822(7) 0.1399(4) 0.175(6) Uani 1 1 d . . . . .
H023 H -0.281101 1.095142 0.166248 0.210 Uiso 1 1 calc R U . . .
H024 H -0.288469 1.112266 0.124849 0.210 Uiso 1 1 calc R U . . .
C0AU C 0.0075(6) 0.3401(5) 0.1932(4) 0.185(6) Uani 1 1 d . . . . .
H025 H -0.035193 0.339493 0.211968 0.277 Uiso 1 1 calc R U . . .
H026 H 0.046257 0.320183 0.203625 0.277 Uiso 1 1 calc R U . . .
H027 H 0.008635 0.316409 0.171297 0.277 Uiso 1 1 calc R U . . .
C0AZ C 0.6700(6) 1.2190(6) 0.2889(4) 0.193(7) Uani 1 1 d . . . . .
H02A H 0.702313 1.183489 0.296742 0.290 Uiso 1 1 calc R U . . .
H02B H 0.651026 1.249988 0.309011 0.290 Uiso 1 1 calc R U . . .
H02C H 0.693682 1.239708 0.266644 0.290 Uiso 1 1 calc R U . . .
C0B1 C 0.6043(7) 1.2363(9) 0.1436(5) 0.239(9) Uani 1 1 d . . . . .
H0BA H 0.619346 1.219472 0.117930 0.287 Uiso 1 1 calc R U . . .
H0BB H 0.596988 1.199966 0.160894 0.287 Uiso 1 1 calc R U . . .
C0B2 C -0.2742(7) 1.0249(6) 0.1370(6) 0.245(11) Uani 1 1 d . . . . .
H0BC H -0.252606 0.995573 0.154368 0.294 Uiso 1 1 calc R U . . .
H0BD H -0.251047 1.009601 0.111435 0.294 Uiso 1 1 calc R U . . .
C0B5 C -0.2219(9) 1.3717(8) 0.0739(6) 0.220(8) Uani 1 1 d . . . . .
H0BE H -0.197977 1.366596 0.094225 0.264 Uiso 1 1 calc R U . . .
H0BF H -0.266877 1.359988 0.083650 0.264 Uiso 1 1 calc R U . . .
C0B8 C -0.2314(7) 1.4426(6) 0.0589(5) 0.215(8) Uani 1 1 d . . . . .
H0BG H -0.267492 1.469903 0.076983 0.323 Uiso 1 1 calc R U . . .
H0BH H -0.244005 1.444861 0.035069 0.323 Uiso 1 1 calc R U . . .
H0BI H -0.188527 1.457317 0.055484 0.323 Uiso 1 1 calc R U . . .
C0B9 C -0.3499(5) 1.0190(6) 0.1447(5) 0.207(7) Uani 1 1 d . . . . .
H0BJ H -0.352608 0.973871 0.146958 0.311 Uiso 1 1 calc R U . . .
H0BK H -0.369248 1.038873 0.124168 0.311 Uiso 1 1 calc R U . . .
H0BL H -0.375727 1.040649 0.168019 0.311 Uiso 1 1 calc R U . . .
C0BC C 0.6631(6) 1.2649(8) 0.1517(4) 0.216(7) Uani 1 1 d . . . . .
H0BP H 0.698525 1.230147 0.157456 0.323 Uiso 1 1 calc R U . . .
H0BQ H 0.644437 1.293574 0.172989 0.323 Uiso 1 1 calc R U . . .
H0BR H 0.682914 1.288741 0.129743 0.323 Uiso 1 1 calc R U . . .
S1 S 0.51904(7) 0.41844(7) 0.42907(4) 0.0494(3) Uani 1 1 d . . . . .
O1 O 0.75885(18) 0.29537(18) 0.38590(11) 0.0548(10) Uani 1 1 d . . . . .

loop_
_atom_site_aniso_label
_atom_site_aniso_U_11
_atom_site_aniso_U_22
_atom_site_aniso_U_33
_atom_site_aniso_U_23
_atom_site_aniso_U_13
_atom_site_aniso_U_12
O3 0.056(2) 0.056(3) 0.074(3) 0.004(2) -0.025(2) -0.029(2)
C3 0.042(3) 0.046(4) 0.056(3) 0.001(3) -0.014(2) -0.010(3)
O4 0.062(2) 0.041(2) 0.073(3) 0.0029(19) -0.027(2) -0.0171(19)
C4 0.044(3) 0.049(4) 0.053(3) 0.002(3) -0.018(2) -0.014(3)
O6 0.079(3) 0.089(4) 0.138(5) 0.000(3) -0.044(3) -0.033(3)
C6 0.040(3) 0.050(4) 0.058(3) -0.005(3) -0.016(2) -0.010(3)
O9 0.058(2) 0.046(2) 0.064(3) 0.0005(19) -0.0203(19) -0.0218(19)
C9 0.040(3) 0.042(3) 0.067(4) -0.005(3) -0.015(3) -0.010(3)
C10 0.038(3) 0.057(4) 0.054(3) -0.005(3) -0.018(2) -0.012(3)
S11 0.0437(8) 0.0486(9) 0.0825(11) -0.0071(8) -0.0175(7) -0.0141(7)
O11 0.0325(19) 0.058(3) 0.071(3) -0.008(2) -0.0130(17) -0.0082(17)
C11 0.052(3) 0.034(3) 0.053(3) -0.007(2) -0.015(3) -0.013(3)
S12 0.0422(8) 0.0480(9) 0.0767(10) -0.0067(7) -0.0164(7) -0.0149(6)
O12 0.043(2) 0.045(2) 0.068(3) -0.0080(19) -0.0135(18) -0.0046(18)
C12 0.036(3) 0.056(4) 0.069(4) -0.004(3) -0.021(3) -0.012(3)
S13 0.0472(8) 0.0480(9) 0.0743(10) -0.0018(7) -0.0200(7) -0.0171(7)
O13 0.046(2) 0.069(3) 0.091(3) -0.018(2) -0.020(2) -0.006(2)
C13 0.047(3) 0.051(4) 0.075(4) -0.002(3) -0.018(3) -0.023(3)
S14 0.0487(8) 0.0490(9) 0.0802(11) -0.0020(8) -0.0206(7) -0.0173(7)
O14 0.058(2) 0.052(3) 0.078(3) -0.002(2) -0.031(2) -0.001(2)
C14 0.039(3) 0.048(4) 0.062(4) -0.005(3) -0.014(3) -0.013(3)
S15 0.0538(9) 0.0550(10) 0.0873(12) -0.0093(8) -0.0215(8) -0.0177(7)
O15 0.081(3) 0.047(3) 0.082(3) 0.001(2) -0.032(2) -0.026(2)
C15 0.048(3) 0.051(4) 0.059(4) -0.001(3) -0.014(3) -0.021(3)
S16 0.0510(8) 0.0569(10) 0.0776(11) -0.0058(8) -0.0206(7) -0.0181(7)
O16 0.063(3) 0.058(3) 0.068(3) 0.000(2) -0.020(2) -0.029(2)
C16 0.050(3) 0.042(3) 0.063(4) -0.003(3) -0.021(3) -0.011(3)
S17 0.0652(10) 0.0632(11) 0.0831(12) 0.0066(9) -0.0328(9) -0.0276(8)
O17 0.042(2) 0.064(3) 0.107(4) 0.003(3) -0.012(2) -0.012(2)
C17 0.046(3) 0.045(4) 0.057(3) -0.001(3) -0.019(3) -0.014(3)
S18 0.0640(10) 0.0600(11) 0.0919(12) 0.0063(9) -0.0347(9) -0.0239(8)
O18 0.053(3) 0.081(4) 0.101(4) -0.009(3) -0.010(2) -0.013(2)
C18 0.053(3) 0.045(4) 0.067(4) -0.001(3) -0.023(3) -0.018(3)
O19 0.083(3) 0.056(3) 0.071(3) 0.002(2) -0.017(2) -0.032(2)
C19 0.051(3) 0.048(4) 0.066(4) 0.000(3) -0.022(3) -0.014(3)
O20 0.079(3) 0.065(3) 0.093(3) -0.008(2) -0.025(3) -0.035(3)
C20 0.040(3) 0.036(3) 0.059(3) 0.002(2) -0.017(2) -0.011(2)
O21 0.043(2) 0.068(3) 0.083(3) -0.014(2) -0.013(2) -0.014(2)
C21 0.051(3) 0.036(3) 0.058(3) -0.006(3) -0.018(3) -0.009(3)
O22 0.059(3) 0.055(3) 0.105(4) -0.021(3) -0.037(2) 0.003(2)
C1 0.048(3) 0.043(3) 0.060(4) 0.001(3) -0.017(3) -0.012(3)
C01W 0.052(3) 0.054(4) 0.053(3) -0.003(3) -0.016(3) -0.022(3)
S2 0.0386(7) 0.0430(8) 0.0658(9) -0.0051(7) -0.0170(6) -0.0105(6)
O2 0.0346(19) 0.054(2) 0.067(2) -0.0027(19) -0.0114(17) -0.0080(17)
C2 0.047(3) 0.036(3) 0.067(4) -0.003(3) -0.012(3) -0.010(3)
C021 0.052(3) 0.049(4) 0.055(3) -0.003(3) -0.012(3) -0.018(3)
C22 0.040(3) 0.049(4) 0.056(3) -0.003(3) -0.015(2) -0.013(3)
O23 0.072(3) 0.055(3) 0.071(3) -0.003(2) -0.026(2) -0.028(2)
C23 0.043(3) 0.045(4) 0.057(3) -0.003(3) -0.019(2) -0.015(3)
O24 0.063(2) 0.064(3) 0.067(3) 0.001(2) -0.020(2) -0.037(2)
C24 0.041(3) 0.050(4) 0.060(4) -0.007(3) -0.018(3) -0.016(3)
O25 0.048(2) 0.065(3) 0.135(4) 0.010(3) -0.034(3) -0.018(2)
C024 0.054(3) 0.049(4) 0.048(3) 0.001(3) -0.013(3) -0.015(3)
C25 0.045(3) 0.042(3) 0.056(3) -0.006(3) -0.015(3) -0.013(3)
O26 0.065(3) 0.075(4) 0.128(5) -0.004(3) -0.026(3) -0.015(3)
C26 0.040(3) 0.041(3) 0.071(4) -0.004(3) -0.020(3) -0.011(2)
O27 0.073(3) 0.049(3) 0.080(3) -0.004(2) -0.018(2) -0.031(2)
C27 0.041(3) 0.053(4) 0.065(4) -0.003(3) -0.018(3) -0.015(3)
O28 0.063(3) 0.066(3) 0.096(3) -0.013(2) -0.021(2) -0.031(2)
C28 0.044(3) 0.048(4) 0.087(5) 0.000(3) -0.024(3) -0.013(3)
O29 0.048(2) 0.074(3) 0.075(3) -0.016(2) -0.010(2) -0.015(2)
C028 0.050(3) 0.049(4) 0.063(4) -0.006(3) -0.016(3) -0.016(3)
C29 0.042(3) 0.060(4) 0.113(6) -0.003(4) -0.034(3) -0.014(3)
O30 0.060(3) 0.054(3) 0.088(3) -0.021(2) -0.022(2) -0.006(2)
C30 0.045(3) 0.047(4) 0.085(4) 0.001(3) -0.027(3) -0.012(3)
O31 0.078(3) 0.061(3) 0.082(3) -0.005(2) -0.027(2) -0.033(2)
C02L 0.050(3) 0.051(4) 0.060(4) -0.002(3) -0.022(3) -0.014(3)
C02P 0.062(4) 0.046(4) 0.057(4) -0.002(3) -0.013(3) -0.025(3)
C02T 0.047(3) 0.048(4) 0.066(4) -0.002(3) -0.017(3) -0.007(3)
C02Y 0.044(3) 0.046(4) 0.059(3) -0.005(3) -0.016(3) -0.019(3)
S3 0.0436(7) 0.0461(9) 0.0700(9) -0.0007(7) -0.0247(7) -0.0143(6)
C030 0.046(3) 0.056(4) 0.052(3) -0.004(3) -0.009(3) -0.022(3)
C31 0.048(3) 0.043(3) 0.056(3) -0.001(3) -0.023(3) -0.013(3)
O32 0.072(3) 0.075(3) 0.080(3) 0.000(2) -0.033(2) -0.038(2)
C031 0.046(3) 0.062(4) 0.061(4) -0.003(3) -0.013(3) -0.015(3)
C32 0.038(3) 0.052(4) 0.062(4) 0.001(3) -0.021(3) -0.013(3)
O33 0.065(3) 0.081(4) 0.112(4) 0.027(3) -0.040(3) -0.027(3)
C33 0.044(3) 0.053(4) 0.102(5) -0.007(3) -0.032(3) -0.014(3)
O34 0.078(4) 0.078(4) 0.159(6) 0.010(4) -0.035(4) -0.017(3)
C34 0.041(3) 0.045(4) 0.072(4) -0.004(3) -0.017(3) -0.015(3)
O35 0.085(3) 0.055(3) 0.089(3) -0.002(2) -0.022(3) -0.034(2)
C034 0.051(3) 0.049(4) 0.065(4) -0.006(3) -0.016(3) -0.017(3)
C35 0.043(3) 0.062(4) 0.063(4) -0.004(3) -0.017(3) -0.016(3)
O36 0.074(3) 0.064(3) 0.104(4) -0.010(3) -0.028(3) -0.037(2)
C36 0.046(3) 0.062(5) 0.092(5) 0.002(4) -0.026(3) -0.013(3)
C37 0.048(3) 0.061(4) 0.090(5) -0.008(3) -0.023(3) -0.025(3)
C035 0.047(3) 0.050(4) 0.067(4) 0.001(3) -0.015(3) -0.009(3)
C38 0.044(3) 0.045(4) 0.071(4) -0.009(3) -0.017(3) -0.014(3)
C39 0.047(3) 0.049(4) 0.060(4) -0.002(3) -0.016(3) -0.019(3)
C40 0.046(3) 0.050(4) 0.070(4) -0.003(3) -0.019(3) -0.021(3)
C41 0.044(3) 0.051(4) 0.072(4) -0.012(3) -0.017(3) -0.020(3)
C42 0.054(4) 0.047(4) 0.061(4) -0.010(3) -0.012(3) -0.018(3)
C43 0.041(3) 0.060(4) 0.055(3) 0.003(3) -0.010(3) -0.018(3)
C44 0.045(3) 0.047(4) 0.060(4) -0.002(3) -0.013(3) -0.019(3)
C45 0.047(3) 0.037(3) 0.068(4) -0.003(3) -0.018(3) -0.017(3)
C46 0.043(3) 0.047(4) 0.057(3) -0.002(3) -0.012(3) -0.013(3)
C47 0.050(3) 0.048(4) 0.066(4) -0.003(3) -0.015(3) -0.017(3)
C48 0.056(3) 0.037(3) 0.066(4) 0.000(3) -0.017(3) -0.014(3)
C49 0.065(4) 0.049(4) 0.066(4) 0.000(3) -0.013(3) -0.006(3)
C190 0.109(8) 0.194(13) 0.192(12) -0.087(10) 0.018(8) -0.103(9)
C180 0.163(9) 0.062(6) 0.103(7) -0.007(5) -0.035(6) -0.023(6)
C170 0.094(8) 0.212(15) 0.204(13) -0.051(11) 0.012(8) -0.088(9)
C160 0.322(19) 0.188(14) 0.160(11) -0.070(10) 0.076(12) -0.209(15)
C151 0.124(9) 0.207(15) 0.180(12) -0.002(10) -0.043(9) -0.089(10)
C150 0.098(9) 0.253(19) 0.39(3) -0.172(18) -0.037(12) -0.034(10)
C039 0.049(3) 0.038(3) 0.076(4) 0.001(3) -0.012(3) -0.010(3)
C03B 0.057(4) 0.044(4) 0.074(4) -0.008(3) -0.008(3) -0.017(3)
C03C 0.054(4) 0.042(4) 0.083(4) -0.001(3) -0.016(3) -0.015(3)
C03E 0.050(3) 0.053(4) 0.067(4) -0.010(3) -0.009(3) -0.018(3)
C03F 0.054(3) 0.055(4) 0.050(3) -0.011(3) -0.011(3) -0.021(3)
C03H 0.045(3) 0.047(4) 0.063(4) -0.010(3) -0.012(3) -0.012(3)
C03I 0.057(4) 0.063(4) 0.058(4) 0.002(3) -0.019(3) -0.030(3)
C03J 0.043(3) 0.053(4) 0.066(4) -0.008(3) -0.016(3) -0.011(3)
C03M 0.039(3) 0.048(4) 0.062(4) -0.007(3) -0.011(3) -0.008(3)
C03P 0.051(3) 0.055(4) 0.051(3) 0.000(3) -0.012(3) -0.018(3)
C03Q 0.054(4) 0.044(4) 0.070(4) -0.013(3) -0.009(3) -0.016(3)
C03R 0.058(4) 0.052(4) 0.066(4) -0.006(3) -0.019(3) -0.025(3)
C03T 0.048(3) 0.052(4) 0.072(4) -0.002(3) -0.021(3) -0.025(3)
C03V 0.048(3) 0.056(4) 0.073(4) -0.004(3) -0.025(3) -0.022(3)
C03W 0.054(3) 0.058(4) 0.064(4) -0.006(3) -0.027(3) -0.010(3)
C03Y 0.046(3) 0.054(4) 0.074(4) -0.015(3) -0.014(3) -0.019(3)
C03Z 0.059(4) 0.038(3) 0.073(4) -0.008(3) -0.020(3) -0.012(3)
S4 0.0451(8) 0.0471(9) 0.0753(10) -0.0003(7) -0.0257(7) -0.0141(6)
C040 0.046(3) 0.056(4) 0.052(3) -0.011(3) -0.007(3) -0.016(3)
C041 0.049(3) 0.055(4) 0.064(4) -0.002(3) -0.018(3) -0.012(3)
C042 0.052(3) 0.045(4) 0.080(4) -0.005(3) -0.014(3) -0.019(3)
C043 0.050(3) 0.048(4) 0.056(3) -0.003(3) -0.016(3) -0.022(3)
C044 0.053(4) 0.069(4) 0.058(4) -0.003(3) -0.014(3) -0.030(3)
C047 0.051(3) 0.057(4) 0.055(4) -0.003(3) -0.017(3) -0.017(3)
C048 0.052(3) 0.050(4) 0.069(4) -0.005(3) -0.012(3) -0.015(3)
C049 0.051(3) 0.056(4) 0.065(4) -0.010(3) -0.016(3) -0.015(3)
C50 0.068(4) 0.059(4) 0.094(5) 0.000(4) -0.021(4) -0.010(3)
C04A 0.050(3) 0.055(4) 0.073(4) -0.014(3) -0.018(3) -0.013(3)
C04B 0.052(3) 0.048(4) 0.067(4) -0.009(3) -0.011(3) -0.023(3)
C04C 0.058(4) 0.054(4) 0.052(3) 0.002(3) -0.013(3) -0.022(3)
C04D 0.057(4) 0.048(4) 0.061(4) -0.004(3) -0.014(3) -0.018(3)
C04E 0.047(3) 0.052(4) 0.060(4) 0.004(3) -0.017(3) -0.013(3)
C04F 0.051(3) 0.059(4) 0.060(4) 0.001(3) -0.020(3) -0.015(3)
C04H 0.044(3) 0.049(4) 0.059(4) -0.002(3) -0.012(3) -0.013(3)
C04I 0.058(4) 0.053(4) 0.074(4) -0.016(3) -0.012(3) -0.027(3)
C04J 0.050(3) 0.056(4) 0.073(4) -0.011(3) -0.011(3) -0.019(3)
C04K 0.047(3) 0.048(4) 0.071(4) -0.002(3) -0.016(3) -0.011(3)
C04L 0.049(3) 0.051(4) 0.074(4) -0.002(3) -0.020(3) -0.019(3)
C04M 0.054(3) 0.044(3) 0.057(3) -0.005(3) -0.020(3) -0.011(3)
C04N 0.055(4) 0.044(4) 0.069(4) -0.006(3) -0.021(3) -0.016(3)
C04O 0.058(4) 0.044(4) 0.068(4) -0.005(3) -0.013(3) -0.019(3)
C04P 0.053(3) 0.047(4) 0.068(4) -0.003(3) -0.019(3) -0.011(3)
C04S 0.043(3) 0.054(4) 0.063(4) 0.001(3) -0.012(3) -0.010(3)
C04T 0.052(3) 0.055(4) 0.068(4) 0.007(3) -0.017(3) -0.015(3)
C04U 0.053(4) 0.057(4) 0.068(4) -0.007(3) -0.013(3) -0.017(3)
C04V 0.041(3) 0.055(4) 0.081(4) -0.003(3) -0.009(3) -0.003(3)
C04W 0.072(4) 0.042(4) 0.074(4) 0.008(3) -0.031(3) -0.017(3)
C04X 0.046(3) 0.062(4) 0.073(4) -0.010(3) -0.024(3) -0.009(3)
C04Y 0.066(4) 0.057(4) 0.066(4) -0.004(3) -0.016(3) -0.031(3)
C04Z 0.053(3) 0.060(4) 0.057(4) 0.000(3) -0.017(3) -0.019(3)
S5 0.0371(7) 0.0424(8) 0.0684(9) -0.0049(7) -0.0175(6) -0.0121(6)
O5 0.054(2) 0.045(3) 0.116(4) -0.001(2) -0.036(2) -0.011(2)
C5 0.042(3) 0.046(3) 0.053(3) -0.004(3) -0.017(2) -0.008(2)
C050 0.049(3) 0.053(4) 0.078(4) -0.001(3) -0.015(3) -0.007(3)
C51 0.129(7) 0.056(5) 0.118(7) -0.003(5) -0.047(6) -0.001(5)
C52 0.151(9) 0.058(6) 0.188(11) -0.008(6) -0.036(8) 0.005(6)
C052 0.063(4) 0.056(4) 0.069(4) -0.010(3) -0.018(3) -0.019(3)
C53 0.052(4) 0.065(5) 0.093(5) 0.004(4) -0.018(3) -0.011(3)
C053 0.052(3) 0.054(4) 0.060(4) -0.004(3) -0.012(3) -0.024(3)
C54 0.041(3) 0.079(5) 0.089(5) -0.004(4) -0.013(3) -0.015(3)
C054 0.060(4) 0.060(4) 0.063(4) -0.005(3) -0.018(3) -0.025(3)
C55 0.055(4) 0.087(6) 0.085(5) -0.009(4) -0.014(3) -0.022(4)
C055 0.062(4) 0.041(4) 0.080(4) 0.000(3) -0.012(3) -0.018(3)
C56 0.065(4) 0.102(6) 0.106(6) -0.014(5) -0.029(4) -0.033(4)
C056 0.066(4) 0.045(4) 0.070(4) -0.006(3) -0.008(3) -0.030(3)
C57 0.064(4) 0.082(5) 0.075(5) 0.008(4) -0.017(3) -0.034(4)
C057 0.053(3) 0.051(4) 0.071(4) -0.004(3) -0.019(3) -0.012(3)
C58 0.064(4) 0.071(5) 0.089(5) 0.006(4) -0.007(4) -0.032(4)
C058 0.054(4) 0.054(4) 0.067(4) -0.006(3) -0.010(3) -0.019(3)
C59 0.067(5) 0.091(6) 0.088(5) 0.001(4) -0.007(4) -0.033(4)
C059 0.073(4) 0.056(4) 0.063(4) -0.007(3) -0.017(3) -0.032(3)
C60 0.062(4) 0.125(7) 0.098(6) 0.002(5) -0.015(4) -0.038(5)
C05A 0.049(3) 0.056(4) 0.071(4) -0.003(3) -0.014(3) -0.013(3)
C05B 0.052(4) 0.053(4) 0.076(4) 0.000(3) -0.021(3) -0.019(3)
C05C 0.064(4) 0.057(4) 0.054(4) 0.001(3) -0.022(3) -0.025(3)
C05D 0.048(3) 0.058(4) 0.090(5) -0.010(3) -0.015(3) -0.018(3)
C05E 0.053(4) 0.060(4) 0.078(4) 0.002(3) -0.025(3) -0.022(3)
C05F 0.051(3) 0.050(4) 0.061(4) 0.000(3) -0.015(3) -0.018(3)
C05G 0.053(4) 0.058(4) 0.069(4) -0.006(3) -0.021(3) -0.018(3)
C05H 0.049(4) 0.060(4) 0.090(5) -0.018(3) -0.013(3) -0.028(3)
C05I 0.063(4) 0.052(4) 0.074(4) -0.010(3) -0.019(3) -0.018(3)
C05J 0.051(3) 0.052(4) 0.071(4) -0.001(3) -0.016(3) -0.020(3)
C05K 0.054(4) 0.046(4) 0.101(5) 0.000(3) -0.027(3) -0.015(3)
C05L 0.066(4) 0.050(4) 0.062(4) -0.003(3) -0.018(3) -0.019(3)
C05M 0.048(3) 0.062(4) 0.066(4) -0.008(3) -0.013(3) -0.019(3)
C05O 0.052(4) 0.060(4) 0.076(4) -0.013(3) -0.018(3) -0.018(3)
C05P 0.045(3) 0.065(4) 0.074(4) -0.016(3) -0.016(3) -0.009(3)
C05Q 0.044(3) 0.056(4) 0.077(4) -0.012(3) -0.015(3) -0.009(3)
C05R 0.052(4) 0.057(4) 0.072(4) -0.009(3) -0.017(3) -0.015(3)
C05S 0.046(3) 0.058(4) 0.060(4) 0.000(3) -0.018(3) -0.021(3)
C05T 0.051(3) 0.051(4) 0.074(4) -0.012(3) -0.011(3) -0.013(3)
C05U 0.058(4) 0.051(4) 0.074(4) -0.010(3) -0.015(3) -0.022(3)
C05V 0.074(4) 0.060(4) 0.066(4) 0.003(3) -0.027(3) -0.037(4)
C05X 0.058(4) 0.057(4) 0.086(5) -0.005(3) -0.029(3) -0.017(3)
C05Y 0.048(3) 0.056(4) 0.076(4) -0.004(3) -0.022(3) -0.021(3)
C05Z 0.055(4) 0.051(4) 0.077(4) -0.005(3) -0.022(3) -0.014(3)
S6 0.0365(7) 0.0421(8) 0.0688(9) -0.0033(7) -0.0180(6) -0.0119(6)
C060 0.053(4) 0.055(4) 0.082(5) -0.007(3) -0.015(3) -0.022(3)
C61 0.081(4) 0.052(4) 0.064(4) -0.010(3) -0.017(3) -0.019(3)
C061 0.067(4) 0.069(5) 0.065(4) 0.004(3) -0.027(3) -0.037(4)
C62 0.087(5) 0.047(4) 0.088(5) -0.009(4) -0.014(4) -0.015(4)
C062 0.047(3) 0.045(3) 0.062(4) -0.006(3) -0.018(3) -0.012(3)
C63 0.119(7) 0.066(5) 0.099(6) -0.008(4) -0.018(5) -0.029(5)
C063 0.058(4) 0.054(4) 0.059(4) -0.001(3) -0.018(3) -0.016(3)
C64 0.108(8) 0.159(11) 0.140(9) 0.000(8) -0.011(7) -0.049(7)
C064 0.064(4) 0.064(4) 0.060(4) 0.004(3) -0.024(3) -0.028(3)
C65 0.093(6) 0.069(6) 0.126(8) 0.007(5) -0.037(5) -0.008(4)
C66 0.105(7) 0.111(8) 0.111(7) 0.016(6) -0.036(5) -0.033(6)
C066 0.069(4) 0.050(4) 0.078(4) -0.002(3) -0.016(3) -0.025(3)
C67 0.087(6) 0.140(10) 0.142(9) 0.013(7) -0.043(6) -0.033(6)
C68 0.145(9) 0.062(6) 0.147(9) 0.002(5) -0.035(7) 0.006(6)
C068 0.065(4) 0.048(4) 0.082(5) -0.002(3) -0.013(3) -0.017(3)
C69 0.201(11) 0.106(7) 0.055(5) 0.003(5) -0.031(6) -0.075(7)
C069 0.053(4) 0.048(4) 0.084(5) -0.011(3) -0.019(3) -0.012(3)
C70 0.058(4) 0.117(7) 0.098(6) 0.014(5) -0.035(4) -0.040(4)
C06B 0.046(3) 0.060(4) 0.061(4) 0.001(3) -0.021(3) -0.010(3)
C06C 0.045(3) 0.055(4) 0.082(4) 0.003(3) -0.022(3) -0.016(3)
C06D 0.059(4) 0.040(4) 0.079(4) 0.005(3) -0.010(3) -0.015(3)
C06E 0.058(4) 0.044(4) 0.075(4) -0.003(3) -0.017(3) -0.015(3)
C06F 0.055(4) 0.046(4) 0.083(5) 0.000(3) -0.011(3) -0.012(3)
C06G 0.067(4) 0.056(4) 0.057(4) 0.001(3) -0.017(3) -0.022(3)
C06H 0.060(4) 0.067(5) 0.074(4) -0.004(3) -0.019(3) -0.026(4)
C06I 0.056(4) 0.055(4) 0.084(5) -0.014(3) -0.019(3) -0.020(3)
C06J 0.045(3) 0.041(4) 0.101(5) -0.002(3) -0.013(3) -0.003(3)
C06L 0.055(4) 0.053(4) 0.077(4) -0.011(3) -0.014(3) -0.020(3)
C06M 0.058(4) 0.063(5) 0.078(4) -0.003(3) -0.023(3) -0.018(3)
C06N 0.062(4) 0.067(5) 0.089(5) -0.012(4) -0.024(3) -0.024(4)
C06P 0.070(4) 0.056(4) 0.082(5) 0.003(3) -0.020(3) -0.028(3)
C06R 0.065(4) 0.073(5) 0.086(5) 0.002(4) -0.038(4) -0.034(4)
C06T 0.060(4) 0.044(4) 0.088(5) -0.001(3) -0.016(3) -0.014(3)
C06U 0.065(4) 0.063(5) 0.076(4) -0.015(3) -0.017(3) -0.024(3)
C06Z 0.055(4) 0.056(4) 0.099(5) -0.018(4) -0.021(3) -0.026(3)
S7 0.0511(8) 0.0462(9) 0.0831(11) 0.0010(8) -0.0245(7) -0.0143(7)
O7 0.055(2) 0.057(3) 0.108(4) -0.014(2) -0.028(2) -0.025(2)
C7 0.040(3) 0.055(4) 0.050(3) -0.003(3) -0.012(2) -0.015(3)
C070 0.059(4) 0.041(4) 0.082(4) 0.001(3) -0.030(3) -0.006(3)
C71 0.055(4) 0.100(6) 0.116(6) -0.022(5) -0.028(4) -0.025(4)
C071 0.052(4) 0.055(4) 0.101(5) 0.003(4) -0.026(3) -0.013(3)
C72 0.057(4) 0.102(7) 0.171(9) -0.023(6) -0.026(5) -0.032(4)
C072 0.056(4) 0.045(4) 0.082(4) 0.003(3) -0.020(3) -0.015(3)
C73 0.068(4) 0.050(4) 0.067(4) -0.007(3) -0.019(3) -0.025(3)
C74 0.085(5) 0.057(4) 0.075(5) -0.007(3) -0.025(4) -0.012(4)
C75 0.105(6) 0.068(5) 0.089(5) -0.012(4) -0.004(5) -0.038(5)
C073 0.067(4) 0.059(4) 0.075(4) 0.003(3) -0.021(3) -0.028(3)
C075 0.061(4) 0.062(4) 0.071(4) 0.006(3) -0.028(3) -0.021(3)
C76 0.102(7) 0.176(11) 0.113(7) -0.034(7) -0.021(5) -0.079(7)
C77 0.076(5) 0.086(6) 0.153(8) 0.006(6) -0.011(5) -0.047(5)
C077 0.047(4) 0.052(4) 0.119(6) 0.002(4) -0.027(4) -0.012(3)
C78 0.098(8) 0.196(14) 0.287(17) -0.119(13) 0.042(9) -0.099(9)
C078 0.070(4) 0.062(5) 0.071(4) -0.007(3) -0.012(3) -0.032(4)
C79 0.136(13) 0.36(3) 0.60(4) -0.29(3) -0.18(2) 0.040(15)
C80 0.125(9) 0.168(13) 0.38(2) -0.072(13) -0.140(12) -0.025(9)
C81 0.043(3) 0.043(3) 0.053(3) 0.000(3) -0.015(2) -0.016(2)
C82 0.042(3) 0.036(3) 0.063(4) -0.008(3) -0.016(3) -0.013(2)
C83 0.036(3) 0.042(3) 0.058(3) -0.007(3) -0.016(2) -0.012(2)
C84 0.044(3) 0.043(3) 0.063(4) 0.002(3) -0.017(3) -0.008(3)
C85 0.048(3) 0.040(3) 0.068(4) 0.000(3) -0.017(3) -0.014(3)
C86 0.041(3) 0.043(3) 0.056(3) -0.005(3) -0.015(2) -0.017(2)
C87 0.047(3) 0.037(3) 0.062(4) -0.004(3) -0.013(3) -0.016(3)
C88 0.051(3) 0.049(4) 0.064(4) -0.006(3) -0.015(3) -0.028(3)
C89 0.038(3) 0.051(4) 0.060(3) -0.009(3) -0.014(2) -0.016(3)
C90 0.041(3) 0.051(4) 0.072(4) -0.008(3) -0.018(3) -0.019(3)
C91 0.035(3) 0.050(4) 0.076(4) -0.004(3) -0.014(3) -0.017(3)
C92 0.045(3) 0.040(3) 0.059(4) -0.004(3) -0.013(3) -0.011(3)
C93 0.037(3) 0.047(4) 0.058(3) -0.004(3) -0.014(2) -0.015(2)
C94 0.036(3) 0.043(3) 0.056(3) -0.006(3) -0.013(2) -0.015(2)
C95 0.038(3) 0.044(3) 0.059(3) -0.004(3) -0.016(2) -0.014(2)
C96 0.038(3) 0.044(3) 0.062(4) -0.007(3) -0.015(2) -0.014(3)
C97 0.044(3) 0.049(4) 0.054(3) -0.003(3) -0.017(2) -0.013(3)
C98 0.038(3) 0.043(3) 0.060(3) -0.008(3) -0.009(2) -0.010(2)
C99 0.041(3) 0.047(4) 0.060(4) -0.006(3) -0.014(3) -0.012(3)
C100 0.038(3) 0.048(4) 0.056(3) -0.001(3) -0.014(2) -0.012(3)
C101 0.033(3) 0.046(3) 0.059(3) -0.004(3) -0.018(2) -0.010(2)
C102 0.041(3) 0.045(3) 0.051(3) -0.004(3) -0.019(2) -0.006(2)
C103 0.044(3) 0.041(3) 0.063(4) -0.004(3) -0.013(3) -0.013(3)
C104 0.041(3) 0.038(3) 0.057(3) -0.007(2) -0.016(2) -0.011(2)
C105 0.081(4) 0.049(4) 0.060(4) -0.006(3) -0.010(3) -0.023(3)
C106 0.088(5) 0.049(4) 0.073(4) -0.005(3) -0.013(4) -0.027(4)
C107 0.097(5) 0.070(5) 0.087(5) -0.012(4) -0.013(4) -0.042(4)
C108 0.108(7) 0.146(9) 0.118(7) -0.028(6) -0.031(6) -0.058(6)
C109 0.062(4) 0.108(6) 0.081(5) 0.001(4) -0.009(4) -0.049(4)
C110 0.066(5) 0.101(7) 0.115(6) -0.007(5) -0.016(4) -0.038(5)
C111 0.082(6) 0.107(7) 0.134(8) -0.004(6) -0.044(5) -0.026(5)
C112 0.064(5) 0.149(10) 0.177(10) -0.003(7) -0.043(6) -0.035(6)
C113 0.063(4) 0.088(6) 0.123(6) 0.033(5) -0.047(4) -0.030(4)
C114 0.051(4) 0.077(5) 0.124(6) 0.001(4) -0.037(4) -0.021(4)
C115 0.054(4) 0.101(6) 0.116(6) -0.011(5) -0.029(4) -0.026(4)
C116 0.073(5) 0.106(7) 0.143(8) 0.005(6) -0.046(5) -0.041(5)
C117 0.058(4) 0.058(4) 0.079(5) -0.001(3) -0.020(3) -0.014(3)
C118 0.066(4) 0.060(4) 0.089(5) -0.008(4) -0.026(4) -0.016(3)
C119 0.086(5) 0.063(5) 0.115(6) 0.013(4) -0.033(5) -0.010(4)
C120 0.144(8) 0.048(5) 0.150(9) 0.003(5) -0.033(7) -0.001(5)
C121 0.282(15) 0.085(7) 0.098(7) -0.009(6) -0.084(9) 0.072(8)
C122 0.147(11) 0.233(17) 0.125(9) 0.081(10) -0.047(9) -0.025(11)
C123 0.119(10) 0.29(2) 0.175(13) 0.105(13) -0.081(9) -0.067(12)
C124 0.286(17) 0.061(6) 0.131(9) -0.003(6) -0.051(10) 0.008(8)
C125 0.245(13) 0.082(7) 0.067(6) 0.017(5) -0.008(7) -0.021(8)
C126 0.159(11) 0.162(12) 0.099(7) -0.031(7) -0.029(7) -0.044(9)
C127 0.147(11) 0.161(13) 0.229(16) -0.086(11) -0.021(10) -0.037(10)
C128 0.42(3) 0.079(9) 0.185(14) -0.037(9) 0.005(15) -0.042(13)
C129 0.198(11) 0.084(7) 0.104(7) 0.004(5) -0.043(7) 0.049(7)
C130 0.117(8) 0.117(10) 0.298(18) 0.128(11) -0.068(10) -0.030(7)
C131 0.34(3) 0.097(11) 0.31(2) -0.051(13) -0.113(19) -0.020(13)
C132 0.43(3) 0.30(2) 0.30(2) -0.194(19) 0.25(2) -0.29(2)
C133 0.108(6) 0.050(4) 0.090(5) -0.009(4) -0.032(4) -0.022(4)
C135 0.42(2) 0.102(9) 0.110(9) -0.039(7) 0.096(11) -0.132(13)
C136 0.159(9) 0.125(9) 0.076(6) 0.003(6) -0.037(6) -0.053(7)
C137 0.168(11) 0.094(8) 0.206(14) -0.060(8) -0.080(10) 0.049(7)
C138 0.57(5) 0.155(18) 0.31(3) -0.022(18) -0.23(3) 0.03(2)
C139 0.46(3) 0.080(10) 0.51(4) -0.021(16) -0.32(3) 0.016(15)
C141 0.32(2) 0.065(8) 0.31(2) -0.069(10) -0.045(16) -0.001(10)
C142 0.34(3) 0.28(3) 0.24(2) -0.06(2) -0.02(2) -0.08(2)
C143 0.46(3) 0.219(18) 0.180(15) -0.077(13) 0.108(18) -0.26(2)
C144 0.082(8) 0.38(3) 0.223(17) -0.071(17) -0.008(9) -0.065(12)
C145 0.097(7) 0.082(7) 0.250(14) 0.049(8) -0.060(8) -0.015(6)
C147 0.087(8) 0.30(2) 0.37(2) -0.256(18) -0.059(11) 0.015(10)
C079 0.077(4) 0.062(4) 0.065(4) -0.012(3) -0.012(3) -0.021(4)
C07B 0.075(5) 0.056(4) 0.073(4) -0.002(3) -0.017(3) -0.031(4)
C07C 0.072(4) 0.060(5) 0.094(5) 0.009(4) -0.040(4) -0.027(4)
C07E 0.063(4) 0.075(5) 0.069(4) 0.006(3) -0.023(3) -0.028(4)
C07F 0.083(5) 0.056(4) 0.097(5) 0.006(4) -0.022(4) -0.031(4)
C07G 0.100(5) 0.050(4) 0.082(5) -0.006(4) -0.021(4) -0.023(4)
C07J 0.049(4) 0.053(4) 0.096(5) -0.004(3) -0.015(3) -0.010(3)
C07K 0.061(4) 0.065(4) 0.071(4) 0.007(3) -0.029(3) -0.021(3)
C07L 0.066(4) 0.065(5) 0.076(4) 0.011(3) -0.030(3) -0.029(4)
C07N 0.061(4) 0.057(4) 0.087(5) 0.003(3) -0.022(3) -0.023(3)
C07O 0.058(4) 0.073(5) 0.078(5) 0.004(4) -0.028(3) -0.022(4)
C07Q 0.073(5) 0.060(5) 0.103(6) 0.012(4) -0.033(4) -0.025(4)
C07R 0.063(4) 0.054(4) 0.114(6) 0.002(4) -0.029(4) -0.022(3)
C07S 0.058(4) 0.066(5) 0.105(6) -0.015(4) -0.027(4) -0.022(3)
C07T 0.083(5) 0.065(5) 0.074(5) -0.012(4) -0.014(4) -0.025(4)
C07U 0.064(4) 0.097(6) 0.081(5) -0.001(4) -0.013(4) -0.045(4)
C07V 0.065(4) 0.066(5) 0.084(5) 0.008(4) -0.028(4) -0.019(4)
C07W 0.064(4) 0.068(5) 0.081(5) 0.008(4) -0.024(3) -0.025(4)
C07X 0.075(5) 0.063(5) 0.108(6) 0.018(4) -0.033(4) -0.032(4)
C07Y 0.073(5) 0.102(6) 0.073(5) 0.012(4) -0.012(4) -0.045(4)
C07Z 0.060(4) 0.070(5) 0.109(6) 0.018(4) -0.034(4) -0.016(4)
S8 0.0509(8) 0.0466(9) 0.0780(10) -0.0010(7) -0.0258(7) -0.0116(7)
O8 0.065(2) 0.045(2) 0.061(2) -0.0058(19) -0.0168(19) -0.0223(19)
C8 0.044(3) 0.048(4) 0.057(3) -0.001(3) -0.010(3) -0.010(3)
C080 0.064(4) 0.069(5) 0.084(5) 0.009(4) -0.030(3) -0.028(4)
C082 0.060(4) 0.066(5) 0.102(5) 0.009(4) -0.033(4) -0.023(4)
C083 0.078(5) 0.058(4) 0.083(5) 0.008(3) -0.033(4) -0.028(4)
C085 0.088(5) 0.064(5) 0.095(6) -0.021(4) -0.020(4) -0.018(4)
C086 0.085(5) 0.078(6) 0.110(6) -0.022(5) -0.031(5) -0.021(4)
C089 0.103(6) 0.056(5) 0.080(5) -0.003(4) -0.019(4) -0.019(4)
C08D 0.114(6) 0.069(5) 0.083(5) -0.017(4) -0.023(4) -0.036(5)
C08F 0.074(5) 0.088(6) 0.089(5) 0.001(4) -0.026(4) -0.039(4)
C08G 0.076(5) 0.107(7) 0.106(6) 0.024(5) -0.008(4) -0.038(5)
C08K 0.075(5) 0.107(6) 0.079(5) -0.009(4) -0.031(4) -0.030(4)
C08N 0.047(4) 0.102(6) 0.111(6) -0.014(5) -0.020(4) -0.021(4)
C08O 0.088(6) 0.079(6) 0.157(8) -0.033(5) -0.038(5) -0.034(5)
C08P 0.154(8) 0.056(5) 0.088(6) -0.011(4) -0.007(5) -0.039(5)
C08R 0.105(6) 0.071(5) 0.091(6) 0.003(4) -0.029(5) -0.033(5)
C08S 0.071(5) 0.104(6) 0.087(5) -0.013(4) -0.018(4) -0.037(4)
C08V 0.082(5) 0.120(7) 0.094(6) 0.008(5) -0.019(4) -0.057(5)
C08W 0.083(5) 0.112(7) 0.107(6) 0.010(5) -0.044(5) -0.052(5)
C08Z 0.086(6) 0.104(7) 0.132(7) 0.003(6) -0.052(5) -0.032(5)
S9 0.0432(8) 0.0480(9) 0.0704(10) -0.0012(7) -0.0165(7) -0.0113(6)
C091 0.063(4) 0.117(7) 0.094(6) -0.013(5) -0.011(4) -0.039(5)
C092 0.062(5) 0.144(8) 0.104(6) -0.012(6) -0.035(4) -0.020(5)
C093 0.051(4) 0.102(7) 0.168(9) 0.023(6) -0.028(5) -0.021(4)
C094 0.065(5) 0.104(7) 0.112(7) -0.001(5) -0.010(4) -0.023(5)
C096 0.070(5) 0.092(6) 0.155(8) 0.003(6) -0.043(5) -0.037(5)
C09A 0.124(8) 0.069(6) 0.150(9) -0.012(5) -0.025(6) -0.047(5)
C09B 0.085(6) 0.154(9) 0.116(7) -0.032(6) 0.006(5) -0.078(6)
C09E 0.087(6) 0.140(10) 0.134(8) 0.003(7) -0.050(6) -0.029(6)
C09G 0.058(5) 0.117(8) 0.196(10) 0.067(7) -0.053(6) -0.024(5)
C09I 0.186(10) 0.054(5) 0.109(7) -0.002(5) -0.010(7) -0.045(6)
C09J 0.137(8) 0.093(7) 0.100(6) -0.005(5) -0.062(6) 0.009(6)
C09K 0.068(5) 0.102(7) 0.146(8) -0.034(6) -0.013(5) -0.024(5)
C09O 0.094(7) 0.113(8) 0.144(9) -0.009(6) -0.026(6) -0.039(6)
C09P 0.085(6) 0.103(7) 0.123(7) 0.022(6) -0.009(5) -0.023(5)
C09Q 0.089(6) 0.133(8) 0.125(7) 0.000(6) -0.023(5) -0.071(6)
C09R 0.095(6) 0.161(10) 0.116(7) -0.046(6) 0.010(5) -0.089(7)
C09S 0.084(6) 0.145(9) 0.135(8) 0.010(6) -0.051(5) -0.046(6)
C09V 0.086(6) 0.103(7) 0.177(10) -0.002(7) -0.047(6) -0.046(5)
C09W 0.053(4) 0.105(7) 0.179(10) -0.046(6) -0.023(5) -0.012(4)
C09X 0.088(6) 0.133(9) 0.142(8) 0.000(6) -0.041(6) -0.053(6)
C09Z 0.076(5) 0.116(8) 0.152(9) -0.057(6) -0.019(6) -0.029(5)
S10 0.0470(8) 0.0478(9) 0.0801(11) 0.0007(7) -0.0169(7) -0.0138(7)
O10 0.049(2) 0.050(2) 0.073(3) -0.004(2) -0.0178(19) -0.0248(19)
C0A0 0.157(9) 0.087(7) 0.117(8) -0.016(6) -0.007(7) -0.059(7)
C0A1 0.096(7) 0.197(12) 0.158(10) 0.050(9) -0.040(6) -0.086(8)
C0A4 0.113(8) 0.091(8) 0.260(15) -0.032(8) -0.022(8) -0.053(6)
C0A6 0.159(11) 0.097(8) 0.136(9) -0.010(7) -0.040(8) -0.025(8)
C0A7 0.093(7) 0.164(11) 0.215(13) 0.030(9) -0.059(7) -0.067(7)
C0A8 0.084(6) 0.147(10) 0.187(11) -0.004(8) -0.044(6) -0.061(6)
C0AA 0.077(7) 0.106(10) 0.36(2) -0.084(12) -0.025(10) -0.010(6)
C0AB 0.126(9) 0.125(10) 0.193(12) -0.009(8) -0.049(8) -0.050(8)
C0AF 0.067(5) 0.239(14) 0.127(8) 0.010(8) -0.041(5) -0.055(7)
C0AK 0.080(6) 0.141(10) 0.238(13) -0.071(9) -0.026(7) -0.045(6)
C0AL 0.105(8) 0.219(15) 0.200(13) 0.005(11) -0.038(8) -0.081(9)
C0AN 0.084(7) 0.195(13) 0.226(14) -0.073(10) -0.054(8) -0.031(7)
C0AP 0.089(6) 0.172(11) 0.165(10) -0.004(8) -0.038(6) -0.073(7)
C0AQ 0.120(8) 0.204(13) 0.145(10) -0.057(9) -0.015(7) -0.078(9)
C0AS 0.163(13) 0.29(2) 0.31(2) 0.151(18) -0.141(15) -0.112(14)
C0AT 0.101(8) 0.228(16) 0.231(15) -0.013(12) -0.087(9) -0.054(10)
C0AU 0.167(12) 0.106(10) 0.255(17) -0.027(10) 0.027(10) -0.056(9)
C0AZ 0.154(11) 0.155(12) 0.33(2) 0.027(12) -0.141(13) -0.062(9)
C0B1 0.120(11) 0.30(2) 0.32(2) -0.101(18) -0.092(14) -0.019(13)
C0B2 0.119(10) 0.114(11) 0.46(3) -0.024(14) 0.034(13) -0.060(9)
C0B5 0.194(17) 0.162(16) 0.34(3) 0.015(16) -0.117(17) -0.055(13)
C0B8 0.191(14) 0.084(9) 0.38(2) 0.042(12) -0.120(15) 0.000(9)
C0B9 0.085(8) 0.159(13) 0.37(2) -0.009(13) -0.024(10) -0.045(8)
C0BC 0.118(10) 0.29(2) 0.269(18) -0.025(15) -0.059(11) -0.095(12)
S1 0.0391(7) 0.0444(8) 0.0679(9) -0.0021(7) -0.0155(6) -0.0125(6)
O1 0.049(2) 0.047(2) 0.068(3) -0.004(2) -0.0115(18) -0.0095(18)

loop_
_atom_type_symbol
_atom_type_description
_atom_type_scat_dispersion_real
_atom_type_scat_dispersion_imag
_atom_type_scat_source
C C 0.0181 0.0091 'International Tables Vol C Tables 4.2.6.8 and 6.1.1.4'
H H 0.0000 0.0000 'International Tables Vol C Tables 4.2.6.8 and 6.1.1.4'
O O 0.0492 0.0322 'International Tables Vol C Tables 4.2.6.8 and 6.1.1.4'
S S 0.3331 0.5567 'International Tables Vol C Tables 4.2.6.8 and 6.1.1.4'

loop_
_geom_angle_atom_site_label_1
_geom_angle_atom_site_label_2
_geom_angle_atom_site_label_3
_geom_angle
_geom_angle_site_symmetry_1
_geom_angle_site_symmetry_3
_geom_angle_publ_flag
C15 O3 C57 114.8(4) . . ?
C4 C3 C8 119.7(5) . . ?
C4 C3 C2 110.7(5) . . ?
C8 C3 C2 129.1(5) . . ?
C16 O4 C61 115.2(4) . . ?
C5 C4 C3 119.5(5) . . ?
C5 C4 S1 127.4(4) . . ?
C3 C4 S1 112.6(4) . . ?
C69 O6 C29 108.5(7) . . ?
C5 C6 C7 119.4(5) . . ?
C5 C6 C9 111.5(5) . . ?
C7 C6 C9 128.8(5) . . ?
C87 O9 C105 113.8(4) . . ?
C10 C9 C6 113.5(5) . . ?
C9 C10 C11 130.3(5) . . ?
C9 C10 S2 111.3(4) . . ?
C11 C10 S2 118.3(4) . . ?
C03J S11 C04A 91.2(3) . . ?
C98 O11 C113 116.5(5) . . ?
C24 C11 C12 117.7(5) . . ?
C24 C11 C10 120.5(5) . . ?
C12 C11 C10 121.7(5) . . ?
C03M S12 C03P 91.7(3) . . ?
C99 O12 C117 114.4(4) . . ?
C13 C12 C11 120.6(5) . . ?
C04K S13 C05S 92.0(3) . . ?
C09Z O13 C04X 113.3(5) . . ?
C12 C13 C14 121.4(5) . . ?
C04L S14 C072 91.7(3) . . ?
C03W O14 C121 116.9(6) . . ?
C13 C14 C23 117.9(5) . . ?
C13 C14 C15 122.9(5) . . ?
C23 C14 C15 119.2(5) . . ?
C05R S15 C06H 90.8(3) . . ?
C05L O15 C133 114.4(5) . . ?
C16 C15 O3 122.4(5) . . ?
C16 C15 C14 121.3(5) . . ?
O3 C15 C14 116.2(5) . . ?
C04Z S16 C06G 91.1(3) . . ?
C03R O16 C07Y 114.2(5) . . ?
C15 C16 O4 122.0(5) . . ?
C15 C16 C17 121.6(5) . . ?
O4 C16 C17 116.4(5) . . ?
C07K S17 C07L 91.8(3) . . ?
C04V O17 C09G 115.8(5) . . ?
C22 C17 C18 118.8(5) . . ?
C22 C17 C16 118.9(5) . . ?
C18 C17 C16 122.3(5) . . ?
C075 S18 C083 91.2(3) . . ?
C125 O18 C06J 110.8(6) . . ?
C19 C18 C17 121.6(5) . . ?
C055 O19 C079 113.7(5) . . ?
C18 C19 C20 119.6(5) . . ?
C04Y O20 C09Q 113.5(5) . . ?
C21 C20 C19 118.6(5) . . ?
C21 C20 C25 118.9(5) . . ?
C19 C20 C25 122.5(5) . . ?
C05P O21 C08K 112.5(5) . . ?
C20 C21 C22 122.7(5) . . ?
C129 O22 C05Q 120.3(6) . . ?
C2 C1 C46 129.7(5) . . ?
C2 C1 S1 111.9(4) . . ?
C46 C1 S1 118.3(4) . . ?
C035 C01W C02L 130.5(5) . . ?
C035 C01W S9 111.5(4) . . ?
C02L C01W S9 117.8(4) . . ?
C5 S2 C10 91.8(3) . . ?
C7 O2 C53 117.2(4) . . ?
C1 C2 C3 113.1(5) . . ?
C03Z C021 C030 119.3(5) . . ?
C03Z C021 C02P 121.8(5) . . ?
C030 C021 C02P 118.9(5) . . ?
C21 C22 C17 118.5(5) . . ?
C21 C22 C23 120.7(5) . . ?
C17 C22 C23 120.7(5) . . ?
C02P O23 C07G 114.9(5) . . ?
C24 C23 C14 118.6(5) . . ?
C24 C23 C22 123.2(5) . . ?
C14 C23 C22 118.2(5) . . ?
C03I O24 C07U 112.9(4) . . ?
C11 C24 C23 123.7(5) . . ?
C071 O25 C0AF 117.8(6) . . ?
C04P C024 C070 117.8(5) . . ?
C04P C024 C062 120.3(5) . . ?
C070 C024 C062 121.9(5) . . ?
C26 C25 C20 131.2(5) . . ?
C26 C25 S3 111.7(4) . . ?
C20 C25 S3 117.1(4) . . ?
C136 O26 C077 111.1(7) . . ?
C25 C26 C27 112.9(5) . . ?
C056 O27 C07T 113.7(5) . . ?
C32 C27 C28 118.5(5) . . ?
C32 C27 C26 111.5(5) . . ?
C28 C27 C26 130.0(5) . . ?
C04I O28 C09B 114.5(5) . . ?
C29 C28 O5 121.3(5) . . ?
C29 C28 C27 120.0(6) . . ?
O5 C28 C27 118.5(5) . . ?
C05O O29 C08S 115.3(5) . . ?
C04C C028 C030 122.9(6) . . ?
C28 C29 O6 120.3(6) . . ?
C28 C29 C30 120.8(5) . . ?
O6 C29 C30 118.0(5) . . ?
C04U O30 C09J 118.4(5) . . ?
C31 C30 C29 118.4(5) . . ?
C31 C30 C33 110.9(5) . . ?
C29 C30 C33 130.7(5) . . ?
C059 O31 C08D 114.2(5) . . ?
C05F C02L C031 116.0(5) . . ?
C05F C02L C01W 120.8(5) . . ?
C031 C02L C01W 123.1(5) . . ?
C03I C02P O23 122.0(5) . . ?
C03I C02P C021 120.6(5) . . ?
O23 C02P C021 117.4(5) . . ?
C04S C02T C04T 120.9(6) . . ?
C04S C02T S9 112.5(4) . . ?
C04T C02T S9 126.4(4) . . ?
C04E C02Y C043 123.3(5) . . ?
C32 S3 C25 91.5(3) . . ?
C028 C030 C021 117.9(5) . . ?
C028 C030 C043 122.2(5) . . ?
C021 C030 C043 119.8(5) . . ?
C30 C31 C32 120.7(5) . . ?
C30 C31 S4 112.5(4) . . ?
C32 C31 S4 126.8(4) . . ?
C061 O32 C08F 112.8(5) . . ?
C05J C031 C02L 121.2(6) . . ?
C27 C32 C31 121.4(5) . . ?
C27 C32 S3 112.3(4) . . ?
C31 C32 S3 126.3(4) . . ?
C082 O33 C092 116.2(5) . . ?
C34 C33 C30 113.5(5) . . ?
C0A6 O34 C07Z 115.9(8) . . ?
C33 C34 C35 131.9(5) . . ?
C33 C34 S4 111.7(4) . . ?
C35 C34 S4 116.4(4) . . ?
C07B O35 C08R 115.1(5) . . ?
C04W C034 C040 118.9(5) . . ?
C04W C034 C05L 121.9(6) . . ?
C040 C034 C05L 119.3(5) . . ?
C40 C35 C36 116.9(6) . . ?
C40 C35 C34 119.9(5) . . ?
C36 C35 C34 123.2(5) . . ?
C078 O36 C09R 114.9(5) . . ?
C37 C36 C35 120.9(6) . . ?
C36 C37 C38 121.0(5) . . ?
C01W C035 C04S 113.1(5) . . ?
C37 C38 C39 119.3(5) . . ?
C37 C38 C41 121.5(5) . . ?
C39 C38 C41 119.1(5) . . ?
C40 C39 C38 118.2(5) . . ?
C40 C39 C44 122.2(5) . . ?
C38 C39 C44 119.5(5) . . ?
C39 C40 C35 123.5(5) . . ?
O7 C41 C42 120.8(5) . . ?
O7 C41 C38 118.4(5) . . ?
C42 C41 C38 120.8(5) . . ?
C41 C42 O8 120.1(5) . . ?
C41 C42 C43 120.8(5) . . ?
O8 C42 C43 119.2(5) . . ?
C44 C43 C48 119.3(5) . . ?
C44 C43 C42 119.6(5) . . ?
C48 C43 C42 121.1(6) . . ?
C43 C44 C45 117.7(5) . . ?
C43 C44 C39 120.2(5) . . ?
C45 C44 C39 122.2(5) . . ?
C46 C45 C44 123.5(5) . . ?
C45 C46 C47 117.7(5) . . ?
C45 C46 C1 120.1(5) . . ?
C47 C46 C1 122.2(5) . . ?
C48 C47 C46 120.7(5) . . ?
C47 C48 C43 121.1(5) . . ?
O1 C49 C50 108.5(5) . . ?
C145 C200 C141 115.0(19) . . ?
C147 C190 C09R 121.6(10) . . ?
C135 C180 C133 121.4(10) . . ?
C0B1 C170 C09B 115.7(13) . . ?
C150 C160 C08P 123.1(12) . . ?
C0AS C151 C09Q 121.0(13) . . ?
C03C C039 C06F 118.1(5) . . ?
C03C C039 C06D 119.6(5) . . ?
C06F C039 C06D 122.3(5) . . ?
C048 C03B C068 118.1(6) . . ?
C048 C03B C055 118.7(6) . . ?
C068 C03B C055 123.2(6) . . ?
C039 C03C C048 122.4(6) . . ?
C042 C03E C04O 118.1(6) . . ?
C042 C03E C04B 122.2(6) . . ?
C04O C03E C04B 119.7(5) . . ?
C03V C03F C043 119.9(5) . . ?
C03V C03F C03I 122.5(5) . . ?
C043 C03F C03I 117.6(5) . . ?
C03M C03H C05Q 119.5(5) . . ?
C03M C03H C04N 111.0(5) . . ?
C05Q C03H C04N 129.5(6) . . ?
C02P C03I O24 120.3(5) . . ?
C02P C03I C03F 122.4(5) . . ?
O24 C03I C03F 117.3(5) . . ?
C05M C03J C03M 120.5(5) . . ?
C05M C03J S11 112.9(5) . . ?
C03M C03J S11 126.6(4) . . ?
C03H C03M C03J 120.4(5) . . ?
C03H C03M S12 113.0(4) . . ?
C03J C03M S12 126.5(4) . . ?
C04N C03P C04C 131.2(6) . . ?
C04N C03P S12 111.2(4) . . ?
C04C C03P S12 117.6(4) . . ?
C05H C03Q C04B 119.2(5) . . ?
C05H C03Q C04I 122.6(5) . . ?
C04B C03Q C04I 118.2(6) . . ?
C05L C03R O16 120.9(5) . . ?
C05L C03R C047 122.0(5) . . ?
O16 C03R C047 117.1(5) . . ?
C07E C03T C064 123.2(5) . . ?
C05E C03V C03F 120.5(5) . . ?
O14 C03W C04X 122.0(5) . . ?
O14 C03W C041 118.2(5) . . ?
C04X C03W C041 119.6(6) . . ?
C04J C03Y C04B 123.4(5) . . ?
C057 C03Z C021 121.1(6) . . ?
C31 S4 C34 91.4(3) . . ?
C04P C040 C034 118.3(5) . . ?
C04P C040 C04H 121.2(5) . . ?
C034 C040 C04H 120.4(5) . . ?
C06B C041 C03W 119.3(5) . . ?
C06B C041 C04M 111.4(5) . . ?
C03W C041 C04M 129.3(6) . . ?
C06E C042 C03E 123.5(6) . . ?
C02Y C043 C03F 117.6(5) . . ?
C02Y C043 C030 121.7(5) . . ?
C03F C043 C030 120.7(5) . . ?
C053 C044 C05C 124.5(6) . . ?
C05J C047 C03R 122.9(5) . . ?
C05J C047 C04H 118.2(5) . . ?
C03R C047 C04H 118.9(5) . . ?
C03B C048 C03C 118.6(6) . . ?
C03B C048 C058 120.5(5) . . ?
C03C C048 C058 121.0(6) . . ?
C05O C049 C05R 119.5(6) . . ?
C05O C049 C06I 129.5(6) . . ?
C05R C049 C06I 110.8(6) . . ?
C49 C50 C51 111.9(6) . . ?
C069 C04A C04J 132.4(5) . . ?
C069 C04A S11 111.2(5) . . ?
C04J C04A S11 116.4(4) . . ?
C03Y C04B C03Q 117.4(5) . . ?
C03Y C04B C03E 122.3(5) . . ?
C03Q C04B C03E 120.3(5) . . ?
C028 C04C C057 117.8(5) . . ?
C028 C04C C03P 118.7(5) . . ?
C057 C04C C03P 123.5(5) . . ?
C04Z C04D C04U 120.0(5) . . ?
C04Z C04D C05A 111.4(5) . . ?
C04U C04D C05A 128.6(6) . . ?
C02Y C04E C05E 117.3(5) . . ?
C02Y C04E C05S 119.6(5) . . ?
C05E C04E C05S 123.1(5) . . ?
C04X C04F C063 118.7(5) . . ?
C04X C04F C05G 130.7(5) . . ?
C063 C04F C05G 110.6(5) . . ?
C05F C04H C047 118.7(5) . . ?
C05F C04H C040 122.1(5) . . ?
C047 C04H C040 119.2(5) . . ?
C056 C04I O28 120.8(6) . . ?
C056 C04I C03Q 121.8(5) . . ?
O28 C04I C03Q 117.4(6) . . ?
C03Y C04J C05D 117.8(6) . . ?
C03Y C04J C04A 119.7(5) . . ?
C05D C04J C04A 122.4(6) . . ?
C04L C04K C06C 121.2(6) . . ?
C04L C04K S13 126.7(4) . . ?
C06C C04K S13 112.1(4) . . ?
C04K C04L C05K 120.5(5) . . ?
C04K C04L S14 126.8(5) . . ?
C05K C04L S14 112.6(4) . . ?
C062 C04M C041 113.0(5) . . ?
C03P C04N C03H 113.1(5) . . ?
C03E C04O C066 119.7(5) . . ?
C03E C04O C056 119.3(6) . . ?
C066 C04O C056 121.1(6) . . ?
C024 C04P C040 123.2(6) . . ?
C02T C04S C04V 119.6(5) . . ?
C02T C04S C035 111.7(5) . . ?
C04V C04S C035 128.6(5) . . ?
C02T C04T C050 119.5(5) . . ?
C02T C04T S10 128.0(5) . . ?
C050 C04T S10 112.3(5) . . ?
O30 C04U C05O 123.9(5) . . ?
O30 C04U C04D 116.8(5) . . ?
C05O C04U C04D 119.2(6) . . ?
C06J C04V O17 124.2(5) . . ?
C06J C04V C04S 119.3(5) . . ?
O17 C04V C04S 116.2(5) . . ?
C070 C04W C034 122.3(6) . . ?
C03W C04X O13 122.0(6) . . ?
C03W C04X C04F 121.0(5) . . ?
O13 C04X C04F 117.0(5) . . ?
C055 C04Y O20 123.0(6) . . ?
C055 C04Y C05T 120.7(5) . . ?
O20 C04Y C05T 116.3(6) . . ?
C04D C04Z C05R 119.8(5) . . ?
C04D C04Z S16 112.6(4) . . ?
C05R C04Z S16 127.4(5) . . ?
C102 S5 C95 91.8(3) . . ?
C28 O5 C65 114.1(5) . . ?
C4 C5 C6 120.6(5) . . ?
C4 C5 S2 127.3(4) . . ?
C6 C5 S2 111.8(4) . . ?
C06J C050 C04T 119.2(6) . . ?
C06J C050 C07J 129.8(6) . . ?
C04T C050 C07J 110.3(5) . . ?
C52 C51 C50 113.0(8) . . ?
C05Z C052 C05X 119.5(6) . . ?
C05Z C052 C05Y 118.4(5) . . ?
C05X C052 C05Y 122.2(6) . . ?
O2 C53 C54 108.6(5) . . ?
C044 C053 C06M 116.6(5) . . ?
C044 C053 C06G 119.6(6) . . ?
C06M C053 C06G 123.7(6) . . ?
C53 C54 C55 114.7(5) . . ?
C05I C054 C05C 119.7(5) . . ?
C05I C054 C059 122.1(6) . . ?
C05C C054 C059 118.2(6) . . ?
C56 C55 C54 111.9(6) . . ?
C04Y C055 O19 119.7(5) . . ?
C04Y C055 C03B 122.1(6) . . ?
O19 C055 C03B 118.1(6) . . ?
C04I C056 O27 121.4(5) . . ?
C04I C056 C04O 120.7(6) . . ?
O27 C056 C04O 117.8(6) . . ?
O3 C57 C58 108.1(5) . . ?
C03Z C057 C04C 121.0(6) . . ?
C59 C58 C57 115.0(6) . . ?
C05Z C058 C05T 119.1(6) . . ?
C05Z C058 C048 122.2(5) . . ?
C05T C058 C048 118.7(6) . . ?
C58 C59 C60 111.5(6) . . ?
C061 C059 O31 121.6(5) . . ?
C061 C059 C054 121.1(6) . . ?
O31 C059 C054 117.2(6) . . ?
C06G C05A C04D 112.4(6) . . ?
C05S C05B C06C 113.3(5) . . ?
C054 C05C C044 116.8(6) . . ?
C054 C05C C064 120.2(5) . . ?
C044 C05C C064 123.0(6) . . ?
C05H C05D C04J 120.4(6) . . ?
C03V C05E C04E 121.3(6) . . ?
C04H C05F C02L 123.8(5) . . ?
C05Y C05G C04F 113.4(5) . . ?
C05D C05H C03Q 121.8(5) . . ?
C06M C05I C054 120.7(6) . . ?
C031 C05J C047 122.2(5) . . ?
C04L C05K C07R 110.7(5) . . ?
C04L C05K C077 118.4(5) . . ?
C07R C05K C077 130.8(6) . . ?
O15 C05L C03R 122.6(5) . . ?
O15 C05L C034 117.2(5) . . ?
C03R C05L C034 120.2(6) . . ?
C03J C05M C05P 119.2(6) . . ?
C03J C05M C069 110.6(6) . . ?
C05P C05M C069 130.1(5) . . ?
C04U C05O C049 120.9(5) . . ?
C04U C05O O29 121.1(6) . . ?
C049 C05O O29 117.9(5) . . ?
C05Q C05P C05M 120.9(5) . . ?
C05Q C05P O21 120.3(6) . . ?
C05M C05P O21 118.7(5) . . ?
O22 C05Q C05P 122.9(5) . . ?
O22 C05Q C03H 117.4(5) . . ?
C05P C05Q C03H 119.4(6) . . ?
C04Z C05R C049 120.5(6) . . ?
C04Z C05R S15 127.0(5) . . ?
C049 C05R S15 112.2(5) . . ?
C05B C05S C04E 131.2(5) . . ?
C05B C05S S13 111.2(4) . . ?
C04E C05S S13 117.5(4) . . ?
C06N C05T C058 118.3(6) . . ?
C06N C05T C04Y 122.3(6) . . ?
C058 C05T C04Y 119.3(6) . . ?
C060 C05U C06U 117.8(6) . . ?
C060 C05U C06P 123.1(5) . . ?
C06U C05U C06P 119.1(6) . . ?
C06R C05V C064 118.5(6) . . ?
C06R C05V C061 123.2(5) . . ?
C064 C05V C061 118.2(6) . . ?
C06N C05X C052 118.9(6) . . ?
C05G C05Y C052 131.4(5) . . ?
C05G C05Y S7 112.1(5) . . ?
C052 C05Y S7 116.5(4) . . ?
C052 C05Z C058 122.2(6) . . ?
C101 S6 C104 91.4(3) . . ?
C06L C060 C05U 124.3(6) . . ?
O4 C61 C62 108.6(5) . . ?
C059 C061 O32 120.3(6) . . ?
C059 C061 C05V 122.0(5) . . ?
O32 C061 C05V 117.6(6) . . ?
C63 C62 C61 115.8(6) . . ?
C04M C062 C024 132.2(5) . . ?
C04M C062 S8 111.5(4) . . ?
C024 C062 S8 116.2(4) . . ?
C64 C63 C62 114.2(8) . . ?
C06B C063 C04F 120.8(6) . . ?
C06B C063 S7 126.6(5) . . ?
C04F C063 S7 112.5(5) . . ?
C03T C064 C05V 117.9(6) . . ?
C03T C064 C05C 121.8(5) . . ?
C05V C064 C05C 120.3(6) . . ?
O5 C65 C66 110.2(7) . . ?
C67 C66 C65 110.9(8) . . ?
C06T C066 C04O 120.6(6) . . ?
C66 C67 C68 111.3(8) . . ?
C06F C068 C03B 122.7(6) . . ?
O6 C69 C70 104.7(7) . . ?
C04A C069 C05M 114.0(5) . . ?
C71 C70 C69 109.9(6) . . ?
C063 C06B C041 120.6(5) . . ?
C063 C06B S8 127.5(5) . . ?
C041 C06B S8 111.9(5) . . ?
C04K C06C C071 118.5(5) . . ?
C04K C06C C05B 111.4(5) . . ?
C071 C06C C05B 130.1(5) . . ?
C07J C06D C039 130.7(6) . . ?
C07J C06D S10 111.5(5) . . ?
C039 C06D S10 117.6(4) . . ?
C042 C06E C06T 117.2(5) . . ?
C042 C06E C072 119.5(5) . . ?
C06T C06E C072 123.3(6) . . ?
C068 C06F C039 120.1(6) . . ?
C05A C06G C053 129.8(6) . . ?
C05A C06G S16 112.5(5) . . ?
C053 C06G S16 117.7(5) . . ?
C06I C06H C06L 131.5(6) . . ?
C06I C06H S15 112.1(5) . . ?
C06L C06H S15 116.2(5) . . ?
C06H C06I C049 113.9(6) . . ?
C04V C06J C050 121.5(6) . . ?
C04V C06J O18 121.5(5) . . ?
C050 C06J O18 117.0(5) . . ?
C060 C06L C07S 117.4(6) . . ?
C060 C06L C06H 120.7(5) . . ?
C07S C06L C06H 121.9(6) . . ?
C05I C06M C053 121.6(6) . . ?
C05X C06N C05T 121.9(6) . . ?
C073 C06P C07N 117.6(6) . . ?
C073 C06P C05U 120.7(6) . . ?
C07N C06P C05U 121.7(6) . . ?
C07C C06R C05V 121.4(6) . . ?
C066 C06T C06E 120.9(6) . . ?
C05U C06U C06Z 119.0(6) . . ?
C05U C06U C078 119.3(6) . . ?
C06Z C06U C078 121.8(6) . . ?
C07S C06Z C06U 120.6(6) . . ?
C063 S7 C05Y 91.4(3) . . ?
C41 O7 C77 114.0(5) . . ?
C8 C7 O2 124.7(5) . . ?
C8 C7 C6 119.8(5) . . ?
O2 C7 C6 115.2(5) . . ?
C04W C070 C024 119.4(5) . . ?
C72 C71 C70 112.6(7) . . ?
C077 C071 O25 120.9(6) . . ?
C077 C071 C06C 120.7(6) . . ?
O25 C071 C06C 117.9(5) . . ?
C07R C072 C06E 131.4(6) . . ?
C07R C072 S14 111.0(5) . . ?
C06E C072 S14 117.5(5) . . ?
O8 C73 C74 107.3(5) . . ?
C73 C74 C75 114.4(6) . . ?
C76 C75 C74 111.3(7) . . ?
C07F C073 C06P 119.5(6) . . ?
C07F C073 C07B 122.2(6) . . ?
C06P C073 C07B 118.3(6) . . ?
C07K C075 C07V 121.7(6) . . ?
C07K C075 S18 126.0(5) . . ?
C07V C075 S18 112.3(5) . . ?
O7 C77 C78 111.5(9) . . ?
C071 C077 O26 121.6(5) . . ?
C071 C077 C05K 120.6(6) . . ?
O26 C077 C05K 117.7(6) . . ?
C79 C78 C77 129.7(13) . . ?
C07B C078 O36 122.0(6) . . ?
C07B C078 C06U 120.7(6) . . ?
O36 C078 C06U 117.3(6) . . ?
C78 C79 C80 126.7(16) . . ?
C82 C81 C86 118.2(5) . . ?
C82 C81 C94 122.0(5) . . ?
C86 C81 C94 119.8(5) . . ?
C81 C82 C83 122.7(5) . . ?
C82 C83 C84 118.0(5) . . ?
C82 C83 C104 118.6(5) . 2_666 ?
C84 C83 C104 123.4(5) . 2_666 ?
C85 C84 C83 120.1(5) . . ?
C84 C85 C86 122.0(5) . . ?
C81 C86 C85 118.9(5) . . ?
C81 C86 C87 119.6(5) . . ?
C85 C86 C87 121.4(5) . . ?
C88 C87 O9 121.1(5) . . ?
C88 C87 C86 121.0(5) . . ?
O9 C87 C86 117.9(5) . . ?
C87 C88 O10 121.5(5) . . ?
C87 C88 C89 120.8(5) . . ?
O10 C88 C89 117.6(5) . . ?
C90 C89 C88 122.8(5) . . ?
C90 C89 C94 117.6(5) . . ?
C88 C89 C94 119.6(5) . . ?
C91 C90 C89 121.8(5) . . ?
C90 C91 C92 121.1(5) . . ?
C93 C92 C91 117.7(5) . . ?
C93 C92 C95 119.6(5) . . ?
C91 C92 C95 122.8(5) . . ?
C92 C93 C94 123.0(5) . . ?
C93 C94 C89 118.9(5) . . ?
C93 C94 C81 122.0(4) . . ?
C89 C94 C81 119.1(5) . . ?
C96 C95 C92 130.6(5) . . ?
C96 C95 S5 111.7(4) . . ?
C92 C95 S5 117.7(4) . . ?
C95 C96 C97 113.2(5) . . ?
C102 C97 C98 118.5(5) . . ?
C102 C97 C96 111.1(5) . . ?
C98 C97 C96 130.4(5) . . ?
C99 C98 O11 122.7(5) . . ?
C99 C98 C97 121.2(5) . . ?
O11 C98 C97 115.8(5) . . ?
C98 C99 O12 120.4(5) . . ?
C98 C99 C100 119.8(5) . . ?
O12 C99 C100 119.5(5) . . ?
C101 C100 C99 118.9(5) . . ?
C101 C100 C103 110.4(4) . . ?
C99 C100 C103 130.5(5) . . ?
C100 C101 C102 121.4(5) . . ?
C100 C101 S6 113.2(4) . . ?
C102 C101 S6 125.4(4) . . ?
C101 C102 C97 120.2(5) . . ?
C101 C102 S5 127.5(4) . . ?
C97 C102 S5 112.2(4) . . ?
C104 C103 C100 113.5(5) . . ?
C103 C104 C83 130.9(5) . 2_666 ?
C103 C104 S6 111.4(4) . . ?
C83 C104 S6 117.7(4) 2_666 . ?
O9 C105 C106 107.4(5) . . ?
C107 C106 C105 115.6(6) . . ?
C108 C107 C106 113.7(7) . . ?
O10 C109 C110 109.3(6) . . ?
C111 C110 C109 114.3(7) . . ?
C110 C111 C112 112.4(8) . . ?
O11 C113 C114 109.1(6) . . ?
C115 C114 C113 114.3(6) . . ?
C114 C115 C116 113.0(6) . . ?
O12 C117 C118 109.9(5) . . ?
C117 C118 C119 112.7(6) . . ?
C118 C119 C120 113.0(7) . . ?
O14 C121 C122 105.0(7) . . ?
C123 C122 C121 96.7(12) . . ?
C122 C123 C124 99.1(12) . . ?
O18 C125 C126 101.7(6) . . ?
C127 C126 C125 102.9(11) . . ?
C126 C127 C128 101.3(11) . . ?
O22 C129 C130 110.7(9) . . ?
C142 C130 C129 121.9(14) . . ?
O15 C133 C180 109.7(6) . . ?
C132 C135 C180 132.9(13) . . ?
O26 C136 C137 100.2(8) . . ?
C138 C137 C136 111.7(13) . . ?
C137 C138 C139 102.3(16) . . ?
C130 C142 C131 107.6(15) . . ?
C144 C143 C09I 117.3(15) . . ?
C200 C145 C09J 131.9(15) . . ?
C190 C147 C0AN 122.2(11) . . ?
O19 C079 C089 107.2(5) . . ?
C078 C07B O35 121.4(6) . . ?
C078 C07B C073 122.0(6) . . ?
O35 C07B C073 116.6(6) . . ?
C06R C07C C07E 121.7(6) . . ?
C03T C07E C07C 117.2(6) . . ?
C03T C07E C07L 118.7(6) . . ?
C07C C07E C07L 123.9(6) . . ?
C07X C07F C073 121.5(7) . . ?
O23 C07G C085 106.5(6) . . ?
C06D C07J C050 114.2(6) . . ?
C075 C07K C07O 120.0(6) . . ?
C075 C07K S17 127.6(5) . . ?
C07O C07K S17 112.4(5) . . ?
C080 C07L C07E 131.9(6) . . ?
C080 C07L S17 111.2(5) . . ?
C07E C07L S17 116.9(5) . . ?
C07W C07N C06P 122.5(6) . . ?
C07K C07O C082 118.4(6) . . ?
C07K C07O C080 110.6(6) . . ?
C082 C07O C080 130.9(6) . . ?
C083 C07Q C07V 113.1(6) . . ?
C072 C07R C05K 113.9(6) . . ?
C06Z C07S C06L 120.9(6) . . ?
O27 C07T C08P 108.3(6) . . ?
O24 C07U C08V 108.9(6) . . ?
C075 C07V C07Q 111.5(6) . . ?
C075 C07V C07Z 118.1(6) . . ?
C07Q C07V C07Z 130.4(7) . . ?
C07N C07W C07X 119.0(6) . . ?
C07N C07W C083 117.7(6) . . ?
C07X C07W C083 123.4(6) . . ?
C07F C07X C07W 119.8(7) . . ?
O16 C07Y C08G 107.0(6) . . ?
O34 C07Z C082 121.8(6) . . ?
O34 C07Z C07V 117.5(6) . . ?
C082 C07Z C07V 120.5(7) . . ?
C06B S8 C062 92.0(3) . . ?
C42 O8 C73 113.8(4) . . ?
C7 C8 O1 119.9(5) . . ?
C7 C8 C3 120.9(5) . . ?
O1 C8 C3 118.9(5) . . ?
C07L C080 C07O 114.0(6) . . ?
C07Z C082 O33 122.0(6) . . ?
C07Z C082 C07O 121.1(6) . . ?
O33 C082 C07O 116.5(6) . . ?
C07Q C083 C07W 130.5(6) . . ?
C07Q C083 S18 112.0(5) . . ?
C07W C083 S18 117.5(5) . . ?
C07G C085 C09A 114.1(7) . . ?
C08O C086 C08D 114.1(7) . . ?
C079 C089 C0A0 112.5(7) . . ?
O31 C08D C086 105.8(6) . . ?
O32 C08F C08W 108.4(6) . . ?
C09P C08G C07Y 113.0(8) . . ?
O21 C08K C08N 106.0(5) . . ?
C096 C08N C08K 114.6(6) . . ?
C086 C08O C0A4 113.8(8) . . ?
C07T C08P C160 112.8(9) . . ?
O35 C08R C09I 108.8(7) . . ?
O29 C08S C091 106.3(6) . . ?
C09O C08V C07U 113.7(8) . . ?
C08Z C08W C08F 114.3(7) . . ?
C08W C08Z C09S 112.9(7) . . ?
C02T S9 C01W 91.2(3) . . ?
C09V C091 C08S 115.0(7) . . ?
O33 C092 C09E 108.3(7) . . ?
C09G C093 C094 114.0(8) . . ?
C093 C094 C09X 111.6(7) . . ?
C08N C096 C0A8 112.5(7) . . ?
C0AU C09A C085 115.1(8) . . ?
O28 C09B C170 108.7(8) . . ?
C0AB C09E C092 113.8(9) . . ?
O17 C09G C093 109.2(7) . . ?
C143 C09I C08R 121.2(11) . . ?
O30 C09J C145 111.7(8) . . ?
C09W C09K C0AK 111.5(8) . . ?
C08V C09O C0A7 110.6(8) . . ?
C08G C09P C0A1 107.9(8) . . ?
O20 C09Q C151 110.8(8) . . ?
O36 C09R C190 107.2(8) . . ?
C091 C09V C0AP 112.8(8) . . ?
C09K C09W C09Z 110.8(8) . . ?
O13 C09Z C09W 107.8(7) . . ?
C04T S10 C06D 91.5(3) . . ?
C88 O10 C109 112.4(4) . . ?
C0AQ C0A0 C089 113.5(8) . . ?
O34 C0A6 C0AA 103.3(10) . . ?
C0B5 C0AA C0A6 108.2(16) . . ?
C09E C0AB C0AL 113.9(10) . . ?
O25 C0AF C0AT 109.5(9) . . ?
C151 C0AS C0AZ 121.9(13) . . ?
C0B2 C0AT C0AF 119.1(13) . . ?
C170 C0B1 C0BC 114.7(15) . . ?
C0AT C0B2 C0B9 117.2(12) . . ?
C0AA C0B5 C0B8 107.1(17) . . ?
C4 S1 C1 91.7(3) . . ?
C8 O1 C49 114.7(4) . . ?

loop_
_geom_bond_atom_site_label_1
_geom_bond_atom_site_label_2
_geom_bond_distance
_geom_bond_site_symmetry_2
_geom_bond_publ_flag
O3 C15 1.393(6) . ?
O3 C57 1.436(7) . ?
C3 C4 1.408(8) . ?
C3 C8 1.410(7) . ?
C3 C2 1.446(7) . ?
O4 C16 1.382(7) . ?
O4 C61 1.443(7) . ?
C4 C5 1.400(7) . ?
C4 S1 1.720(5) . ?
O6 C69 1.286(9) . ?
O6 C29 1.419(7) . ?
C6 C5 1.405(7) . ?
C6 C7 1.423(8) . ?
C6 C9 1.431(7) . ?
O9 C87 1.390(6) . ?
O9 C105 1.451(7) . ?
C9 C10 1.371(7) . ?
C10 C11 1.473(8) . ?
C10 S2 1.749(5) . ?
S11 C03J 1.717(6) . ?
S11 C04A 1.755(6) . ?
O11 C98 1.387(6) . ?
O11 C113 1.415(7) . ?
C11 C24 1.376(7) . ?
C11 C12 1.415(7) . ?
S12 C03M 1.714(5) . ?
S12 C03P 1.740(6) . ?
O12 C99 1.385(6) . ?
O12 C117 1.435(7) . ?
C12 C13 1.369(8) . ?
S13 C04K 1.716(6) . ?
S13 C05S 1.741(5) . ?
O13 C09Z 1.367(9) . ?
O13 C04X 1.390(6) . ?
C13 C14 1.417(8) . ?
S14 C04L 1.711(6) . ?
S14 C072 1.740(6) . ?
O14 C03W 1.379(7) . ?
O14 C121 1.381(9) . ?
C14 C23 1.429(7) . ?
C14 C15 1.441(8) . ?
S15 C05R 1.724(6) . ?
S15 C06H 1.765(6) . ?
O15 C05L 1.365(7) . ?
O15 C133 1.441(8) . ?
C15 C16 1.351(8) . ?
S16 C04Z 1.720(6) . ?
S16 C06G 1.750(6) . ?
O16 C03R 1.389(6) . ?
O16 C07Y 1.437(7) . ?
C16 C17 1.433(7) . ?
S17 C07K 1.701(7) . ?
S17 C07L 1.746(6) . ?
O17 C04V 1.388(7) . ?
O17 C09G 1.445(9) . ?
C17 C22 1.408(8) . ?
C17 C18 1.416(7) . ?
S18 C075 1.721(6) . ?
S18 C083 1.742(7) . ?
O18 C125 1.355(9) . ?
O18 C06J 1.405(7) . ?
C18 C19 1.376(7) . ?
O19 C055 1.383(7) . ?
O19 C079 1.450(7) . ?
C19 C20 1.417(8) . ?
O20 C04Y 1.382(7) . ?
O20 C09Q 1.430(9) . ?
C20 C21 1.381(7) . ?
C20 C25 1.472(7) . ?
O21 C05P 1.410(7) . ?
O21 C08K 1.415(8) . ?
C21 C22 1.398(7) . ?
O22 C129 1.360(9) . ?
O22 C05Q 1.379(7) . ?
C1 C2 1.374(7) . ?
C1 C46 1.472(7) . ?
C1 S1 1.743(6) . ?
C01W C035 1.373(8) . ?
C01W C02L 1.447(8) . ?
C01W S9 1.751(5) . ?
S2 C5 1.725(6) . ?
O2 C7 1.380(6) . ?
O2 C53 1.424(7) . ?
C021 C03Z 1.409(8) . ?
C021 C030 1.414(8) . ?
C021 C02P 1.438(7) . ?
C22 C23 1.456(7) . ?
O23 C02P 1.370(7) . ?
O23 C07G 1.444(8) . ?
C23 C24 1.380(8) . ?
O24 C03I 1.391(6) . ?
O24 C07U 1.441(7) . ?
O25 C071 1.389(7) . ?
O25 C0AF 1.403(10) . ?
C024 C04P 1.366(8) . ?
C024 C070 1.443(8) . ?
C024 C062 1.474(7) . ?
C25 C26 1.368(7) . ?
C25 S3 1.736(6) . ?
O26 C136 1.324(10) . ?
O26 C077 1.409(8) . ?
C26 C27 1.436(7) . ?
O27 C056 1.371(7) . ?
O27 C07T 1.450(8) . ?
C27 C32 1.384(8) . ?
C27 C28 1.429(7) . ?
O28 C04I 1.385(7) . ?
O28 C09B 1.426(9) . ?
C28 C29 1.371(8) . ?
C28 O5 1.391(7) . ?
O29 C05O 1.401(7) . ?
O29 C08S 1.430(8) . ?
C028 C04C 1.392(8) . ?
C028 C030 1.405(7) . ?
C29 C30 1.426(8) . ?
O30 C04U 1.370(7) . ?
O30 C09J 1.404(8) . ?
C30 C31 1.387(7) . ?
C30 C33 1.450(8) . ?
O31 C059 1.379(7) . ?
O31 C08D 1.455(8) . ?
C02L C05F 1.399(8) . ?
C02L C031 1.437(8) . ?
C02P C03I 1.368(8) . ?
C02T C04S 1.388(7) . ?
C02T C04T 1.392(8) . ?
C02T S9 1.728(6) . ?
C02Y C04E 1.382(7) . ?
C02Y C043 1.400(8) . ?
S3 C32 1.720(5) . ?
C030 C043 1.446(8) . ?
C31 C32 1.390(7) . ?
C31 S4 1.715(6) . ?
O32 C061 1.392(6) . ?
O32 C08F 1.432(8) . ?
C031 C05J 1.368(8) . ?
O33 C082 1.395(7) . ?
O33 C092 1.420(9) . ?
C33 C34 1.341(8) . ?
O34 C0A6 1.300(11) . ?
O34 C07Z 1.361(9) . ?
C34 C35 1.460(8) . ?
C34 S4 1.754(5) . ?
O35 C07B 1.389(8) . ?
O35 C08R 1.447(9) . ?
C034 C04W 1.403(8) . ?
C034 C040 1.405(8) . ?
C034 C05L 1.444(8) . ?
C35 C40 1.399(8) . ?
C35 C36 1.417(8) . ?
O36 C078 1.380(7) . ?
O36 C09R 1.430(9) . ?
C36 C37 1.385(9) . ?
C37 C38 1.402(8) . ?
C035 C04S 1.432(8) . ?
C38 C39 1.418(7) . ?
C38 C41 1.431(8) . ?
C39 C40 1.391(8) . ?
C39 C44 1.439(8) . ?
C41 O7 1.379(6) . ?
C41 C42 1.381(8) . ?
C42 O8 1.392(7) . ?
C42 C43 1.425(7) . ?
C43 C44 1.403(8) . ?
C43 C48 1.418(8) . ?
C44 C45 1.416(7) . ?
C45 C46 1.371(7) . ?
C46 C47 1.417(8) . ?
C47 C48 1.368(7) . ?
C49 O1 1.437(7) . ?
C49 C50 1.504(9) . ?
C200 C145 1.355(16) . ?
C200 C141 1.47(2) . ?
C190 C147 1.274(11) . ?
C190 C09R 1.487(11) . ?
C180 C135 1.356(12) . ?
C180 C133 1.466(10) . ?
C170 C0B1 1.287(17) . ?
C170 C09B 1.500(12) . ?
C160 C150 1.312(12) . ?
C160 C08P 1.486(13) . ?
C151 C0AS 1.329(12) . ?
C151 C09Q 1.437(12) . ?
C039 C03C 1.390(8) . ?
C039 C06F 1.405(8) . ?
C039 C06D 1.478(8) . ?
C03B C048 1.404(8) . ?
C03B C068 1.409(9) . ?
C03B C055 1.434(8) . ?
C03C C048 1.413(8) . ?
C03E C042 1.400(8) . ?
C03E C04O 1.406(8) . ?
C03E C04B 1.445(8) . ?
C03F C03V 1.398(8) . ?
C03F C043 1.415(7) . ?
C03F C03I 1.439(8) . ?
C03H C03M 1.390(8) . ?
C03H C05Q 1.425(8) . ?
C03H C04N 1.439(7) . ?
C03J C05M 1.397(7) . ?
C03J C03M 1.404(8) . ?
C03P C04N 1.385(8) . ?
C03P C04C 1.472(8) . ?
C03Q C05H 1.407(8) . ?
C03Q C04B 1.424(8) . ?
C03Q C04I 1.436(8) . ?
C03R C05L 1.375(8) . ?
C03R C047 1.423(8) . ?
C03T C07E 1.374(8) . ?
C03T C064 1.405(8) . ?
C03V C05E 1.370(8) . ?
C03W C04X 1.388(8) . ?
C03W C041 1.424(8) . ?
C03Y C04J 1.386(8) . ?
C03Y C04B 1.410(8) . ?
C03Z C057 1.377(8) . ?
C040 C04P 1.402(7) . ?
C040 C04H 1.448(8) . ?
C041 C06B 1.395(8) . ?
C041 C04M 1.435(8) . ?
C042 C06E 1.382(8) . ?
C044 C053 1.373(8) . ?
C044 C05C 1.405(7) . ?
C047 C05J 1.402(8) . ?
C047 C04H 1.429(7) . ?
C048 C058 1.466(8) . ?
C049 C05O 1.397(9) . ?
C049 C05R 1.410(8) . ?
C049 C06I 1.438(8) . ?
C50 C51 1.521(10) . ?
C04A C069 1.364(8) . ?
C04A C04J 1.469(9) . ?
C04C C057 1.403(8) . ?
C04D C04Z 1.398(8) . ?
C04D C04U 1.430(8) . ?
C04D C05A 1.446(8) . ?
C04E C05E 1.415(8) . ?
C04E C05S 1.466(8) . ?
C04F C04X 1.403(8) . ?
C04F C063 1.409(8) . ?
C04F C05G 1.445(8) . ?
C04H C05F 1.392(8) . ?
C04I C056 1.365(9) . ?
C04J C05D 1.421(8) . ?
C04K C04L 1.397(8) . ?
C04K C06C 1.400(8) . ?
C04L C05K 1.404(8) . ?
C04M C062 1.366(7) . ?
C04O C066 1.410(8) . ?
C04O C056 1.446(8) . ?
C04S C04V 1.417(8) . ?
C04T C050 1.414(8) . ?
C04T S10 1.722(6) . ?
C04U C05O 1.393(8) . ?
C04V C06J 1.380(8) . ?
C04W C070 1.359(8) . ?
C04Y C055 1.351(9) . ?
C04Y C05T 1.452(8) . ?
C04Z C05R 1.401(8) . ?
S5 C102 1.717(5) . ?
S5 C95 1.746(5) . ?
O5 C65 1.425(9) . ?
C050 C06J 1.392(8) . ?
C050 C07J 1.434(8) . ?
C51 C52 1.511(11) . ?
C052 C05Z 1.384(8) . ?
C052 C05X 1.403(8) . ?
C052 C05Y 1.481(9) . ?
C53 C54 1.517(8) . ?
C053 C06M 1.393(8) . ?
C053 C06G 1.474(8) . ?
C54 C55 1.524(9) . ?
C054 C05I 1.394(8) . ?
C054 C05C 1.404(8) . ?
C054 C059 1.455(8) . ?
C55 C56 1.522(8) . ?
C57 C58 1.520(8) . ?
C58 C59 1.482(10) . ?
C058 C05Z 1.389(8) . ?
C058 C05T 1.413(8) . ?
C59 C60 1.535(9) . ?
C059 C061 1.367(9) . ?
C05A C06G 1.364(8) . ?
C05B C05S 1.378(8) . ?
C05B C06C 1.429(8) . ?
C05C C064 1.457(8) . ?
C05D C05H 1.367(9) . ?
C05G C05Y 1.355(8) . ?
C05I C06M 1.375(8) . ?
C05K C07R 1.424(8) . ?
C05K C077 1.426(8) . ?
C05M C05P 1.404(9) . ?
C05M C069 1.433(8) . ?
C05P C05Q 1.394(8) . ?
C05T C06N 1.407(9) . ?
C05U C060 1.405(8) . ?
C05U C06U 1.411(8) . ?
C05U C06P 1.448(9) . ?
C05V C06R 1.391(9) . ?
C05V C064 1.414(8) . ?
C05V C061 1.430(9) . ?
C05X C06N 1.392(9) . ?
C05Y S7 1.749(5) . ?
S6 C101 1.718(5) . ?
S6 C104 1.749(5) . ?
C060 C06L 1.349(8) . ?
C61 C62 1.497(9) . ?
C62 C63 1.479(10) . ?
C062 S8 1.734(6) . ?
C63 C64 1.469(12) . ?
C063 C06B 1.383(8) . ?
C063 S7 1.714(6) . ?
C65 C66 1.545(11) . ?
C66 C67 1.420(11) . ?
C066 C06T 1.378(8) . ?
C67 C68 1.591(12) . ?
C068 C06F 1.363(8) . ?
C69 C70 1.643(11) . ?
C70 C71 1.511(10) . ?
C06B S8 1.713(5) . ?
C06C C071 1.417(9) . ?
C06D C07J 1.362(8) . ?
C06D S10 1.746(6) . ?
C06E C06T 1.422(8) . ?
C06E C072 1.463(8) . ?
C06H C06I 1.337(9) . ?
C06H C06L 1.481(9) . ?
C06L C07S 1.428(8) . ?
C06P C073 1.410(9) . ?
C06P C07N 1.417(8) . ?
C06R C07C 1.366(9) . ?
C06U C06Z 1.419(9) . ?
C06U C078 1.449(9) . ?
C06Z C07S 1.370(9) . ?
O7 C77 1.438(9) . ?
C7 C8 1.375(8) . ?
C71 C72 1.504(9) . ?
C071 C077 1.384(9) . ?
C072 C07R 1.374(8) . ?
C73 O8 1.450(7) . ?
C73 C74 1.507(8) . ?
C74 C75 1.516(9) . ?
C75 C76 1.508(11) . ?
C073 C07F 1.406(9) . ?
C073 C07B 1.437(8) . ?
C075 C07K 1.396(8) . ?
C075 C07V 1.399(9) . ?
C77 C78 1.451(11) . ?
C78 C79 1.242(14) . ?
C078 C07B 1.351(9) . ?
C79 C80 1.527(13) . ?
C81 C82 1.400(7) . ?
C81 C86 1.402(7) . ?
C81 C94 1.449(7) . ?
C82 C83 1.402(7) . ?
C83 C84 1.406(7) . ?
C83 C104 1.470(7) 2_666 ?
C84 C85 1.362(7) . ?
C85 C86 1.418(7) . ?
C86 C87 1.432(7) . ?
C87 C88 1.373(8) . ?
C88 O10 1.378(6) . ?
C88 C89 1.424(8) . ?
C89 C90 1.423(8) . ?
C89 C94 1.425(7) . ?
C90 C91 1.365(8) . ?
C91 C92 1.409(7) . ?
C92 C93 1.390(7) . ?
C92 C95 1.464(8) . ?
C93 C94 1.396(7) . ?
C95 C96 1.364(7) . ?
C96 C97 1.445(7) . ?
C97 C102 1.404(7) . ?
C97 C98 1.426(8) . ?
C98 C99 1.376(7) . ?
C99 C100 1.435(7) . ?
C100 C101 1.388(7) . ?
C100 C103 1.452(7) . ?
C101 C102 1.401(7) . ?
C103 C104 1.366(7) . ?
C105 C106 1.506(8) . ?
C106 C107 1.502(9) . ?
C107 C108 1.497(10) . ?
C109 O10 1.455(7) . ?
C109 C110 1.510(9) . ?
C110 C111 1.446(11) . ?
C111 C112 1.565(10) . ?
C113 C114 1.505(8) . ?
C114 C115 1.482(10) . ?
C115 C116 1.532(9) . ?
C117 C118 1.496(9) . ?
C118 C119 1.508(9) . ?
C119 C120 1.514(10) . ?
C121 C122 1.723(13) . ?
C122 C123 1.244(14) . ?
C123 C124 1.731(13) . ?
C125 C126 1.740(14) . ?
C126 C127 1.320(14) . ?
C127 C128 1.709(13) . ?
C129 C130 1.518(15) . ?
C130 C142 1.355(15) . ?
C131 C142 1.545(15) . ?
C132 C135 1.332(12) . ?
C136 C137 1.636(14) . ?
C137 C138 1.400(16) . ?
C138 C139 1.68(2) . ?
C143 C144 1.414(14) . ?
C143 C09I 1.429(14) . ?
C145 C09J 1.498(12) . ?
C147 C0AN 1.534(13) . ?
C079 C089 1.511(9) . ?
C07C C07E 1.389(8) . ?
C07E C07L 1.474(9) . ?
C07F C07X 1.387(9) . ?
C07G C085 1.504(9) . ?
C07K C07O 1.416(8) . ?
C07L C080 1.363(9) . ?
C07N C07W 1.388(9) . ?
C07O C082 1.417(9) . ?
C07O C080 1.422(9) . ?
C07Q C083 1.368(9) . ?
C07Q C07V 1.424(9) . ?
C07T C08P 1.482(9) . ?
C07U C08V 1.515(9) . ?
C07V C07Z 1.428(9) . ?
C07W C07X 1.398(9) . ?
C07W C083 1.487(9) . ?
C07Y C08G 1.548(10) . ?
C07Z C082 1.383(9) . ?
C8 O1 1.396(7) . ?
C085 C09A 1.529(11) . ?
C086 C08O 1.493(11) . ?
C086 C08D 1.520(10) . ?
C089 C0A0 1.523(11) . ?
C08F C08W 1.514(9) . ?
C08G C09P 1.424(11) . ?
C08K C08N 1.539(9) . ?
C08N C096 1.493(11) . ?
C08O C0A4 1.542(11) . ?
C08R C09I 1.456(10) . ?
C08S C091 1.520(9) . ?
C08V C09O 1.444(11) . ?
C08W C08Z 1.459(10) . ?
C08Z C09S 1.563(10) . ?
C091 C09V 1.458(11) . ?
C092 C09E 1.500(10) . ?
C093 C09G 1.501(10) . ?
C093 C094 1.503(11) . ?
C094 C09X 1.528(10) . ?
C096 C0A8 1.545(10) . ?
C09A C0AU 1.483(12) . ?
C09E C0AB 1.434(12) . ?
C09K C09W 1.514(11) . ?
C09K C0AK 1.519(10) . ?
C09O C0A7 1.582(11) . ?
C09P C0A1 1.574(11) . ?
C09V C0AP 1.526(10) . ?
C09W C09Z 1.543(10) . ?
C0A0 C0AQ 1.440(13) . ?
C0A6 C0AA 1.672(17) . ?
C0AA C0B5 1.36(2) . ?
C0AB C0AL 1.594(13) . ?
C0AF C0AT 1.482(12) . ?
C0AS C0AZ 1.550(15) . ?
C0AT C0B2 1.325(16) . ?
C0B1 C0BC 1.576(16) . ?
C0B2 C0B9 1.551(15) . ?
C0B5 C0B8 1.573(18) . ?

loop_
_geom_torsion_atom_site_label_1
_geom_torsion_atom_site_label_2
_geom_torsion_atom_site_label_3
_geom_torsion_atom_site_label_4
_geom_torsion
_geom_torsion_site_symmetry_1
_geom_torsion_site_symmetry_2
_geom_torsion_site_symmetry_3
_geom_torsion_site_symmetry_4
_geom_torsion_publ_flag
C8 C3 C4 C5 2.9(8) . . . . ?
C2 C3 C4 C5 -170.3(5) . . . . ?
C8 C3 C4 S1 174.5(4) . . . . ?
C2 C3 C4 S1 1.3(6) . . . . ?
C5 C6 C9 C10 -3.3(7) . . . . ?
C7 C6 C9 C10 171.1(5) . . . . ?
C6 C9 C10 C11 -171.6(5) . . . . ?
C6 C9 C10 S2 4.8(6) . . . . ?
C9 C10 C11 C24 157.0(6) . . . . ?
S2 C10 C11 C24 -19.2(7) . . . . ?
C9 C10 C11 C12 -20.7(9) . . . . ?
S2 C10 C11 C12 163.1(4) . . . . ?
C24 C11 C12 C13 0.6(8) . . . . ?
C10 C11 C12 C13 178.4(5) . . . . ?
C11 C12 C13 C14 0.9(9) . . . . ?
C12 C13 C14 C23 -1.6(9) . . . . ?
C12 C13 C14 C15 179.0(6) . . . . ?
C57 O3 C15 C16 -63.9(8) . . . . ?
C57 O3 C15 C14 118.8(6) . . . . ?
C13 C14 C15 C16 -178.9(6) . . . . ?
C23 C14 C15 C16 1.7(9) . . . . ?
C13 C14 C15 O3 -1.7(8) . . . . ?
C23 C14 C15 O3 178.9(5) . . . . ?
O3 C15 C16 O4 2.4(9) . . . . ?
C14 C15 C16 O4 179.5(5) . . . . ?
O3 C15 C16 C17 -178.8(5) . . . . ?
C14 C15 C16 C17 -1.7(9) . . . . ?
C61 O4 C16 C15 -76.9(7) . . . . ?
C61 O4 C16 C17 104.2(6) . . . . ?
C15 C16 C17 C22 0.0(8) . . . . ?
O4 C16 C17 C22 178.9(5) . . . . ?
C15 C16 C17 C18 179.1(6) . . . . ?
O4 C16 C17 C18 -2.0(8) . . . . ?
C22 C17 C18 C19 -2.6(8) . . . . ?
C16 C17 C18 C19 178.3(5) . . . . ?
C17 C18 C19 C20 0.5(9) . . . . ?
C18 C19 C20 C21 1.6(8) . . . . ?
C18 C19 C20 C25 -177.4(5) . . . . ?
C19 C20 C21 C22 -1.7(8) . . . . ?
C25 C20 C21 C22 177.4(5) . . . . ?
C9 C10 S2 C5 -3.9(4) . . . . ?
C11 C10 S2 C5 173.0(4) . . . . ?
C46 C1 C2 C3 172.8(5) . . . . ?
S1 C1 C2 C3 -2.2(6) . . . . ?
C4 C3 C2 C1 0.5(7) . . . . ?
C8 C3 C2 C1 -171.8(6) . . . . ?
C20 C21 C22 C17 -0.4(8) . . . . ?
C20 C21 C22 C23 179.6(5) . . . . ?
C18 C17 C22 C21 2.5(8) . . . . ?
C16 C17 C22 C21 -178.4(5) . . . . ?
C18 C17 C22 C23 -177.5(5) . . . . ?
C16 C17 C22 C23 1.6(8) . . . . ?
C13 C14 C23 C24 0.9(8) . . . . ?
C15 C14 C23 C24 -179.7(5) . . . . ?
C13 C14 C23 C22 -179.5(5) . . . . ?
C15 C14 C23 C22 0.0(8) . . . . ?
C21 C22 C23 C24 -2.0(8) . . . . ?
C17 C22 C23 C24 178.0(5) . . . . ?
C21 C22 C23 C14 178.4(5) . . . . ?
C17 C22 C23 C14 -1.6(8) . . . . ?
C12 C11 C24 C23 -1.4(8) . . . . ?
C10 C11 C24 C23 -179.2(5) . . . . ?
C14 C23 C24 C11 0.6(8) . . . . ?
C22 C23 C24 C11 -179.0(5) . . . . ?
C21 C20 C25 C26 -176.3(6) . . . . ?
C19 C20 C25 C26 2.7(9) . . . . ?
C21 C20 C25 S3 1.7(7) . . . . ?
C19 C20 C25 S3 -179.3(4) . . . . ?
C20 C25 C26 C27 177.4(6) . . . . ?
S3 C25 C26 C27 -0.8(6) . . . . ?
C25 C26 C27 C32 0.5(7) . . . . ?
C25 C26 C27 C28 178.2(6) . . . . ?
C32 C27 C28 C29 2.3(9) . . . . ?
C26 C27 C28 C29 -175.2(6) . . . . ?
C32 C27 C28 O5 178.2(5) . . . . ?
C26 C27 C28 O5 0.7(10) . . . . ?
O5 C28 C29 O6 -11.8(10) . . . . ?
C27 C28 C29 O6 164.1(6) . . . . ?
O5 C28 C29 C30 179.1(6) . . . . ?
C27 C28 C29 C30 -5.0(10) . . . . ?
C69 O6 C29 C28 91.2(9) . . . . ?
C69 O6 C29 C30 -99.4(8) . . . . ?
C28 C29 C30 C31 3.3(10) . . . . ?
O6 C29 C30 C31 -166.0(6) . . . . ?
C28 C29 C30 C33 -177.2(7) . . . . ?
O6 C29 C30 C33 13.5(11) . . . . ?
C035 C01W C02L C05F -160.2(6) . . . . ?
S9 C01W C02L C05F 14.6(7) . . . . ?
C035 C01W C02L C031 16.1(10) . . . . ?
S9 C01W C02L C031 -169.1(4) . . . . ?
C07G O23 C02P C03I 78.4(7) . . . . ?
C07G O23 C02P C021 -103.4(6) . . . . ?
C03Z C021 C02P C03I 179.5(6) . . . . ?
C030 C021 C02P C03I 0.6(8) . . . . ?
C03Z C021 C02P O23 1.3(8) . . . . ?
C030 C021 C02P O23 -177.6(5) . . . . ?
C26 C25 S3 C32 0.7(5) . . . . ?
C20 C25 S3 C32 -177.8(4) . . . . ?
C04C C028 C030 C021 -2.1(8) . . . . ?
C04C C028 C030 C043 178.2(5) . . . . ?
C03Z C021 C030 C028 1.4(8) . . . . ?
C02P C021 C030 C028 -179.7(5) . . . . ?
C03Z C021 C030 C043 -178.9(5) . . . . ?
C02P C021 C030 C043 0.0(8) . . . . ?
C29 C30 C31 C32 1.1(9) . . . . ?
C33 C30 C31 C32 -178.5(5) . . . . ?
C29 C30 C31 S4 179.3(5) . . . . ?
C33 C30 C31 S4 -0.2(7) . . . . ?
C05F C02L C031 C05J -0.8(8) . . . . ?
C01W C02L C031 C05J -177.2(6) . . . . ?
C28 C27 C32 C31 2.2(9) . . . . ?
C26 C27 C32 C31 -179.9(5) . . . . ?
C28 C27 C32 S3 -178.0(5) . . . . ?
C26 C27 C32 S3 0.0(6) . . . . ?
C30 C31 C32 C27 -3.8(9) . . . . ?
S4 C31 C32 C27 178.2(5) . . . . ?
C30 C31 C32 S3 176.3(5) . . . . ?
S4 C31 C32 S3 -1.7(8) . . . . ?
C25 S3 C32 C27 -0.4(5) . . . . ?
C25 S3 C32 C31 179.5(5) . . . . ?
C31 C30 C33 C34 -0.2(8) . . . . ?
C29 C30 C33 C34 -179.7(7) . . . . ?
C30 C33 C34 C35 -177.9(6) . . . . ?
C30 C33 C34 S4 0.6(7) . . . . ?
C33 C34 C35 C40 -175.5(7) . . . . ?
S4 C34 C35 C40 6.0(8) . . . . ?
C33 C34 C35 C36 4.7(11) . . . . ?
S4 C34 C35 C36 -173.7(5) . . . . ?
C40 C35 C36 C37 -0.3(9) . . . . ?
C34 C35 C36 C37 179.4(6) . . . . ?
C35 C36 C37 C38 -1.0(10) . . . . ?
C02L C01W C035 C04S 172.4(6) . . . . ?
S9 C01W C035 C04S -2.7(7) . . . . ?
C36 C37 C38 C39 0.9(9) . . . . ?
C36 C37 C38 C41 179.9(6) . . . . ?
C37 C38 C39 C40 0.6(9) . . . . ?
C41 C38 C39 C40 -178.4(5) . . . . ?
C37 C38 C39 C44 -178.9(5) . . . . ?
C41 C38 C39 C44 2.0(8) . . . . ?
C38 C39 C40 C35 -2.1(9) . . . . ?
C44 C39 C40 C35 177.5(5) . . . . ?
C36 C35 C40 C39 1.9(9) . . . . ?
C34 C35 C40 C39 -177.9(6) . . . . ?
C37 C38 C41 O7 2.7(9) . . . . ?
C39 C38 C41 O7 -178.3(5) . . . . ?
C37 C38 C41 C42 -179.6(6) . . . . ?
C39 C38 C41 C42 -0.5(9) . . . . ?
O7 C41 C42 O8 -3.9(9) . . . . ?
C38 C41 C42 O8 178.4(5) . . . . ?
O7 C41 C42 C43 176.3(5) . . . . ?
C38 C41 C42 C43 -1.3(9) . . . . ?
C41 C42 C43 C44 1.7(9) . . . . ?
O8 C42 C43 C44 -178.1(5) . . . . ?
C41 C42 C43 C48 -179.4(5) . . . . ?
O8 C42 C43 C48 0.8(8) . . . . ?
C48 C43 C44 C45 1.1(8) . . . . ?
C42 C43 C44 C45 -180.0(5) . . . . ?
C48 C43 C44 C39 -179.1(5) . . . . ?
C42 C43 C44 C39 -0.2(8) . . . . ?
C40 C39 C44 C43 178.8(5) . . . . ?
C38 C39 C44 C43 -1.7(8) . . . . ?
C40 C39 C44 C45 -1.4(9) . . . . ?
C38 C39 C44 C45 178.1(5) . . . . ?
C43 C44 C45 C46 -0.6(9) . . . . ?
C39 C44 C45 C46 179.6(5) . . . . ?
C44 C45 C46 C47 0.0(9) . . . . ?
C44 C45 C46 C1 178.8(5) . . . . ?
C2 C1 C46 C45 -153.1(6) . . . . ?
S1 C1 C46 C45 21.6(7) . . . . ?
C2 C1 C46 C47 25.6(9) . . . . ?
S1 C1 C46 C47 -159.7(5) . . . . ?
C45 C46 C47 C48 -0.1(8) . . . . ?
C1 C46 C47 C48 -178.8(5) . . . . ?
C46 C47 C48 C43 0.6(9) . . . . ?
C44 C43 C48 C47 -1.2(9) . . . . ?
C42 C43 C48 C47 179.9(5) . . . . ?
C06F C039 C03C C048 0.6(9) . . . . ?
C06D C039 C03C C048 -178.8(6) . . . . ?
O23 C02P C03I O24 -3.4(9) . . . . ?
C021 C02P C03I O24 178.5(5) . . . . ?
O23 C02P C03I C03F 177.0(5) . . . . ?
C021 C02P C03I C03F -1.1(9) . . . . ?
C07U O24 C03I C02P 78.2(7) . . . . ?
C07U O24 C03I C03F -102.1(6) . . . . ?
C03V C03F C03I C02P -178.2(6) . . . . ?
C043 C03F C03I C02P 1.0(9) . . . . ?
C03V C03F C03I O24 2.1(8) . . . . ?
C043 C03F C03I O24 -178.6(5) . . . . ?
C04A S11 C03J C05M 1.8(5) . . . . ?
C04A S11 C03J C03M -176.8(6) . . . . ?
C05Q C03H C03M C03J 2.1(9) . . . . ?
C04N C03H C03M C03J -176.4(5) . . . . ?
C05Q C03H C03M S12 178.8(5) . . . . ?
C04N C03H C03M S12 0.4(7) . . . . ?
C05M C03J C03M C03H -2.2(9) . . . . ?
S11 C03J C03M C03H 176.3(5) . . . . ?
C05M C03J C03M S12 -178.5(5) . . . . ?
S11 C03J C03M S12 0.0(8) . . . . ?
C03P S12 C03M C03H -0.9(5) . . . . ?
C03P S12 C03M C03J 175.6(5) . . . . ?
C03M S12 C03P C04N 1.2(5) . . . . ?
C03M S12 C03P C04C -178.2(5) . . . . ?
C07Y O16 C03R C05L 66.4(8) . . . . ?
C07Y O16 C03R C047 -115.8(6) . . . . ?
C043 C03F C03V C05E 0.0(9) . . . . ?
C03I C03F C03V C05E 179.3(6) . . . . ?
C121 O14 C03W C04X 87.1(10) . . . . ?
C121 O14 C03W C041 -96.8(9) . . . . ?
C030 C021 C03Z C057 -0.7(9) . . . . ?
C02P C021 C03Z C057 -179.6(6) . . . . ?
C30 C31 S4 C34 0.5(5) . . . . ?
C32 C31 S4 C34 178.6(5) . . . . ?
C33 C34 S4 C31 -0.6(5) . . . . ?
C35 C34 S4 C31 178.2(5) . . . . ?
C04W C034 C040 C04P -0.5(8) . . . . ?
C05L C034 C040 C04P 179.5(5) . . . . ?
C04W C034 C040 C04H -178.2(5) . . . . ?
C05L C034 C040 C04H 1.8(8) . . . . ?
O14 C03W C041 C06B -175.4(5) . . . . ?
C04X C03W C041 C06B 0.9(9) . . . . ?
O14 C03W C041 C04M 3.0(10) . . . . ?
C04X C03W C041 C04M 179.2(6) . . . . ?
C04O C03E C042 C06E 0.0(9) . . . . ?
C04B C03E C042 C06E 179.0(6) . . . . ?
C04E C02Y C043 C03F -1.2(8) . . . . ?
C04E C02Y C043 C030 -179.1(5) . . . . ?
C03V C03F C043 C02Y 0.9(8) . . . . ?
C03I C03F C043 C02Y -178.4(5) . . . . ?
C03V C03F C043 C030 178.8(5) . . . . ?
C03I C03F C043 C030 -0.4(8) . . . . ?
C028 C030 C043 C02Y -2.4(8) . . . . ?
C021 C030 C043 C02Y 177.9(5) . . . . ?
C028 C030 C043 C03F 179.7(5) . . . . ?
C021 C030 C043 C03F 0.0(8) . . . . ?
C05L C03R C047 C05J -178.3(6) . . . . ?
O16 C03R C047 C05J 3.9(9) . . . . ?
C05L C03R C047 C04H 0.1(9) . . . . ?
O16 C03R C047 C04H -177.7(5) . . . . ?
C068 C03B C048 C03C -1.8(9) . . . . ?
C055 C03B C048 C03C 178.8(6) . . . . ?
C068 C03B C048 C058 178.7(6) . . . . ?
C055 C03B C048 C058 -0.7(9) . . . . ?
C039 C03C C048 C03B 0.7(9) . . . . ?
C039 C03C C048 C058 -179.8(6) . . . . ?
O1 C49 C50 C51 -175.8(6) . . . . ?
C03J S11 C04A C069 -2.4(5) . . . . ?
C03J S11 C04A C04J 176.6(5) . . . . ?
C04J C03Y C04B C03Q 1.3(9) . . . . ?
C04J C03Y C04B C03E -178.9(6) . . . . ?
C05H C03Q C04B C03Y 0.0(9) . . . . ?
C04I C03Q C04B C03Y 179.5(5) . . . . ?
C05H C03Q C04B C03E -179.8(6) . . . . ?
C04I C03Q C04B C03E -0.3(9) . . . . ?
C042 C03E C04B C03Y 1.3(9) . . . . ?
C04O C03E C04B C03Y -179.7(6) . . . . ?
C042 C03E C04B C03Q -178.9(6) . . . . ?
C04O C03E C04B C03Q 0.0(9) . . . . ?
C030 C028 C04C C057 2.1(9) . . . . ?
C030 C028 C04C C03P -178.1(5) . . . . ?
C04N C03P C04C C028 -166.8(6) . . . . ?
S12 C03P C04C C028 12.5(7) . . . . ?
C04N C03P C04C C057 13.1(10) . . . . ?
S12 C03P C04C C057 -167.6(5) . . . . ?
C043 C02Y C04E C05E 0.6(9) . . . . ?
C043 C02Y C04E C05S -179.3(5) . . . . ?
C05J C047 C04H C05F -0.6(8) . . . . ?
C03R C047 C04H C05F -179.1(5) . . . . ?
C05J C047 C04H C040 177.9(5) . . . . ?
C03R C047 C04H C040 -0.6(8) . . . . ?
C04P C040 C04H C05F 0.4(9) . . . . ?
C034 C040 C04H C05F 178.0(5) . . . . ?
C04P C040 C04H C047 -178.0(5) . . . . ?
C034 C040 C04H C047 -0.4(8) . . . . ?
C09B O28 C04I C056 -76.2(8) . . . . ?
C09B O28 C04I C03Q 104.7(7) . . . . ?
C05H C03Q C04I C056 179.8(6) . . . . ?
C04B C03Q C04I C056 0.4(9) . . . . ?
C05H C03Q C04I O28 -1.0(9) . . . . ?
C04B C03Q C04I O28 179.5(5) . . . . ?
C04B C03Y C04J C05D -2.2(9) . . . . ?
C04B C03Y C04J C04A -180.0(6) . . . . ?
C069 C04A C04J C03Y 166.9(7) . . . . ?
S11 C04A C04J C03Y -11.8(8) . . . . ?
C069 C04A C04J C05D -10.7(11) . . . . ?
S11 C04A C04J C05D 170.5(5) . . . . ?
C05S S13 C04K C04L 176.9(6) . . . . ?
C05S S13 C04K C06C -0.3(5) . . . . ?
C06C C04K C04L C05K -1.8(10) . . . . ?
S13 C04K C04L C05K -178.9(5) . . . . ?
C06C C04K C04L S14 175.2(5) . . . . ?
S13 C04K C04L S14 -1.8(9) . . . . ?
C072 S14 C04L C04K -175.3(6) . . . . ?
C072 S14 C04L C05K 1.9(5) . . . . ?
C06B C041 C04M C062 0.1(7) . . . . ?
C03W C041 C04M C062 -178.3(6) . . . . ?
C04C C03P C04N C03H 178.1(6) . . . . ?
S12 C03P C04N C03H -1.2(6) . . . . ?
C03M C03H C04N C03P 0.5(7) . . . . ?
C05Q C03H C04N C03P -177.7(6) . . . . ?
C042 C03E C04O C066 -0.5(9) . . . . ?
C04B C03E C04O C066 -179.5(6) . . . . ?
C042 C03E C04O C056 179.2(6) . . . . ?
C04B C03E C04O C056 0.2(9) . . . . ?
C070 C024 C04P C040 3.0(9) . . . . ?
C062 C024 C04P C040 -176.2(5) . . . . ?
C034 C040 C04P C024 -1.9(9) . . . . ?
C04H C040 C04P C024 175.8(5) . . . . ?
C04T C02T C04S C04V 1.1(9) . . . . ?
S9 C02T C04S C04V 175.5(5) . . . . ?
C04T C02T C04S C035 -175.1(5) . . . . ?
S9 C02T C04S C035 -0.7(7) . . . . ?
C01W C035 C04S C02T 2.2(7) . . . . ?
C01W C035 C04S C04V -173.6(6) . . . . ?
C04S C02T C04T C050 -2.4(9) . . . . ?
S9 C02T C04T C050 -176.0(5) . . . . ?
C04S C02T C04T S10 172.7(5) . . . . ?
S9 C02T C04T S10 -0.9(9) . . . . ?
C09J O30 C04U C05O 66.4(9) . . . . ?
C09J O30 C04U C04D -117.7(7) . . . . ?
C04Z C04D C04U O30 -174.9(5) . . . . ?
C05A C04D C04U O30 0.7(9) . . . . ?
C04Z C04D C04U C05O 1.2(9) . . . . ?
C05A C04D C04U C05O 176.8(6) . . . . ?
C09G O17 C04V C06J 65.2(10) . . . . ?
C09G O17 C04V C04S -120.2(7) . . . . ?
C02T C04S C04V C06J 0.8(9) . . . . ?
C035 C04S C04V C06J 176.3(6) . . . . ?
C02T C04S C04V O17 -174.1(5) . . . . ?
C035 C04S C04V O17 1.4(10) . . . . ?
C040 C034 C04W C070 1.6(9) . . . . ?
C05L C034 C04W C070 -178.3(6) . . . . ?
O14 C03W C04X O13 -6.5(9) . . . . ?
C041 C03W C04X O13 177.4(5) . . . . ?
O14 C03W C04X C04F 175.4(5) . . . . ?
C041 C03W C04X C04F -0.7(9) . . . . ?
C09Z O13 C04X C03W 72.1(9) . . . . ?
C09Z O13 C04X C04F -109.7(7) . . . . ?
C063 C04F C04X C03W 1.0(9) . . . . ?
C05G C04F C04X C03W 179.9(6) . . . . ?
C063 C04F C04X O13 -177.2(5) . . . . ?
C05G C04F C04X O13 1.7(10) . . . . ?
C09Q O20 C04Y C055 -77.1(9) . . . . ?
C09Q O20 C04Y C05T 104.3(7) . . . . ?
C04U C04D C04Z C05R 1.6(9) . . . . ?
C05A C04D C04Z C05R -174.7(5) . . . . ?
C04U C04D C04Z S16 177.4(5) . . . . ?
C05A C04D C04Z S16 1.1(7) . . . . ?
C06G S16 C04Z C04D -2.1(5) . . . . ?
C06G S16 C04Z C05R 173.4(6) . . . . ?
C29 C28 O5 C65 -109.6(7) . . . . ?
C27 C28 O5 C65 74.4(7) . . . . ?
C3 C4 C5 C6 -1.4(8) . . . . ?
S1 C4 C5 C6 -171.6(4) . . . . ?
C3 C4 C5 S2 171.0(4) . . . . ?
S1 C4 C5 S2 0.8(8) . . . . ?
C7 C6 C5 C4 -1.3(8) . . . . ?
C9 C6 C5 C4 173.7(5) . . . . ?
C7 C6 C5 S2 -174.8(4) . . . . ?
C9 C6 C5 S2 0.2(6) . . . . ?
C10 S2 C5 C4 -170.9(5) . . . . ?
C10 S2 C5 C6 2.1(4) . . . . ?
C02T C04T C050 C06J 1.8(9) . . . . ?
S10 C04T C050 C06J -174.0(5) . . . . ?
C02T C04T C050 C07J 173.1(6) . . . . ?
S10 C04T C050 C07J -2.7(7) . . . . ?
C49 C50 C51 C52 -174.7(7) . . . . ?
C7 O2 C53 C54 -159.1(5) . . . . ?
C05C C044 C053 C06M 1.1(9) . . . . ?
C05C C044 C053 C06G 178.7(5) . . . . ?
O2 C53 C54 C55 62.1(8) . . . . ?
C53 C54 C55 C56 174.4(6) . . . . ?
O20 C04Y C055 O19 3.8(10) . . . . ?
C05T C04Y C055 O19 -177.7(5) . . . . ?
O20 C04Y C055 C03B -178.3(6) . . . . ?
C05T C04Y C055 C03B 0.2(10) . . . . ?
C079 O19 C055 C04Y -84.6(7) . . . . ?
C079 O19 C055 C03B 97.4(7) . . . . ?
C048 C03B C055 C04Y 0.4(10) . . . . ?
C068 C03B C055 C04Y -179.0(6) . . . . ?
C048 C03B C055 O19 178.3(5) . . . . ?
C068 C03B C055 O19 -1.0(9) . . . . ?
O28 C04I C056 O27 2.8(9) . . . . ?
C03Q C04I C056 O27 -178.0(5) . . . . ?
O28 C04I C056 C04O -179.3(5) . . . . ?
C03Q C04I C056 C04O -0.2(10) . . . . ?
C07T O27 C056 C04I -81.4(7) . . . . ?
C07T O27 C056 C04O 100.7(6) . . . . ?
C03E C04O C056 C04I -0.1(9) . . . . ?
C066 C04O C056 C04I 179.6(6) . . . . ?
C03E C04O C056 O27 177.8(5) . . . . ?
C066 C04O C056 O27 -2.5(9) . . . . ?
C15 O3 C57 C58 -178.1(5) . . . . ?
C021 C03Z C057 C04C 0.7(9) . . . . ?
C028 C04C C057 C03Z -1.3(9) . . . . ?
C03P C04C C057 C03Z 178.8(6) . . . . ?
O3 C57 C58 C59 71.8(8) . . . . ?
C03B C048 C058 C05Z -178.7(6) . . . . ?
C03C C048 C058 C05Z 1.9(9) . . . . ?
C03B C048 C058 C05T 0.4(9) . . . . ?
C03C C048 C058 C05T -179.0(6) . . . . ?
C57 C58 C59 C60 177.7(6) . . . . ?
C08D O31 C059 C061 77.4(8) . . . . ?
C08D O31 C059 C054 -107.3(6) . . . . ?
C05I C054 C059 C061 179.5(6) . . . . ?
C05C C054 C059 C061 1.1(9) . . . . ?
C05I C054 C059 O31 4.2(9) . . . . ?
C05C C054 C059 O31 -174.2(5) . . . . ?
C04Z C04D C05A C06G 0.9(7) . . . . ?
C04U C04D C05A C06G -175.1(6) . . . . ?
C05I C054 C05C C044 2.0(9) . . . . ?
C059 C054 C05C C044 -179.6(5) . . . . ?
C05I C054 C05C C064 -179.2(6) . . . . ?
C059 C054 C05C C064 -0.8(9) . . . . ?
C053 C044 C05C C054 -1.6(9) . . . . ?
C053 C044 C05C C064 179.6(6) . . . . ?
C03Y C04J C05D C05H 1.8(9) . . . . ?
C04A C04J C05D C05H 179.5(6) . . . . ?
C03F C03V C05E C04E -0.7(9) . . . . ?
C02Y C04E C05E C03V 0.4(9) . . . . ?
C05S C04E C05E C03V -179.7(6) . . . . ?
C047 C04H C05F C02L 0.7(9) . . . . ?
C040 C04H C05F C02L -177.7(5) . . . . ?
C031 C02L C05F C04H 0.0(9) . . . . ?
C01W C02L C05F C04H 176.5(5) . . . . ?
C04X C04F C05G C05Y -179.3(6) . . . . ?
C063 C04F C05G C05Y -0.4(8) . . . . ?
C04J C05D C05H C03Q -0.6(10) . . . . ?
C04B C03Q C05H C05D -0.3(10) . . . . ?
C04I C03Q C05H C05D -179.7(6) . . . . ?
C05C C054 C05I C06M -1.9(9) . . . . ?
C059 C054 C05I C06M 179.7(6) . . . . ?
C02L C031 C05J C047 0.9(9) . . . . ?
C03R C047 C05J C031 178.2(6) . . . . ?
C04H C047 C05J C031 -0.2(9) . . . . ?
C04K C04L C05K C07R 176.6(6) . . . . ?
S14 C04L C05K C07R -0.9(8) . . . . ?
C04K C04L C05K C077 0.2(10) . . . . ?
S14 C04L C05K C077 -177.2(5) . . . . ?
C133 O15 C05L C03R 78.1(8) . . . . ?
C133 O15 C05L C034 -104.4(6) . . . . ?
O16 C03R C05L O15 -3.5(9) . . . . ?
C047 C03R C05L O15 178.7(5) . . . . ?
O16 C03R C05L C034 179.1(5) . . . . ?
C047 C03R C05L C034 1.3(9) . . . . ?
C04W C034 C05L O15 0.1(9) . . . . ?
C040 C034 C05L O15 -179.8(5) . . . . ?
C04W C034 C05L C03R 177.7(6) . . . . ?
C040 C034 C05L C03R -2.3(9) . . . . ?
C03M C03J C05M C05P 0.1(9) . . . . ?
S11 C03J C05M C05P -178.5(5) . . . . ?
C03M C03J C05M C069 177.8(5) . . . . ?
S11 C03J C05M C069 -0.9(7) . . . . ?
O30 C04U C05O C049 171.7(6) . . . . ?
C04D C04U C05O C049 -4.1(9) . . . . ?
O30 C04U C05O O29 -8.5(10) . . . . ?
C04D C04U C05O O29 175.8(5) . . . . ?
C05R C049 C05O C04U 4.2(10) . . . . ?
C06I C049 C05O C04U -170.5(6) . . . . ?
C05R C049 C05O O29 -175.7(5) . . . . ?
C06I C049 C05O O29 9.6(10) . . . . ?
C08S O29 C05O C04U 79.9(8) . . . . ?
C08S O29 C05O C049 -100.3(7) . . . . ?
C03J C05M C05P C05Q 2.0(9) . . . . ?
C069 C05M C05P C05Q -175.2(6) . . . . ?
C03J C05M C05P O21 -178.6(5) . . . . ?
C069 C05M C05P O21 4.2(10) . . . . ?
C08K O21 C05P C05Q 83.7(8) . . . . ?
C08K O21 C05P C05M -95.7(7) . . . . ?
C129 O22 C05Q C05P 70.7(10) . . . . ?
C129 O22 C05Q C03H -115.2(9) . . . . ?
C05M C05P C05Q O22 171.8(6) . . . . ?
O21 C05P C05Q O22 -7.5(10) . . . . ?
C05M C05P C05Q C03H -2.1(10) . . . . ?
O21 C05P C05Q C03H 178.6(5) . . . . ?
C03M C03H C05Q O22 -174.2(5) . . . . ?
C04N C03H C05Q O22 3.9(10) . . . . ?
C03M C03H C05Q C05P 0.0(9) . . . . ?
C04N C03H C05Q C05P 178.2(6) . . . . ?
C04D C04Z C05R C049 -1.5(9) . . . . ?
S16 C04Z C05R C049 -176.7(5) . . . . ?
C04D C04Z C05R S15 171.3(5) . . . . ?
S16 C04Z C05R S15 -3.9(9) . . . . ?
C05O C049 C05R C04Z -1.3(9) . . . . ?
C06I C049 C05R C04Z 174.3(6) . . . . ?
C05O C049 C05R S15 -175.1(5) . . . . ?
C06I C049 C05R S15 0.5(7) . . . . ?
C06H S15 C05R C04Z -171.9(6) . . . . ?
C06H S15 C05R C049 1.5(5) . . . . ?
C06C C05B C05S C04E 176.6(6) . . . . ?
C06C C05B C05S S13 -0.9(7) . . . . ?
C02Y C04E C05S C05B -166.3(6) . . . . ?
C05E C04E C05S C05B 13.8(10) . . . . ?
C02Y C04E C05S S13 11.1(7) . . . . ?
C05E C04E C05S S13 -168.8(5) . . . . ?
C04K S13 C05S C05B 0.7(5) . . . . ?
C04K S13 C05S C04E -177.2(5) . . . . ?
C05Z C058 C05T C06N -1.8(9) . . . . ?
C048 C058 C05T C06N 179.0(6) . . . . ?
C05Z C058 C05T C04Y 179.3(6) . . . . ?
C048 C058 C05T C04Y 0.1(9) . . . . ?
C055 C04Y C05T C06N -179.3(6) . . . . ?
O20 C04Y C05T C06N -0.7(9) . . . . ?
C055 C04Y C05T C058 -0.4(9) . . . . ?
O20 C04Y C05T C058 178.2(5) . . . . ?
C05Z C052 C05X C06N 0.3(10) . . . . ?
C05Y C052 C05X C06N -179.0(6) . . . . ?
C04F C05G C05Y C052 178.3(6) . . . . ?
C04F C05G C05Y S7 0.7(7) . . . . ?
C05Z C052 C05Y C05G 175.2(7) . . . . ?
C05X C052 C05Y C05G -5.5(11) . . . . ?
C05Z C052 C05Y S7 -7.3(8) . . . . ?
C05X C052 C05Y S7 172.0(5) . . . . ?
C05X C052 C05Z C058 -0.7(10) . . . . ?
C05Y C052 C05Z C058 178.6(6) . . . . ?
C05T C058 C05Z C052 1.5(10) . . . . ?
C048 C058 C05Z C052 -179.3(6) . . . . ?
C06U C05U C060 C06L 0.8(10) . . . . ?
C06P C05U C060 C06L -179.2(6) . . . . ?
C16 O4 C61 C62 -166.7(5) . . . . ?
O31 C059 C061 O32 -6.8(9) . . . . ?
C054 C059 C061 O32 178.2(5) . . . . ?
O31 C059 C061 C05V 174.4(6) . . . . ?
C054 C059 C061 C05V -0.6(10) . . . . ?
C08F O32 C061 C059 86.7(8) . . . . ?
C08F O32 C061 C05V -94.5(7) . . . . ?
C06R C05V C061 C059 -178.2(6) . . . . ?
C064 C05V C061 C059 -0.1(10) . . . . ?
C06R C05V C061 O32 3.0(9) . . . . ?
C064 C05V C061 O32 -178.9(5) . . . . ?
O4 C61 C62 C63 -60.6(8) . . . . ?
C041 C04M C062 C024 -178.1(6) . . . . ?
C041 C04M C062 S8 0.0(6) . . . . ?
C04P C024 C062 C04M -175.4(6) . . . . ?
C070 C024 C062 C04M 5.5(10) . . . . ?
C04P C024 C062 S8 6.5(7) . . . . ?
C070 C024 C062 S8 -172.6(5) . . . . ?
C61 C62 C63 C64 -75.2(10) . . . . ?
C04X C04F C063 C06B -1.5(9) . . . . ?
C05G C04F C063 C06B 179.4(5) . . . . ?
C04X C04F C063 S7 179.0(5) . . . . ?
C05G C04F C063 S7 -0.1(7) . . . . ?
C07E C03T C064 C05V 1.9(9) . . . . ?
C07E C03T C064 C05C -178.4(6) . . . . ?
C06R C05V C064 C03T -1.7(9) . . . . ?
C061 C05V C064 C03T -179.9(6) . . . . ?
C06R C05V C064 C05C 178.5(6) . . . . ?
C061 C05V C064 C05C 0.4(9) . . . . ?
C054 C05C C064 C03T -179.6(6) . . . . ?
C044 C05C C064 C03T -0.9(9) . . . . ?
C054 C05C C064 C05V 0.1(9) . . . . ?
C044 C05C C064 C05V 178.8(6) . . . . ?
C28 O5 C65 C66 -157.4(6) . . . . ?
O5 C65 C66 C67 -69.4(10) . . . . ?
C03E C04O C066 C06T 0.6(10) . . . . ?
C056 C04O C066 C06T -179.1(6) . . . . ?
C65 C66 C67 C68 179.7(8) . . . . ?
C048 C03B C068 C06F 1.7(10) . . . . ?
C055 C03B C068 C06F -179.0(6) . . . . ?
C29 O6 C69 C70 172.6(6) . . . . ?
C04J C04A C069 C05M -176.5(6) . . . . ?
S11 C04A C069 C05M 2.3(7) . . . . ?
C03J C05M C069 C04A -1.0(8) . . . . ?
C05P C05M C069 C04A 176.4(6) . . . . ?
O6 C69 C70 C71 -69.4(9) . . . . ?
C04F C063 C06B C041 1.7(9) . . . . ?
S7 C063 C06B C041 -178.8(5) . . . . ?
C04F C063 C06B S8 -178.0(5) . . . . ?
S7 C063 C06B S8 1.4(9) . . . . ?
C03W C041 C06B C063 -1.4(9) . . . . ?
C04M C041 C06B C063 180.0(5) . . . . ?
C03W C041 C06B S8 178.4(5) . . . . ?
C04M C041 C06B S8 -0.2(7) . . . . ?
C04L C04K C06C C071 2.5(9) . . . . ?
S13 C04K C06C C071 180.0(5) . . . . ?
C04L C04K C06C C05B -177.6(6) . . . . ?
S13 C04K C06C C05B -0.1(7) . . . . ?
C05S C05B C06C C04K 0.7(8) . . . . ?
C05S C05B C06C C071 -179.4(7) . . . . ?
C03C C039 C06D C07J 157.4(7) . . . . ?
C06F C039 C06D C07J -22.1(11) . . . . ?
C03C C039 C06D S10 -17.5(8) . . . . ?
C06F C039 C06D S10 163.1(5) . . . . ?
C03E C042 C06E C06T 0.3(10) . . . . ?
C03E C042 C06E C072 -179.5(6) . . . . ?
C03B C068 C06F C039 -0.3(10) . . . . ?
C03C C039 C06F C068 -0.9(9) . . . . ?
C06D C039 C06F C068 178.6(6) . . . . ?
C04D C05A C06G C053 174.5(6) . . . . ?
C04D C05A C06G S16 -2.5(7) . . . . ?
C044 C053 C06G C05A -159.7(6) . . . . ?
C06M C053 C06G C05A 17.7(10) . . . . ?
C044 C053 C06G S16 17.1(8) . . . . ?
C06M C053 C06G S16 -165.4(5) . . . . ?
C04Z S16 C06G C05A 2.6(5) . . . . ?
C04Z S16 C06G C053 -174.8(5) . . . . ?
C05R S15 C06H C06I -3.2(5) . . . . ?
C05R S15 C06H C06L 173.0(5) . . . . ?
C06L C06H C06I C049 -171.3(6) . . . . ?
S15 C06H C06I C049 4.1(8) . . . . ?
C05O C049 C06I C06H 172.0(7) . . . . ?
C05R C049 C06I C06H -3.0(8) . . . . ?
O17 C04V C06J C050 173.1(6) . . . . ?
C04S C04V C06J C050 -1.4(10) . . . . ?
O17 C04V C06J O18 -8.2(11) . . . . ?
C04S C04V C06J O18 177.3(6) . . . . ?
C04T C050 C06J C04V 0.0(10) . . . . ?
C07J C050 C06J C04V -169.3(7) . . . . ?
C04T C050 C06J O18 -178.7(6) . . . . ?
C07J C050 C06J O18 12.0(11) . . . . ?
C125 O18 C06J C04V 76.1(10) . . . . ?
C125 O18 C06J C050 -105.2(8) . . . . ?
C05U C060 C06L C07S -1.3(10) . . . . ?
C05U C060 C06L C06H 179.6(6) . . . . ?
C06I C06H C06L C060 162.5(7) . . . . ?
S15 C06H C06L C060 -12.8(8) . . . . ?
C06I C06H C06L C07S -16.5(11) . . . . ?
S15 C06H C06L C07S 168.2(5) . . . . ?
C054 C05I C06M C053 1.4(10) . . . . ?
C044 C053 C06M C05I -0.9(9) . . . . ?
C06G C053 C06M C05I -178.5(6) . . . . ?
C052 C05X C06N C05T -0.6(10) . . . . ?
C058 C05T C06N C05X 1.4(10) . . . . ?
C04Y C05T C06N C05X -179.7(6) . . . . ?
C060 C05U C06P C073 -179.4(6) . . . . ?
C06U C05U C06P C073 0.6(10) . . . . ?
C060 C05U C06P C07N -0.8(10) . . . . ?
C06U C05U C06P C07N 179.3(6) . . . . ?
C064 C05V C06R C07C 1.1(10) . . . . ?
C061 C05V C06R C07C 179.2(7) . . . . ?
C04O C066 C06T C06E -0.3(10) . . . . ?
C042 C06E C06T C066 -0.2(10) . . . . ?
C072 C06E C06T C066 179.6(6) . . . . ?
C060 C05U C06U C06Z 0.0(9) . . . . ?
C06P C05U C06U C06Z 180.0(6) . . . . ?
C060 C05U C06U C078 -179.5(6) . . . . ?
C06P C05U C06U C078 0.5(9) . . . . ?
C05U C06U C06Z C07S -0.1(10) . . . . ?
C078 C06U C06Z C07S 179.4(6) . . . . ?
C06B C063 S7 C05Y -179.1(6) . . . . ?
C04F C063 S7 C05Y 0.4(5) . . . . ?
C05G C05Y S7 C063 -0.6(5) . . . . ?
C052 C05Y S7 C063 -178.6(5) . . . . ?
C42 C41 O7 C77 80.5(7) . . . . ?
C38 C41 O7 C77 -101.7(7) . . . . ?
C53 O2 C7 C8 -54.6(7) . . . . ?
C53 O2 C7 C6 132.0(6) . . . . ?
C5 C6 C7 C8 2.4(8) . . . . ?
C9 C6 C7 C8 -171.6(5) . . . . ?
C5 C6 C7 O2 176.2(5) . . . . ?
C9 C6 C7 O2 2.2(8) . . . . ?
C034 C04W C070 C024 -0.5(10) . . . . ?
C04P C024 C070 C04W -1.7(9) . . . . ?
C062 C024 C070 C04W 177.4(6) . . . . ?
C69 C70 C71 C72 -178.3(7) . . . . ?
C0AF O25 C071 C077 79.7(10) . . . . ?
C0AF O25 C071 C06C -108.1(9) . . . . ?
C04K C06C C071 C077 -1.7(10) . . . . ?
C05B C06C C071 C077 178.5(7) . . . . ?
C04K C06C C071 O25 -173.9(6) . . . . ?
C05B C06C C071 O25 6.2(11) . . . . ?
C042 C06E C072 C07R 167.0(7) . . . . ?
C06T C06E C072 C07R -12.8(12) . . . . ?
C042 C06E C072 S14 -10.6(8) . . . . ?
C06T C06E C072 S14 169.6(5) . . . . ?
C04L S14 C072 C07R -2.6(6) . . . . ?
C04L S14 C072 C06E 175.5(5) . . . . ?
O8 C73 C74 C75 66.5(7) . . . . ?
C73 C74 C75 C76 71.6(9) . . . . ?
C07N C06P C073 C07F 1.1(10) . . . . ?
C05U C06P C073 C07F 179.8(6) . . . . ?
C07N C06P C073 C07B -179.9(6) . . . . ?
C05U C06P C073 C07B -1.3(10) . . . . ?
C083 S18 C075 C07K -177.0(6) . . . . ?
C083 S18 C075 C07V 0.8(5) . . . . ?
C41 O7 C77 C78 -179.4(8) . . . . ?
O25 C071 C077 O26 -12.0(11) . . . . ?
C06C C071 C077 O26 176.0(7) . . . . ?
O25 C071 C077 C05K 172.1(7) . . . . ?
C06C C071 C077 C05K 0.1(11) . . . . ?
C136 O26 C077 C071 84.4(9) . . . . ?
C136 O26 C077 C05K -99.6(8) . . . . ?
C04L C05K C077 C071 0.7(11) . . . . ?
C07R C05K C077 C071 -174.9(8) . . . . ?
C04L C05K C077 O26 -175.4(6) . . . . ?
C07R C05K C077 O26 9.0(12) . . . . ?
O7 C77 C78 C79 -78(2) . . . . ?
C09R O36 C078 C07B -75.8(9) . . . . ?
C09R O36 C078 C06U 105.7(8) . . . . ?
C05U C06U C078 C07B -0.9(10) . . . . ?
C06Z C06U C078 C07B 179.6(6) . . . . ?
C05U C06U C078 O36 177.6(6) . . . . ?
C06Z C06U C078 O36 -1.9(9) . . . . ?
C77 C78 C79 C80 -174.2(15) . . . . ?
C86 C81 C82 C83 -1.4(8) . . . . ?
C94 C81 C82 C83 -179.8(5) . . . . ?
C81 C82 C83 C84 1.3(8) . . . . ?
C81 C82 C83 C104 -179.2(5) . . . 2_666 ?
C82 C83 C84 C85 -1.0(8) . . . . ?
C104 C83 C84 C85 179.6(5) 2_666 . . . ?
C83 C84 C85 C86 0.9(9) . . . . ?
C82 C81 C86 C85 1.1(8) . . . . ?
C94 C81 C86 C85 179.6(5) . . . . ?
C82 C81 C86 C87 -178.5(5) . . . . ?
C94 C81 C86 C87 -0.1(8) . . . . ?
C84 C85 C86 C81 -0.9(8) . . . . ?
C84 C85 C86 C87 178.7(5) . . . . ?
C105 O9 C87 C88 81.2(7) . . . . ?
C105 O9 C87 C86 -101.5(6) . . . . ?
C81 C86 C87 C88 -1.1(8) . . . . ?
C85 C86 C87 C88 179.2(5) . . . . ?
C81 C86 C87 O9 -178.4(5) . . . . ?
C85 C86 C87 O9 1.9(8) . . . . ?
O9 C87 C88 O10 -3.4(8) . . . . ?
C86 C87 C88 O10 179.5(5) . . . . ?
O9 C87 C88 C89 178.5(5) . . . . ?
C86 C87 C88 C89 1.3(9) . . . . ?
C87 C88 C89 C90 179.4(5) . . . . ?
O10 C88 C89 C90 1.3(8) . . . . ?
C87 C88 C89 C94 -0.4(8) . . . . ?
O10 C88 C89 C94 -178.5(5) . . . . ?
C88 C89 C90 C91 -179.9(6) . . . . ?
C94 C89 C90 C91 -0.1(8) . . . . ?
C89 C90 C91 C92 -0.6(9) . . . . ?
C90 C91 C92 C93 0.3(8) . . . . ?
C90 C91 C92 C95 -179.5(5) . . . . ?
C91 C92 C93 C94 0.8(8) . . . . ?
C95 C92 C93 C94 -179.4(5) . . . . ?
C92 C93 C94 C89 -1.5(8) . . . . ?
C92 C93 C94 C81 -179.7(5) . . . . ?
C90 C89 C94 C93 1.2(8) . . . . ?
C88 C89 C94 C93 -179.0(5) . . . . ?
C90 C89 C94 C81 179.3(5) . . . . ?
C88 C89 C94 C81 -0.8(8) . . . . ?
C82 C81 C94 C93 -2.5(8) . . . . ?
C86 C81 C94 C93 179.2(5) . . . . ?
C82 C81 C94 C89 179.4(5) . . . . ?
C86 C81 C94 C89 1.1(8) . . . . ?
C93 C92 C95 C96 -164.9(6) . . . . ?
C91 C92 C95 C96 14.9(10) . . . . ?
C93 C92 C95 S5 13.3(7) . . . . ?
C91 C92 C95 S5 -167.0(4) . . . . ?
C102 S5 C95 C96 1.8(4) . . . . ?
C102 S5 C95 C92 -176.7(4) . . . . ?
C92 C95 C96 C97 175.7(5) . . . . ?
S5 C95 C96 C97 -2.5(6) . . . . ?
C95 C96 C97 C102 2.0(7) . . . . ?
C95 C96 C97 C98 -176.3(6) . . . . ?
C113 O11 C98 C99 67.0(8) . . . . ?
C113 O11 C98 C97 -119.0(6) . . . . ?
C102 C97 C98 C99 -1.1(8) . . . . ?
C96 C97 C98 C99 177.1(6) . . . . ?
C102 C97 C98 O11 -175.2(5) . . . . ?
C96 C97 C98 O11 3.1(9) . . . . ?
O11 C98 C99 O12 -0.8(8) . . . . ?
C97 C98 C99 O12 -174.5(5) . . . . ?
O11 C98 C99 C100 173.2(5) . . . . ?
C97 C98 C99 C100 -0.5(8) . . . . ?
C117 O12 C99 C98 -112.8(6) . . . . ?
C117 O12 C99 C100 73.2(6) . . . . ?
C98 C99 C100 C101 0.9(8) . . . . ?
O12 C99 C100 C101 174.9(5) . . . . ?
C98 C99 C100 C103 -173.9(6) . . . . ?
O12 C99 C100 C103 0.1(9) . . . . ?
C99 C100 C101 C102 0.3(8) . . . . ?
C103 C100 C101 C102 176.1(5) . . . . ?
C99 C100 C101 S6 -178.0(4) . . . . ?
C103 C100 C101 S6 -2.3(6) . . . . ?
C104 S6 C101 C100 2.6(4) . . . . ?
C104 S6 C101 C102 -175.7(5) . . . . ?
C100 C101 C102 C97 -1.9(8) . . . . ?
S6 C101 C102 C97 176.2(4) . . . . ?
C100 C101 C102 S5 -176.8(4) . . . . ?
S6 C101 C102 S5 1.3(8) . . . . ?
C98 C97 C102 C101 2.2(8) . . . . ?
C96 C97 C102 C101 -176.3(5) . . . . ?
C98 C97 C102 S5 177.9(4) . . . . ?
C96 C97 C102 S5 -0.7(6) . . . . ?
C95 S5 C102 C101 174.7(5) . . . . ?
C95 S5 C102 C97 -0.6(4) . . . . ?
C101 C100 C103 C104 0.6(7) . . . . ?
C99 C100 C103 C104 175.7(6) . . . . ?
C100 C103 C104 C83 -176.7(5) . . . 2_666 ?
C100 C103 C104 S6 1.3(6) . . . . ?
C101 S6 C104 C103 -2.2(4) . . . . ?
C101 S6 C104 C83 176.1(4) . . . 2_666 ?
C87 O9 C105 C106 175.3(5) . . . . ?
O9 C105 C106 C107 67.4(7) . . . . ?
C105 C106 C107 C108 78.1(9) . . . . ?
O10 C109 C110 C111 -76.1(9) . . . . ?
C109 C110 C111 C112 -173.2(7) . . . . ?
C98 O11 C113 C114 165.5(6) . . . . ?
O11 C113 C114 C115 -65.7(9) . . . . ?
C113 C114 C115 C116 -176.4(7) . . . . ?
C99 O12 C117 C118 -179.5(5) . . . . ?
O12 C117 C118 C119 178.4(5) . . . . ?
C117 C118 C119 C120 -177.6(7) . . . . ?
C03W O14 C121 C122 152.7(7) . . . . ?
O14 C121 C122 C123 82.0(12) . . . . ?
C121 C122 C123 C124 -178.0(7) . . . . ?
C06J O18 C125 C126 -179.3(6) . . . . ?
O18 C125 C126 C127 -78.2(12) . . . . ?
C125 C126 C127 C128 -176.0(8) . . . . ?
C05Q O22 C129 C130 169.4(7) . . . . ?
O22 C129 C130 C142 -110.9(18) . . . . ?
C05L O15 C133 C180 168.7(6) . . . . ?
C135 C180 C133 O15 47.5(14) . . . . ?
C133 C180 C135 C132 124(2) . . . . ?
C077 O26 C136 C137 172.0(7) . . . . ?
O26 C136 C137 C138 -179.3(15) . . . . ?
C136 C137 C138 C139 164.7(12) . . . . ?
C129 C130 C142 C131 175.2(14) . . . . ?
C141 C200 C145 C09J -173.2(14) . . . . ?
C09R C190 C147 C0AN 172.2(13) . . . . ?
C055 O19 C079 C089 -178.3(5) . . . . ?
O36 C078 C07B O35 3.2(10) . . . . ?
C06U C078 C07B O35 -178.3(6) . . . . ?
O36 C078 C07B C073 -178.2(6) . . . . ?
C06U C078 C07B C073 0.3(10) . . . . ?
C08R O35 C07B C078 -78.3(8) . . . . ?
C08R O35 C07B C073 103.0(7) . . . . ?
C07F C073 C07B C078 179.7(7) . . . . ?
C06P C073 C07B C078 0.8(10) . . . . ?
C07F C073 C07B O35 -1.6(10) . . . . ?
C06P C073 C07B O35 179.5(6) . . . . ?
C05V C06R C07C C07E -0.6(11) . . . . ?
C064 C03T C07E C07C -1.3(10) . . . . ?
C064 C03T C07E C07L -177.6(6) . . . . ?
C06R C07C C07E C03T 0.6(10) . . . . ?
C06R C07C C07E C07L 176.7(7) . . . . ?
C06P C073 C07F C07X -1.3(11) . . . . ?
C07B C073 C07F C07X 179.8(7) . . . . ?
C02P O23 C07G C085 -175.4(5) . . . . ?
C039 C06D C07J C050 -171.9(6) . . . . ?
S10 C06D C07J C050 3.2(8) . . . . ?
C06J C050 C07J C06D 169.8(7) . . . . ?
C04T C050 C07J C06D -0.4(8) . . . . ?
C07V C075 C07K C07O 2.2(10) . . . . ?
S18 C075 C07K C07O 179.8(5) . . . . ?
C07V C075 C07K S17 -177.8(5) . . . . ?
S18 C075 C07K S17 -0.2(10) . . . . ?
C07L S17 C07K C075 -179.5(6) . . . . ?
C07L S17 C07K C07O 0.4(5) . . . . ?
C03T C07E C07L C080 -179.0(7) . . . . ?
C07C C07E C07L C080 5.0(12) . . . . ?
C03T C07E C07L S17 2.9(8) . . . . ?
C07C C07E C07L S17 -173.2(6) . . . . ?
C07K S17 C07L C080 -0.1(6) . . . . ?
C07K S17 C07L C07E 178.4(5) . . . . ?
C073 C06P C07N C07W -0.3(10) . . . . ?
C05U C06P C07N C07W -178.9(6) . . . . ?
C075 C07K C07O C082 -0.9(10) . . . . ?
S17 C07K C07O C082 179.2(5) . . . . ?
C075 C07K C07O C080 179.3(6) . . . . ?
S17 C07K C07O C080 -0.6(7) . . . . ?
C06E C072 C07R C05K -175.2(7) . . . . ?
S14 C072 C07R C05K 2.6(8) . . . . ?
C04L C05K C07R C072 -1.1(9) . . . . ?
C077 C05K C07R C072 174.7(7) . . . . ?
C06U C06Z C07S C06L -0.4(11) . . . . ?
C060 C06L C07S C06Z 1.1(10) . . . . ?
C06H C06L C07S C06Z -179.8(6) . . . . ?
C056 O27 C07T C08P 176.9(6) . . . . ?
C03I O24 C07U C08V -179.4(6) . . . . ?
C07K C075 C07V C07Q 177.8(6) . . . . ?
S18 C075 C07V C07Q -0.1(8) . . . . ?
C07K C075 C07V C07Z -2.4(10) . . . . ?
S18 C075 C07V C07Z 179.7(5) . . . . ?
C083 C07Q C07V C075 -1.0(9) . . . . ?
C083 C07Q C07V C07Z 179.3(7) . . . . ?
C06P C07N C07W C07X -0.5(11) . . . . ?
C06P C07N C07W C083 179.3(6) . . . . ?
C073 C07F C07X C07W 0.5(11) . . . . ?
C07N C07W C07X C07F 0.3(11) . . . . ?
C083 C07W C07X C07F -179.4(7) . . . . ?
C03R O16 C07Y C08G -179.3(6) . . . . ?
C0A6 O34 C07Z C082 84.5(11) . . . . ?
C0A6 O34 C07Z C07V -100.2(9) . . . . ?
C075 C07V C07Z O34 -174.1(7) . . . . ?
C07Q C07V C07Z O34 5.6(12) . . . . ?
C075 C07V C07Z C082 1.2(11) . . . . ?
C07Q C07V C07Z C082 -179.0(8) . . . . ?
C063 C06B S8 C062 180.0(6) . . . . ?
C041 C06B S8 C062 0.2(5) . . . . ?
C04M C062 S8 C06B -0.1(5) . . . . ?
C024 C062 S8 C06B 178.3(5) . . . . ?
C41 C42 O8 C73 87.1(6) . . . . ?
C43 C42 O8 C73 -93.1(6) . . . . ?
C74 C73 O8 C42 -176.7(5) . . . . ?
O2 C7 C8 O1 -0.9(8) . . . . ?
C6 C7 C8 O1 172.2(5) . . . . ?
O2 C7 C8 C3 -174.0(5) . . . . ?
C6 C7 C8 C3 -0.9(8) . . . . ?
C4 C3 C8 C7 -1.8(8) . . . . ?
C2 C3 C8 C7 170.0(5) . . . . ?
C4 C3 C8 O1 -174.9(5) . . . . ?
C2 C3 C8 O1 -3.2(9) . . . . ?
C07E C07L C080 C07O -178.5(7) . . . . ?
S17 C07L C080 C07O -0.2(8) . . . . ?
C07K C07O C080 C07L 0.6(9) . . . . ?
C082 C07O C080 C07L -179.2(7) . . . . ?
O34 C07Z C082 O33 -11.8(12) . . . . ?
C07V C07Z C082 O33 173.1(7) . . . . ?
O34 C07Z C082 C07O 175.2(7) . . . . ?
C07V C07Z C082 C07O 0.1(12) . . . . ?
C092 O33 C082 C07Z 76.7(10) . . . . ?
C092 O33 C082 C07O -109.9(8) . . . . ?
C07K C07O C082 C07Z -0.3(11) . . . . ?
C080 C07O C082 C07Z 179.5(7) . . . . ?
C07K C07O C082 O33 -173.7(6) . . . . ?
C080 C07O C082 O33 6.1(12) . . . . ?
C07V C07Q C083 C07W 179.8(7) . . . . ?
C07V C07Q C083 S18 1.6(8) . . . . ?
C07N C07W C083 C07Q 175.4(7) . . . . ?
C07X C07W C083 C07Q -4.9(12) . . . . ?
C07N C07W C083 S18 -6.4(9) . . . . ?
C07X C07W C083 S18 173.3(6) . . . . ?
C075 S18 C083 C07Q -1.4(6) . . . . ?
C075 S18 C083 C07W -179.9(6) . . . . ?
O23 C07G C085 C09A 62.6(9) . . . . ?
O19 C079 C089 C0A0 -64.9(8) . . . . ?
C059 O31 C08D C086 -169.9(6) . . . . ?
C08O C086 C08D O31 63.1(9) . . . . ?
C061 O32 C08F C08W 178.0(6) . . . . ?
O16 C07Y C08G C09P -72.4(9) . . . . ?
C05P O21 C08K C08N 167.0(6) . . . . ?
O21 C08K C08N C096 -65.1(9) . . . . ?
C08D C086 C08O C0A4 175.2(8) . . . . ?
O27 C07T C08P C160 -60.7(10) . . . . ?
C150 C160 C08P C07T -136.0(17) . . . . ?
C07B O35 C08R C09I -175.1(7) . . . . ?
C05O O29 C08S C091 168.1(6) . . . . ?
O24 C07U C08V C09O -74.3(9) . . . . ?
O32 C08F C08W C08Z -66.0(10) . . . . ?
C08F C08W C08Z C09S -177.7(7) . . . . ?
C04S C02T S9 C01W -0.7(5) . . . . ?
C04T C02T S9 C01W 173.4(6) . . . . ?
C035 C01W S9 C02T 1.9(5) . . . . ?
C02L C01W S9 C02T -173.9(5) . . . . ?
O29 C08S C091 C09V -69.4(9) . . . . ?
C082 O33 C092 C09E 176.2(7) . . . . ?
C09G C093 C094 C09X -175.4(8) . . . . ?
C08K C08N C096 C0A8 -172.8(7) . . . . ?
C07G C085 C09A C0AU 177.0(9) . . . . ?
C04I O28 C09B C170 -179.0(8) . . . . ?
C0B1 C170 C09B O28 96.4(16) . . . . ?
O33 C092 C09E C0AB -78.0(11) . . . . ?
C04V O17 C09G C093 168.5(7) . . . . ?
C094 C093 C09G O17 -67.2(11) . . . . ?
C144 C143 C09I C08R -93.9(18) . . . . ?
O35 C08R C09I C143 -48.4(14) . . . . ?
C04U O30 C09J C145 169.3(7) . . . . ?
C200 C145 C09J O30 -59(2) . . . . ?
C07U C08V C09O C0A7 -178.6(8) . . . . ?
C07Y C08G C09P C0A1 -178.1(7) . . . . ?
C04Y O20 C09Q C151 179.6(9) . . . . ?
C0AS C151 C09Q O20 60.5(18) . . . . ?
C078 O36 C09R C190 -177.3(8) . . . . ?
C147 C190 C09R O36 112.9(17) . . . . ?
C08S C091 C09V C0AP -175.4(8) . . . . ?
C0AK C09K C09W C09Z -165.3(8) . . . . ?
C04X O13 C09Z C09W 170.8(7) . . . . ?
C09K C09W C09Z O13 -72.1(11) . . . . ?
C02T C04T S10 C06D -171.6(6) . . . . ?
C050 C04T S10 C06D 3.8(5) . . . . ?
C07J C06D S10 C04T -3.9(5) . . . . ?
C039 C06D S10 C04T 171.8(5) . . . . ?
C87 C88 O10 C109 71.1(7) . . . . ?
C89 C88 O10 C109 -110.7(6) . . . . ?
C110 C109 O10 C88 -178.3(6) . . . . ?
C079 C089 C0A0 C0AQ -80.0(10) . . . . ?
C07Z O34 C0A6 C0AA 170.5(7) . . . . ?
O34 C0A6 C0AA C0B5 -172.3(11) . . . . ?
C092 C09E C0AB C0AL 178.9(9) . . . . ?
C071 O25 C0AF C0AT 168.3(9) . . . . ?
C09Q C151 C0AS C0AZ 177.3(13) . . . . ?
O25 C0AF C0AT C0B2 -83.4(18) . . . . ?
C09B C170 C0B1 C0BC 178.4(12) . . . . ?
C0AF C0AT C0B2 C0B9 -173.6(13) . . . . ?
C0A6 C0AA C0B5 C0B8 171.2(10) . . . . ?
C5 C4 S1 C1 168.7(5) . . . . ?
C3 C4 S1 C1 -2.2(4) . . . . ?
C2 C1 S1 C4 2.5(5) . . . . ?
C46 C1 S1 C4 -173.1(4) . . . . ?
C7 C8 O1 C49 114.5(6) . . . . ?
C3 C8 O1 C49 -72.3(6) . . . . ?
C50 C49 O1 C8 173.4(5) . . . . ?
